data_4130046
loop_
_publ_author_name
'Gary, Dylan C.'
'Flowers, Sarah E.'
'Kaminsky, Werner'
'Petrone, Alessio'
'Li, Xiaosong'
'Cossairt, Brandi M.'

_publ_section_title
;
 Single-Crystal and Electronic Structure of a 1.3 nm Indium Phosphide
 Nanocluster.
;
_journal_issue 5
_journal_name_full 'Journal of the American Chemical Society'
_journal_page_first 1510
_journal_page_last 1513
_journal_paper_doi 10.1021/jacs.5b13214
_journal_volume 138
_journal_year 2016
_chemical_formula_moiety 'C408 H359 In37 O103 P20'
_chemical_formula_sum 'C408 H359 In37 O103 P20'
_chemical_formula_weight 11777.67
_chemical_name_common dg_052615
_chemical_name_systematic dg_052615
_space_group_crystal_system triclinic
_space_group_IT_number 2
_space_group_name_Hall '-P 1'
_space_group_name_H-M_alt 'P -1'
_atom_sites_solution_hydrogens constr
_audit_creation_method SHELXL-2014/7
_cell_angle_alpha 84.905(3)
_cell_angle_beta 88.006(3)
_cell_angle_gamma 63.079(3)
_cell_formula_units_Z 2
_cell_length_a 23.5228(11)
_cell_length_b 24.1862(12)
_cell_length_c 43.0370(19)
_cell_measurement_reflns_used 2488
_cell_measurement_temperature 100(2)
_cell_measurement_theta_max 20
_cell_measurement_theta_min 3
_cell_volume 21744.9(19)
_computing_cell_refinement 'SAINT (Bruker, 2007)'
_computing_data_collection 'APEX2 (Bruker, 2007)'
_computing_data_reduction 'SAINT (Bruker, 2007)'
_computing_molecular_graphics 'ORTEP-3 for Windows (Farrugia, 1997)'
_computing_publication_material 'SHELXL-97 (Sheldrick, 1997)'
_computing_structure_refinement 'SHELXL-97 (Sheldrick, 2008)'
_computing_structure_solution 'SHELXS97 (Sheldrick, 1997)'
_diffrn_ambient_temperature 100(2)
_diffrn_measured_fraction_theta_full 0.997
_diffrn_measured_fraction_theta_max 0.991
_diffrn_measurement_device_type 'Bruker APEXII CCD area-detector'
_diffrn_measurement_method '\f and \w scans'
_diffrn_radiation_monochromator graphite
_diffrn_radiation_type MoK\a
_diffrn_radiation_wavelength 0.71073
_diffrn_reflns_av_R_equivalents 0.0708
_diffrn_reflns_av_unetI/netI 0.1100
_diffrn_reflns_Laue_measured_fraction_full 0.997
_diffrn_reflns_Laue_measured_fraction_max 0.991
_diffrn_reflns_limit_h_max 28
_diffrn_reflns_limit_h_min -28
_diffrn_reflns_limit_k_max 29
_diffrn_reflns_limit_k_min -29
_diffrn_reflns_limit_l_max 51
_diffrn_reflns_limit_l_min -51
_diffrn_reflns_number 254930
_diffrn_reflns_point_group_measured_fraction_full 0.997
_diffrn_reflns_point_group_measured_fraction_max 0.991
_diffrn_reflns_theta_full 25.000
_diffrn_reflns_theta_max 25.472
_diffrn_reflns_theta_min 1.634
_diffrn_source 'fine-focus sealed tube'
_exptl_absorpt_coefficient_mu 2.067
_exptl_absorpt_correction_T_max 0.7468
_exptl_absorpt_correction_T_min 0.6948
_exptl_absorpt_correction_type multi-scan
_exptl_absorpt_process_details '(SADABS; Bruker, 2007)'
_exptl_crystal_colour yellow
_exptl_crystal_density_diffrn 1.799
_exptl_crystal_description piece
_exptl_crystal_F_000 11488
_exptl_crystal_size_max 0.190
_exptl_crystal_size_mid 0.150
_exptl_crystal_size_min 0.150
_platon_squeeze_details
;
;
_refine_diff_density_max 7.109
_refine_diff_density_min -1.973
_refine_diff_density_rms 0.354
_refine_ls_extinction_method none
_refine_ls_goodness_of_fit_ref 1.205
_refine_ls_hydrogen_treatment constr
_refine_ls_matrix_type full
_refine_ls_number_parameters 4771
_refine_ls_number_reflns 80008
_refine_ls_number_restraints 34585
_refine_ls_restrained_S_all 1.079
_refine_ls_R_factor_all 0.1935
_refine_ls_R_factor_gt 0.1283
_refine_ls_shift/su_max 0.011
_refine_ls_shift/su_mean 0.000
_refine_ls_structure_factor_coef Fsqd
_refine_ls_weighting_details 'w=1/[\s^2^(Fo^2^)+(0.2000P)^2^] where P=(Fo^2^+2Fc^2^)/3'
_refine_ls_weighting_scheme calc
_refine_ls_wR_factor_gt 0.3359
_refine_ls_wR_factor_ref 0.3771
_reflns_Friedel_coverage 0.000
_reflns_number_gt 41787
_reflns_number_total 80008
_reflns_threshold_expression 'I > 2\s(I)'
_cod_data_source_file ja5b13214_si_003.cif
_cod_data_source_block dg_052615_0m
_cod_original_cell_volume 21744.9(18)
_cod_database_code 4130046
_shelx_shelxl_version_number 2014/7
_shelx_space_group_comment
;
The symmetry employed for this shelxl refinement is uniquely defined
by the following loop, which should always be used as a source of
symmetry information in preference to the above space-group names.
They are only intended as comments.
;
_shelx_estimated_absorpt_t_min 0.695
_shelx_estimated_absorpt_t_max 0.747

loop_
_space_group_symop_operation_xyz
'x, y, z'
'-x, -y, -z'

loop_
_atom_site_label
_atom_site_type_symbol
_atom_site_fract_x
_atom_site_fract_y
_atom_site_fract_z
_atom_site_U_iso_or_equiv
_atom_site_adp_type
_atom_site_occupancy
_atom_site_site_symmetry_order
_atom_site_calc_flag
_atom_site_refinement_flags_posn
_atom_site_refinement_flags_adp
_atom_site_refinement_flags_occupancy
_atom_site_disorder_assembly
_atom_site_disorder_group
C1 C 0.7569(6) 0.1544(8) 0.4213(3) 0.046(3) Uani 1 1 d D U . . .
C2 C 0.7988(6) 0.1751(8) 0.4377(4) 0.067(4) Uani 1 1 d D U . . .
H2A H 0.8339 0.1379 0.4484 0.081 Uiso 1 1 calc R U . . .
H2B H 0.8184 0.1932 0.4218 0.081 Uiso 1 1 calc DR U . . .
C3 C 0.7670(7) 0.2207(6) 0.4608(3) 0.074(4) Uani 1 1 d DG U . . .
C4 C 0.7699(8) 0.2767(7) 0.4544(3) 0.102(6) Uani 1 1 d DG U . . .
H4 H 0.7921 0.2826 0.4365 0.122 Uiso 1 1 calc DR U . . .
C5 C 0.7404(10) 0.3242(6) 0.4741(4) 0.112(7) Uani 1 1 d DG U . . .
H5 H 0.7424 0.3625 0.4698 0.135 Uiso 1 1 calc R U . . .
C6 C 0.7079(9) 0.3157(7) 0.5003(4) 0.111(7) Uani 1 1 d DG U . . .
H6 H 0.6878 0.3481 0.5138 0.133 Uiso 1 1 calc R U . . .
C7 C 0.7050(8) 0.2597(8) 0.5067(3) 0.090(6) Uani 1 1 d DG U . . .
H7 H 0.6828 0.2538 0.5245 0.108 Uiso 1 1 calc R U . . .
C8 C 0.7345(8) 0.2122(6) 0.4869(3) 0.083(5) Uani 1 1 d DG U . . .
H8 H 0.7325 0.1739 0.4913 0.100 Uiso 1 1 calc R U . . .
O1 O 0.7066(5) 0.1582(6) 0.4343(3) 0.052(2) Uani 1 1 d D U . . .
O2 O 0.7761(5) 0.1302(6) 0.3957(2) 0.054(3) Uani 1 1 d D U . . .
C9 C 0.4084(7) 0.0430(9) 0.3066(4) 0.056(4) Uani 1 1 d D U . . .
C10 C 0.3462(6) 0.0552(10) 0.2906(4) 0.073(4) Uani 1 1 d D U . . .
H10A H 0.3351 0.0902 0.2744 0.087 Uiso 1 1 calc R U . . .
H10B H 0.3531 0.0179 0.2801 0.087 Uiso 1 1 calc R U . . .
C11 C 0.2908(6) 0.0704(8) 0.3128(4) 0.078(4) Uani 1 1 d DG U . . .
C12 C 0.2886(8) 0.0216(7) 0.3316(5) 0.118(7) Uani 1 1 d DG U . . .
H12 H 0.3190 -0.0200 0.3289 0.142 Uiso 1 1 calc R U . . .
C13 C 0.2421(10) 0.0338(9) 0.3544(5) 0.132(8) Uani 1 1 d DG U . . .
H13 H 0.2406 0.0005 0.3672 0.158 Uiso 1 1 calc R U . . .
C14 C 0.1976(9) 0.0948(11) 0.3583(4) 0.127(8) Uani 1 1 d DG U . . .
H14 H 0.1658 0.1031 0.3739 0.152 Uiso 1 1 calc R U . . .
C15 C 0.1997(8) 0.1436(8) 0.3395(5) 0.111(7) Uani 1 1 d DG U . . .
H15 H 0.1694 0.1852 0.3422 0.133 Uiso 1 1 calc R U . . .
C16 C 0.2463(8) 0.1314(7) 0.3167(4) 0.110(7) Uani 1 1 d DG U . . .
H16 H 0.2478 0.1647 0.3039 0.132 Uiso 1 1 calc R U . . .
O3 O 0.4240(6) 0.0081(6) 0.3317(3) 0.057(3) Uani 1 1 d D U . . .
O4 O 0.4442(6) 0.0635(7) 0.2937(3) 0.061(3) Uani 1 1 d D U . . .
C17 C 0.6156(8) 0.2705(6) 0.3722(3) 0.051(3) Uani 1 1 d D U . . .
C18 C 0.5833(11) 0.3021(7) 0.4015(4) 0.081(5) Uani 1 1 d D U . . .
H18A H 0.5424 0.2997 0.4040 0.098 Uiso 1 1 calc DR U . . .
H18B H 0.6105 0.2774 0.4196 0.098 Uiso 1 1 calc R U . . .
C19 C 0.5698(8) 0.3676(6) 0.4033(4) 0.090(6) Uani 1 1 d DG U . . .
C20 C 0.6016(8) 0.3820(8) 0.4254(4) 0.110(7) Uani 1 1 d DG U . . .
H20 H 0.6330 0.3496 0.4385 0.132 Uiso 1 1 calc R U . . .
C21 C 0.5874(10) 0.4436(9) 0.4285(5) 0.119(7) Uani 1 1 d DG U . . .
H21 H 0.6091 0.4534 0.4436 0.143 Uiso 1 1 calc R U . . .
C22 C 0.5414(11) 0.4909(6) 0.4093(5) 0.124(8) Uani 1 1 d DG U . . .
H22 H 0.5316 0.5331 0.4114 0.149 Uiso 1 1 calc R U . . .
C23 C 0.5096(9) 0.4766(7) 0.3871(5) 0.120(7) Uani 1 1 d DG U . . .
H23 H 0.4782 0.5089 0.3741 0.144 Uiso 1 1 calc R U . . .
C24 C 0.5238(8) 0.4150(8) 0.3841(4) 0.101(6) Uani 1 1 d DG U . . .
H24 H 0.5021 0.4051 0.3690 0.121 Uiso 1 1 calc R U . . .
O5 O 0.6157(6) 0.3072(5) 0.3487(3) 0.057(2) Uani 1 1 d D U . . .
O6 O 0.6398(6) 0.2135(5) 0.3727(3) 0.049(2) Uani 1 1 d D U . . .
C25 C 0.7831(7) 0.2390(6) 0.3470(4) 0.051(3) Uani 1 1 d D U . . .
C26 C 0.7633(10) 0.3084(6) 0.3446(4) 0.068(4) Uani 1 1 d D U . . .
H26A H 0.7806 0.3187 0.3249 0.081 Uiso 1 1 calc R U . . .
H26B H 0.7162 0.3305 0.3428 0.081 Uiso 1 1 calc R U . . .
C27 C 0.7823(7) 0.3344(6) 0.3702(3) 0.065(4) Uani 1 1 d DG U . . .
C28 C 0.7365(6) 0.3863(7) 0.3836(4) 0.083(6) Uani 1 1 d DG U . . .
H28 H 0.6928 0.4019 0.3783 0.099 Uiso 1 1 calc R U . . .
C29 C 0.7548(8) 0.4155(7) 0.4048(4) 0.102(7) Uani 1 1 d DG U . . .
H29 H 0.7235 0.4511 0.4140 0.122 Uiso 1 1 calc R U . . .
C30 C 0.8187(9) 0.3928(8) 0.4126(4) 0.104(7) Uani 1 1 d DG U . . .
H30 H 0.8312 0.4127 0.4271 0.125 Uiso 1 1 calc R U . . .
C31 C 0.8645(6) 0.3408(8) 0.3992(4) 0.098(6) Uani 1 1 d DG U . . .
H31 H 0.9082 0.3253 0.4045 0.117 Uiso 1 1 calc R U . . .
C32 C 0.8462(6) 0.3116(6) 0.3780(4) 0.075(5) Uani 1 1 d DG U . . .
H32 H 0.8775 0.2761 0.3688 0.090 Uiso 1 1 calc R U . . .
O7 O 0.7491(5) 0.2198(6) 0.3338(3) 0.054(2) Uani 1 1 d D U . . .
O8 O 0.8326(6) 0.2031(5) 0.3617(3) 0.052(2) Uani 1 1 d D U . . .
C33 C 0.4220(6) 0.1508(7) 0.3466(4) 0.055(3) Uani 1 1 d D U . . .
C34 C 0.3541(6) 0.1604(8) 0.3519(4) 0.059(4) Uani 1 1 d D U . . .
H34A H 0.3319 0.1744 0.3314 0.071 Uiso 1 1 calc R U . . .
H34B H 0.3564 0.1190 0.3582 0.071 Uiso 1 1 calc R U . . .
C35 C 0.3124(6) 0.2037(6) 0.3747(3) 0.068(4) Uani 1 1 d DG U . . .
C36 C 0.2784(7) 0.1837(6) 0.3959(3) 0.077(5) Uani 1 1 d DG U . . .
H36 H 0.2847 0.1419 0.3969 0.092 Uiso 1 1 calc R U . . .
C37 C 0.2351(7) 0.2248(8) 0.4158(3) 0.084(6) Uani 1 1 d DG U . . .
H37 H 0.2118 0.2111 0.4303 0.101 Uiso 1 1 calc R U . . .
C38 C 0.2257(7) 0.2860(7) 0.4144(4) 0.090(6) Uani 1 1 d DG U . . .
H38 H 0.1961 0.3141 0.4280 0.108 Uiso 1 1 calc R U . . .
C39 C 0.2597(9) 0.3060(6) 0.3932(4) 0.110(7) Uani 1 1 d DG U . . .
H39 H 0.2533 0.3479 0.3922 0.132 Uiso 1 1 calc R U . . .
C40 C 0.3030(8) 0.2649(7) 0.3733(4) 0.097(6) Uani 1 1 d DG U . . .
H40 H 0.3262 0.2786 0.3588 0.116 Uiso 1 1 calc R U . . .
O9 O 0.4287(5) 0.1988(6) 0.3368(3) 0.053(2) Uani 1 1 d D U . . .
O10 O 0.4706(5) 0.1009(6) 0.3544(3) 0.051(2) Uani 1 1 d D U . . .
C41 C 0.7185(7) 0.0148(7) 0.4423(3) 0.049(3) Uani 1 1 d D U . . .
C42 C 0.7412(8) -0.0410(7) 0.4660(3) 0.054(3) Uani 1 1 d D U . . .
H42A H 0.7063 -0.0532 0.4694 0.065 Uiso 1 1 calc R U . . .
H42B H 0.7774 -0.0760 0.4569 0.065 Uiso 1 1 calc R U . . .
C43 C 0.7615(7) -0.0333(6) 0.4970(2) 0.057(4) Uani 1 1 d DG U . . .
C44 C 0.7533(7) 0.0239(5) 0.5055(3) 0.072(5) Uani 1 1 d DG U . . .
H44 H 0.7349 0.0597 0.4911 0.086 Uiso 1 1 calc R U . . .
C45 C 0.7721(8) 0.0288(6) 0.5350(4) 0.085(5) Uani 1 1 d DG U . . .
H45 H 0.7665 0.0679 0.5408 0.102 Uiso 1 1 calc R U . . .
C46 C 0.7990(8) -0.0236(8) 0.5559(3) 0.092(6) Uani 1 1 d DG U . . .
H46 H 0.8119 -0.0203 0.5761 0.110 Uiso 1 1 calc R U . . .
C47 C 0.8072(8) -0.0809(7) 0.5474(3) 0.091(6) Uani 1 1 d DG U . . .
H47 H 0.8256 -0.1167 0.5618 0.109 Uiso 1 1 calc R U . . .
C48 C 0.7884(7) -0.0857(5) 0.5179(3) 0.080(5) Uani 1 1 d DG U . . .
H48 H 0.7940 -0.1248 0.5121 0.096 Uiso 1 1 calc R U . . .
O11 O 0.6661(5) 0.0626(5) 0.4477(3) 0.049(2) Uani 1 1 d D U . . .
O12 O 0.7507(5) 0.0155(5) 0.4187(2) 0.042(2) Uani 1 1 d D U . . .
C49 C 0.7870(8) 0.3197(6) 0.1540(4) 0.054(3) Uani 1 1 d D U . . .
C50 C 0.7974(9) 0.3740(7) 0.1382(4) 0.077(4) Uani 1 1 d D U . . .
H50A H 0.7888 0.4050 0.1536 0.093 Uiso 1 1 calc R U . . .
H50B H 0.8427 0.3581 0.1321 0.093 Uiso 1 1 calc R U . . .
C51 C 0.7569(9) 0.4055(7) 0.1104(4) 0.094(5) Uani 1 1 d DG U . . .
C52 C 0.7669(9) 0.3766(7) 0.0828(5) 0.136(8) Uani 1 1 d DG U . . .
H52 H 0.8001 0.3356 0.0816 0.163 Uiso 1 1 calc R U . . .
C53 C 0.7282(11) 0.4078(11) 0.0570(4) 0.139(8) Uani 1 1 d DG U . . .
H53 H 0.7350 0.3881 0.0381 0.166 Uiso 1 1 calc R U . . .
C54 C 0.6795(10) 0.4678(11) 0.0588(5) 0.147(9) Uani 1 1 d DG U . . .
H54 H 0.6531 0.4891 0.0411 0.177 Uiso 1 1 calc R U . . .
C55 C 0.6696(9) 0.4967(8) 0.0863(5) 0.138(8) Uani 1 1 d DG U . . .
H55 H 0.6363 0.5377 0.0876 0.165 Uiso 1 1 calc R U . . .
C56 C 0.7083(10) 0.4655(8) 0.1122(4) 0.127(8) Uani 1 1 d DG U . . .
H56 H 0.7015 0.4853 0.1310 0.152 Uiso 1 1 calc R U . . .
O13 O 0.7471(6) 0.3305(5) 0.1760(3) 0.056(2) Uani 1 1 d D U . . .
O14 O 0.8176(6) 0.2683(5) 0.1429(3) 0.056(3) Uani 1 1 d D U . . .
C57 C 0.9960(6) -0.1462(7) 0.3829(4) 0.047(4) Uani 1 1 d D U . . .
C58 C 1.0223(6) -0.1202(8) 0.4061(4) 0.061(4) Uani 1 1 d D U . . .
H58A H 0.9968 -0.0744 0.4043 0.074 Uiso 1 1 calc R U . . .
H58B H 1.0154 -0.1355 0.4273 0.074 Uiso 1 1 calc R U . . .
C59 C 1.0907(5) -0.1348(7) 0.4033(4) 0.066(4) Uani 1 1 d DG U . . .
C60 C 1.1379(7) -0.1910(6) 0.4162(4) 0.086(5) Uani 1 1 d DG U . . .
H60 H 1.1266 -0.2207 0.4269 0.103 Uiso 1 1 calc R U . . .
C61 C 1.2017(6) -0.2039(8) 0.4135(4) 0.103(6) Uani 1 1 d DG U . . .
H61 H 1.2339 -0.2424 0.4223 0.124 Uiso 1 1 calc R U . . .
C62 C 1.2182(6) -0.1606(11) 0.3978(5) 0.133(8) Uani 1 1 d DG U . . .
H62 H 1.2618 -0.1694 0.3959 0.160 Uiso 1 1 calc R U . . .
C63 C 1.1710(9) -0.1043(9) 0.3849(5) 0.131(8) Uani 1 1 d DG U . . .
H63 H 1.1824 -0.0747 0.3742 0.157 Uiso 1 1 calc R U . . .
C64 C 1.1073(8) -0.0914(6) 0.3877(4) 0.102(6) Uani 1 1 d DG U . . .
H64 H 1.0750 -0.0530 0.3789 0.123 Uiso 1 1 calc R U . . .
O15 O 0.9364(5) -0.1172(5) 0.3769(3) 0.044(2) Uani 1 1 d D U . . .
O16 O 1.0316(5) -0.1970(5) 0.3723(3) 0.051(2) Uani 1 1 d D U . . .
C65 C 0.5635(7) 0.2746(6) 0.2151(4) 0.046(3) Uani 1 1 d D U . . .
C66 C 0.5204(7) 0.3449(6) 0.2133(5) 0.065(4) Uani 1 1 d D U . . .
H66A H 0.5106 0.3580 0.2348 0.078 Uiso 1 1 calc R U . . .
H66B H 0.5442 0.3663 0.2031 0.078 Uiso 1 1 calc R U . . .
C67 C 0.4594(6) 0.3661(6) 0.1961(3) 0.070(4) Uani 1 1 d DG U . . .
C68 C 0.4387(7) 0.4182(6) 0.1749(4) 0.088(5) Uani 1 1 d DG U . . .
H68 H 0.4623 0.4415 0.1724 0.105 Uiso 1 1 calc R U . . .
C69 C 0.3837(8) 0.4363(6) 0.1574(3) 0.087(5) Uani 1 1 d DG U . . .
H69 H 0.3696 0.4720 0.1429 0.105 Uiso 1 1 calc R U . . .
C70 C 0.3493(6) 0.4022(8) 0.1611(4) 0.100(6) Uani 1 1 d DG U . . .
H70 H 0.3117 0.4146 0.1491 0.120 Uiso 1 1 calc R U . . .
C71 C 0.3699(7) 0.3500(7) 0.1823(4) 0.084(5) Uani 1 1 d DG U . . .
H71 H 0.3464 0.3267 0.1848 0.100 Uiso 1 1 calc R U . . .
C72 C 0.4250(7) 0.3320(6) 0.1998(3) 0.080(5) Uani 1 1 d DG U . . .
H72 H 0.4390 0.2963 0.2143 0.096 Uiso 1 1 calc R U . . .
O17 O 0.6149(5) 0.2522(6) 0.1999(3) 0.053(2) Uani 1 1 d D U . . .
O18 O 0.5479(5) 0.2404(5) 0.2333(3) 0.050(3) Uani 1 1 d D U . . .
C73 C 0.8721(9) 0.1232(6) 0.0993(3) 0.049(3) Uani 1 1 d D U . . .
C74 C 0.8658(8) 0.1808(7) 0.0794(4) 0.065(3) Uani 1 1 d D U . . .
H74A H 0.8668 0.2112 0.0930 0.078 Uiso 1 1 calc R U . . .
H74B H 0.9025 0.1691 0.0650 0.078 Uiso 1 1 calc R U . . .
C75 C 0.8058(6) 0.2102(7) 0.0609(3) 0.069(4) Uani 1 1 d DG U . . .
C76 C 0.8050(7) 0.2006(8) 0.0296(3) 0.112(7) Uani 1 1 d DG U . . .
H76 H 0.8434 0.1750 0.0195 0.135 Uiso 1 1 calc R U . . .
C77 C 0.7478(10) 0.2283(10) 0.0130(3) 0.120(7) Uani 1 1 d DG U . . .
H77 H 0.7472 0.2217 -0.0083 0.144 Uiso 1 1 calc R U . . .
C78 C 0.6915(7) 0.2656(9) 0.0278(5) 0.121(7) Uani 1 1 d DG U . . .
H78 H 0.6524 0.2845 0.0165 0.146 Uiso 1 1 calc R U . . .
C79 C 0.6924(6) 0.2752(8) 0.0591(5) 0.105(7) Uani 1 1 d DG U . . .
H79 H 0.6539 0.3007 0.0692 0.126 Uiso 1 1 calc R U . . .
C80 C 0.7496(7) 0.2475(8) 0.0757(3) 0.092(6) Uani 1 1 d DG U . . .
H80 H 0.7502 0.2541 0.0971 0.111 Uiso 1 1 calc R U . . .
O19 O 0.8835(6) 0.0766(5) 0.0840(3) 0.0465(19) Uani 1 1 d D U . . .
O20 O 0.8641(6) 0.1235(5) 0.1281(2) 0.052(2) Uani 1 1 d D U . . .
C81 C 0.9374(7) -0.2655(8) 0.4047(3) 0.058(4) Uani 1 1 d D U . . .
C82 C 1.0055(7) -0.3032(9) 0.4167(4) 0.077(4) Uani 1 1 d D U . . .
H82A H 1.0246 -0.3436 0.4073 0.093 Uiso 1 1 calc R U . . .
H82B H 1.0305 -0.2808 0.4094 0.093 Uiso 1 1 calc R U . . .
C83 C 1.0112(9) -0.3149(7) 0.4512(3) 0.088(6) Uani 1 1 d DG U . . .
C84 C 1.0467(9) -0.3746(7) 0.4653(4) 0.114(7) Uani 1 1 d DG U . . .
H84 H 1.0625 -0.4093 0.4530 0.136 Uiso 1 1 calc R U . . .
C85 C 1.0590(10) -0.3834(8) 0.4971(4) 0.118(7) Uani 1 1 d DG U . . .
H85 H 1.0833 -0.4241 0.5067 0.142 Uiso 1 1 calc R U . . .
C86 C 1.0359(11) -0.3325(11) 0.5150(3) 0.144(9) Uani 1 1 d DG U . . .
H86 H 1.0443 -0.3385 0.5368 0.172 Uiso 1 1 calc R U . . .
C87 C 1.0004(11) -0.2729(9) 0.5010(4) 0.130(8) Uani 1 1 d DG U . . .
H87 H 0.9846 -0.2381 0.5132 0.155 Uiso 1 1 calc R U . . .
C88 C 0.9880(10) -0.2641(7) 0.4691(4) 0.125(8) Uani 1 1 d DG U . . .
H88 H 0.9638 -0.2233 0.4595 0.150 Uiso 1 1 calc R U . . .
O21 O 0.8927(6) -0.2628(6) 0.4224(3) 0.057(3) Uani 1 1 d D U . . .
O22 O 0.9263(6) -0.2351(6) 0.3786(3) 0.056(2) Uani 1 1 d D U . . .
C89 C 0.8571(10) -0.3933(7) 0.2607(5) 0.085(4) Uani 1 1 d D U . . .
C90 C 0.8729(11) -0.4559(7) 0.2494(4) 0.083(4) Uani 1 1 d D U . . .
H90A H 0.8375 -0.4513 0.2358 0.099 Uiso 1 1 calc R U . . .
H90B H 0.9116 -0.4688 0.2363 0.099 Uiso 1 1 calc R U . . .
C91 C 0.8839(8) -0.5068(7) 0.2744(4) 0.092(5) Uani 1 1 d DG U . . .
C92 C 0.8357(7) -0.5216(8) 0.2852(4) 0.107(6) Uani 1 1 d DG U . . .
H92 H 0.7955 -0.5030 0.2748 0.129 Uiso 1 1 calc R U . . .
C93 C 0.8462(9) -0.5635(9) 0.3112(5) 0.111(7) Uani 1 1 d DG U . . .
H93 H 0.8132 -0.5736 0.3186 0.133 Uiso 1 1 calc R U . . .
C94 C 0.9049(10) -0.5906(8) 0.3264(4) 0.112(7) Uani 1 1 d DG U . . .
H94 H 0.9121 -0.6192 0.3442 0.135 Uiso 1 1 calc R U . . .
C95 C 0.9531(8) -0.5758(8) 0.3156(4) 0.110(7) Uani 1 1 d DG U . . .
H95 H 0.9932 -0.5943 0.3260 0.132 Uiso 1 1 calc R U . . .
C96 C 0.9426(7) -0.5338(8) 0.2896(4) 0.105(6) Uani 1 1 d DG U . . .
H96 H 0.9756 -0.5237 0.2822 0.126 Uiso 1 1 calc R U . . .
O23 O 0.8064(7) -0.3441(6) 0.2520(4) 0.087(3) Uani 1 1 d D U . . .
O24 O 0.8905(7) -0.3937(6) 0.2825(3) 0.074(3) Uani 1 1 d D U . . .
C97 C 0.8134(9) -0.3181(7) 0.3610(3) 0.056(4) Uani 1 1 d D U . . .
C98 C 0.7973(8) -0.3545(7) 0.3871(4) 0.070(4) Uani 1 1 d D U . . .
H98A H 0.7806 -0.3284 0.4049 0.084 Uiso 1 1 calc R U . . .
H98B H 0.7629 -0.3633 0.3799 0.084 Uiso 1 1 calc R U . . .
C99 C 0.8527(7) -0.4150(6) 0.3983(4) 0.084(5) Uani 1 1 d DG U . . .
C100 C 0.8710(8) -0.4682(7) 0.3826(4) 0.096(6) Uani 1 1 d DG U . . .
H100 H 0.8488 -0.4666 0.3643 0.115 Uiso 1 1 calc R U . . .
C101 C 0.9216(9) -0.5238(6) 0.3938(5) 0.121(7) Uani 1 1 d DG U . . .
H101 H 0.9341 -0.5602 0.3831 0.145 Uiso 1 1 calc R U . . .
C102 C 0.9541(8) -0.5261(7) 0.4206(5) 0.128(8) Uani 1 1 d DG U . . .
H102 H 0.9887 -0.5640 0.4283 0.153 Uiso 1 1 calc R U . . .
C103 C 0.9358(9) -0.4728(9) 0.4363(4) 0.119(8) Uani 1 1 d DG U . . .
H103 H 0.9579 -0.4744 0.4547 0.143 Uiso 1 1 calc R U . . .
C104 C 0.8851(9) -0.4173(7) 0.4252(4) 0.113(7) Uani 1 1 d DG U . . .
H104 H 0.8726 -0.3809 0.4359 0.135 Uiso 1 1 calc R U . . .
O25 O 0.8317(7) -0.3435(5) 0.3352(3) 0.056(3) Uani 1 1 d D U . . .
O26 O 0.8204(7) -0.2720(6) 0.3670(3) 0.057(2) Uani 1 1 d D U . . .
C105 C 1.0379(6) -0.0737(9) 0.2926(4) 0.059(4) Uani 1 1 d D U . . .
C106 C 1.1052(7) -0.0838(8) 0.2995(5) 0.073(4) Uani 1 1 d D U . . .
H10G H 1.1146 -0.0970 0.3219 0.088 Uiso 1 1 calc R U . . .
H10H H 1.1358 -0.1182 0.2876 0.088 Uiso 1 1 calc R U . . .
C107 C 1.1158(8) -0.0279(7) 0.2916(4) 0.084(5) Uani 1 1 d DG U . . .
C108 C 1.0908(8) 0.0214(8) 0.3104(4) 0.105(6) Uani 1 1 d DG U . . .
H108 H 1.0639 0.0212 0.3274 0.127 Uiso 1 1 calc R U . . .
C109 C 1.1054(9) 0.0710(7) 0.3046(4) 0.100(6) Uani 1 1 d DG U . . .
H109 H 1.0883 0.1047 0.3175 0.120 Uiso 1 1 calc R U . . .
C110 C 1.1449(9) 0.0713(7) 0.2798(5) 0.111(7) Uani 1 1 d DG U . . .
H110 H 1.1548 0.1052 0.2758 0.133 Uiso 1 1 calc R U . . .
C111 C 1.1698(8) 0.0219(8) 0.2610(4) 0.092(6) Uani 1 1 d DG U . . .
H111 H 1.1968 0.0221 0.2440 0.110 Uiso 1 1 calc R U . . .
C112 C 1.1552(8) -0.0277(7) 0.2668(4) 0.096(6) Uani 1 1 d DG U . . .
H112 H 1.1723 -0.0614 0.2539 0.115 Uiso 1 1 calc R U . . .
O27 O 0.9949(5) -0.0446(6) 0.3119(3) 0.054(3) Uani 1 1 d D U . . .
O28 O 1.0269(6) -0.1013(6) 0.2723(3) 0.061(3) Uani 1 1 d D U . . .
C113 C 0.8766(8) 0.1650(9) 0.2886(3) 0.053(3) Uani 1 1 d D U . . .
C114 C 0.9267(9) 0.1815(10) 0.3004(4) 0.076(4) Uani 1 1 d D U . . .
H11A H 0.9073 0.2093 0.3173 0.091 Uiso 1 1 calc R U . . .
H11B H 0.9617 0.1427 0.3098 0.091 Uiso 1 1 calc R U . . .
C115 C 0.9553(7) 0.2115(7) 0.2781(4) 0.074(5) Uani 1 1 d DG U . . .
C116 C 0.9996(8) 0.1793(6) 0.2559(4) 0.090(6) Uani 1 1 d DG U . . .
H116 H 1.0103 0.1370 0.2537 0.109 Uiso 1 1 calc R U . . .
C117 C 1.0284(8) 0.2090(9) 0.2370(4) 0.110(7) Uani 1 1 d DG U . . .
H117 H 1.0587 0.1870 0.2219 0.132 Uiso 1 1 calc DR U . . .
C118 C 1.0127(9) 0.2709(9) 0.2403(4) 0.116(7) Uani 1 1 d DG U . . .
H118 H 1.0324 0.2913 0.2274 0.139 Uiso 1 1 calc R U . . .
C119 C 0.9684(9) 0.3031(6) 0.2625(5) 0.108(7) Uani 1 1 d DG U . . .
H119 H 0.9577 0.3454 0.2647 0.130 Uiso 1 1 calc R U . . .
C120 C 0.9396(7) 0.2734(7) 0.2813(4) 0.093(6) Uani 1 1 d DG U . . .
H120 H 0.9093 0.2954 0.2965 0.112 Uiso 1 1 calc R U . . .
O29 O 0.8604(6) 0.1300(6) 0.3062(3) 0.053(2) Uani 1 1 d D U . . .
O30 O 0.8585(6) 0.1790(6) 0.2605(3) 0.050(3) Uani 1 1 d D U . . .
C121 C 1.0958(7) -0.3070(6) 0.1819(4) 0.057(3) Uani 1 1 d D U . . .
C122 C 1.1601(8) -0.3633(8) 0.1888(4) 0.078(4) Uani 1 1 d D U . . .
H12A H 1.1887 -0.3498 0.1986 0.093 Uiso 1 1 calc R U . . .
H12B H 1.1540 -0.3936 0.2039 0.093 Uiso 1 1 calc R U . . .
C123 C 1.1908(7) -0.3944(7) 0.1600(3) 0.078(5) Uani 1 1 d DG U . . .
C124 C 1.1823(8) -0.4439(7) 0.1509(4) 0.091(6) Uani 1 1 d DG U . . .
H124 H 1.1573 -0.4591 0.1632 0.109 Uiso 1 1 calc R U . . .
C125 C 1.2104(9) -0.4711(7) 0.1236(4) 0.097(6) Uani 1 1 d DG U . . .
H125 H 1.2046 -0.5049 0.1174 0.117 Uiso 1 1 calc R U . . .
C126 C 1.2469(8) -0.4488(8) 0.1055(3) 0.103(7) Uani 1 1 d DG U . . .
H126 H 1.2661 -0.4674 0.0869 0.124 Uiso 1 1 calc R U . . .
C127 C 1.2554(8) -0.3993(9) 0.1147(4) 0.109(6) Uani 1 1 d DG U . . .
H127 H 1.2803 -0.3841 0.1023 0.131 Uiso 1 1 calc R U . . .
C128 C 1.2273(8) -0.3721(7) 0.1419(4) 0.099(6) Uani 1 1 d DG U . . .
H128 H 1.2331 -0.3383 0.1482 0.119 Uiso 1 1 calc R U . . .
O31 O 1.0435(6) -0.3081(6) 0.1887(3) 0.066(2) Uani 1 1 d D U . . .
O32 O 1.0965(7) -0.2602(6) 0.1670(3) 0.064(2) Uani 1 1 d D U . . .
C129 C 0.5257(6) 0.2802(7) 0.3017(4) 0.052(3) Uani 1 1 d D U . . .
C130 C 0.4551(6) 0.3050(8) 0.2936(4) 0.065(3) Uani 1 1 d D U . . .
H13A H 0.4486 0.3169 0.2709 0.078 Uiso 1 1 calc R U . . .
H13B H 0.4420 0.2716 0.2988 0.078 Uiso 1 1 calc R U . . .
C131 C 0.4144(8) 0.3598(7) 0.3110(4) 0.087(5) Uani 1 1 d DG U . . .
C132 C 0.4013(10) 0.3513(7) 0.3423(4) 0.120(7) Uani 1 1 d DG U . . .
H132 H 0.4169 0.3104 0.3523 0.144 Uiso 1 1 calc R U . . .
C133 C 0.3653(11) 0.4025(10) 0.3590(4) 0.133(8) Uani 1 1 d DG U . . .
H133 H 0.3563 0.3967 0.3804 0.159 Uiso 1 1 calc R U . . .
C134 C 0.3425(10) 0.4622(8) 0.3444(5) 0.126(8) Uani 1 1 d DG U . . .
H134 H 0.3178 0.4972 0.3557 0.151 Uiso 1 1 calc R U . . .
C135 C 0.3556(10) 0.4707(6) 0.3131(5) 0.133(8) Uani 1 1 d DG U . . .
H135 H 0.3400 0.5116 0.3031 0.159 Uiso 1 1 calc R U . . .
C136 C 0.3916(10) 0.4195(8) 0.2964(4) 0.125(7) Uani 1 1 d DG U . . .
H136 H 0.4006 0.4253 0.2750 0.150 Uiso 1 1 calc R U . . .
O33 O 0.5513(5) 0.2325(5) 0.3207(3) 0.044(2) Uani 1 1 d D U . . .
O34 O 0.5555(5) 0.3075(6) 0.2892(3) 0.050(2) Uani 1 1 d D U . . .
C137 C 0.9246(8) -0.3812(8) 0.1732(6) 0.080(5) Uani 1 1 d D U . . .
C138 C 0.9403(11) -0.4449(8) 0.1617(5) 0.109(5) Uani 1 1 d D U . . .
H13C H 0.9638 -0.4781 0.1782 0.130 Uiso 1 1 calc R U . . .
H13D H 0.9002 -0.4468 0.1573 0.130 Uiso 1 1 calc R U . . .
C139 C 0.9797(9) -0.4559(9) 0.1328(4) 0.107(6) Uani 1 1 d DG U . . .
C140 C 1.0453(9) -0.4930(10) 0.1344(4) 0.134(8) Uani 1 1 d DG U . . .
H140 H 1.0657 -0.5099 0.1541 0.160 Uiso 1 1 calc R U . . .
C141 C 1.0810(8) -0.5054(10) 0.1072(6) 0.143(8) Uani 1 1 d DG U . . .
H141 H 1.1259 -0.5308 0.1083 0.171 Uiso 1 1 calc R U . . .
C142 C 1.0512(12) -0.4807(11) 0.0784(4) 0.141(8) Uani 1 1 d DG U . . .
H142 H 1.0756 -0.4891 0.0598 0.170 Uiso 1 1 calc R U . . .
C143 C 0.9856(12) -0.4435(11) 0.0769(4) 0.139(8) Uani 1 1 d DG U . . .
H143 H 0.9652 -0.4266 0.0572 0.166 Uiso 1 1 calc R U . . .
C144 C 0.9499(8) -0.4311(9) 0.1041(5) 0.146(8) Uani 1 1 d DG U . . .
H144 H 0.9051 -0.4058 0.1030 0.175 Uiso 1 1 calc R U . . .
O35 O 0.8673(7) -0.3437(7) 0.1754(4) 0.076(4) Uani 1 1 d D U . . .
O36 O 0.9690(7) -0.3710(7) 0.1813(4) 0.075(3) Uani 1 1 d D U . . .
C147 C 0.7720(13) 0.0617(12) 0.0046(4) 0.063(7) Uani 0.5 1 d DG U P A 1
C148 C 0.7131(13) 0.1108(13) -0.0039(5) 0.070(8) Uani 0.5 1 d DG U P A 1
H148 H 0.6908 0.1418 0.0101 0.084 Uiso 0.5 1 calc R U P A 1
C149 C 0.6867(13) 0.1145(14) -0.0329(7) 0.084(9) Uani 0.5 1 d DG U P A 1
H149 H 0.6465 0.1481 -0.0387 0.101 Uiso 0.5 1 calc R U P A 1
C150 C 0.7193(16) 0.0692(15) -0.0534(6) 0.091(10) Uani 0.5 1 d DG U P A 1
H150 H 0.7013 0.0717 -0.0732 0.109 Uiso 0.5 1 calc DR U P A 1
C151 C 0.7782(15) 0.0201(12) -0.0449(6) 0.079(8) Uani 0.5 1 d DG U P A 1
H151 H 0.8005 -0.0109 -0.0589 0.095 Uiso 0.5 1 calc DR U P A 1
C152 C 0.8046(12) 0.0164(11) -0.0159(6) 0.075(8) Uani 0.5 1 d DG U P A 1
H152 H 0.8449 -0.0172 -0.0101 0.090 Uiso 0.5 1 calc R U P A 1
C145 C 0.7722(8) 0.0249(10) 0.0617(3) 0.066(4) Uani 1 1 d D U . . .
C146 C 0.7988(10) 0.0549(11) 0.0362(4) 0.084(5) Uani 1 1 d D U . . .
H14A H 0.7903 0.0966 0.0420 0.101 Uiso 1 1 calc R U . A 1
H14B H 0.8456 0.0295 0.0354 0.101 Uiso 1 1 calc R U . A 1
O37 O 0.7990(6) 0.0100(6) 0.0882(3) 0.059(2) Uani 1 1 d D U . . .
O38 O 0.7184(6) 0.0280(7) 0.0580(3) 0.070(2) Uani 1 1 d D U . . .
C47B C 0.774(2) 0.060(2) 0.0028(8) 0.109(11) Uani 0.5 1 d DG U P B 2
C48B C 0.708(2) 0.093(2) -0.0004(9) 0.102(11) Uani 0.5 1 d DG U P B 2
H48B H 0.6821 0.0983 0.0175 0.122 Uiso 0.5 1 calc R U P B 2
C49B C 0.6811(16) 0.117(2) -0.0296(11) 0.116(12) Uani 0.5 1 d DG U P B 2
H49B H 0.6360 0.1395 -0.0318 0.140 Uiso 0.5 1 calc R U P B 2
C50B C 0.720(2) 0.1087(19) -0.0558(8) 0.109(11) Uani 0.5 1 d DG U P B 2
H50C H 0.7008 0.1254 -0.0758 0.131 Uiso 0.5 1 calc R U P B 2
C52B C 0.7854(19) 0.076(2) -0.0527(9) 0.113(11) Uani 0.5 1 d DG U P B 2
H52B H 0.8118 0.0701 -0.0705 0.135 Uiso 0.5 1 calc R U P B 2
C51B C 0.8128(16) 0.0514(18) -0.0234(11) 0.108(11) Uani 0.5 1 d DG U P B 2
H51B H 0.8579 0.0289 -0.0213 0.129 Uiso 0.5 1 calc R U P B 2
C153 C 1.0733(9) -0.4808(6) 0.2336(5) 0.077(3) Uani 1 1 d D U . . .
C154 C 1.1113(10) -0.5504(6) 0.2403(4) 0.082(4) Uani 1 1 d D U . . .
H15A H 1.1525 -0.5593 0.2500 0.099 Uiso 1 1 calc R U . . .
H15B H 1.0879 -0.5651 0.2558 0.099 Uiso 1 1 calc R U . . .
C155 C 1.1243(8) -0.5864(7) 0.2125(3) 0.087(5) Uani 1 1 d DG U . . .
C156 C 1.0861(8) -0.6133(9) 0.2048(5) 0.121(7) Uani 1 1 d DG U . . .
H156 H 1.0499 -0.6078 0.2171 0.145 Uiso 1 1 calc R U . . .
C157 C 1.1007(10) -0.6481(9) 0.1790(5) 0.128(7) Uani 1 1 d DG U . . .
H157 H 1.0746 -0.6665 0.1737 0.154 Uiso 1 1 calc R U . . .
C158 C 1.1537(11) -0.6561(9) 0.1610(4) 0.136(8) Uani 1 1 d DG U . . .
H158 H 1.1638 -0.6799 0.1434 0.163 Uiso 1 1 calc R U . . .
C159 C 1.1920(8) -0.6292(9) 0.1687(4) 0.109(6) Uani 1 1 d DG U . . .
H159 H 1.2282 -0.6347 0.1564 0.131 Uiso 1 1 calc R U . . .
C160 C 1.1773(8) -0.5944(8) 0.1945(4) 0.093(6) Uani 1 1 d DG U . . .
H160 H 1.2035 -0.5761 0.1998 0.112 Uiso 1 1 calc R U . . .
O39 O 1.0929(7) -0.4523(6) 0.2135(3) 0.071(2) Uani 1 1 d D U . . .
O40 O 1.0200(7) -0.4516(6) 0.2465(4) 0.077(2) Uani 1 1 d D U . . .
C161 C 0.6761(8) 0.1281(7) 0.1116(3) 0.059(3) Uani 1 1 d D U . . .
C162 C 0.6403(8) 0.1628(8) 0.0821(4) 0.072(4) Uani 1 1 d D U . . .
H16A H 0.6674 0.1773 0.0693 0.087 Uiso 1 1 calc R U . . .
H16B H 0.6330 0.1335 0.0701 0.087 Uiso 1 1 calc R U . . .
C163 C 0.5780(7) 0.2171(8) 0.0871(4) 0.100(7) Uani 1 1 d DG U . . .
C164 C 0.5611(8) 0.2452(9) 0.1150(4) 0.109(7) Uani 1 1 d DG U . . .
H164 H 0.5888 0.2279 0.1326 0.131 Uiso 1 1 calc R U . . .
C165 C 0.5037(9) 0.2985(9) 0.1172(4) 0.114(7) Uani 1 1 d DG U . . .
H165 H 0.4921 0.3177 0.1363 0.136 Uiso 1 1 calc R U . . .
C166 C 0.4632(8) 0.3238(8) 0.0915(5) 0.144(9) Uani 1 1 d DG U . . .
H166 H 0.4239 0.3603 0.0930 0.173 Uiso 1 1 calc R U . . .
C167 C 0.4801(8) 0.2958(9) 0.0636(5) 0.136(8) Uani 1 1 d DG U . . .
H167 H 0.4524 0.3130 0.0460 0.163 Uiso 1 1 calc R U . . .
C168 C 0.5375(9) 0.2424(9) 0.0613(4) 0.129(8) Uani 1 1 d DG U . . .
H168 H 0.5490 0.2233 0.0422 0.155 Uiso 1 1 calc R U . . .
O41 O 0.7014(6) 0.1528(6) 0.1278(3) 0.054(3) Uani 1 1 d D U . . .
O42 O 0.6789(7) 0.0762(6) 0.1213(3) 0.070(3) Uani 1 1 d D U . . .
C169 C 0.6449(7) -0.1991(8) 0.3918(3) 0.052(3) Uani 1 1 d D U . . .
C170 C 0.6280(10) -0.2157(8) 0.4246(3) 0.076(4) Uani 1 1 d D U . . .
H17A H 0.6585 -0.2151 0.4397 0.091 Uiso 1 1 calc R U . . .
H17B H 0.5848 -0.1840 0.4299 0.091 Uiso 1 1 calc R U . . .
C171 C 0.6294(8) -0.2786(6) 0.4278(4) 0.084(5) Uani 1 1 d DG U . . .
C172 C 0.6796(7) -0.3297(8) 0.4429(4) 0.106(6) Uani 1 1 d DG U . . .
H172 H 0.7141 -0.3252 0.4512 0.127 Uiso 1 1 calc R U . . .
C173 C 0.6794(9) -0.3873(6) 0.4459(5) 0.111(6) Uani 1 1 d DG U . . .
H173 H 0.7137 -0.4222 0.4562 0.133 Uiso 1 1 calc R U . . .
C174 C 0.6289(11) -0.3938(7) 0.4337(5) 0.131(8) Uani 1 1 d DG U . . .
H174 H 0.6288 -0.4331 0.4357 0.157 Uiso 1 1 calc R U . . .
C175 C 0.5787(9) -0.3427(10) 0.4186(5) 0.128(7) Uani 1 1 d DG U . . .
H175 H 0.5443 -0.3472 0.4104 0.153 Uiso 1 1 calc R U . . .
C176 C 0.5790(8) -0.2851(8) 0.4157(4) 0.114(7) Uani 1 1 d DG U . . .
H176 H 0.5447 -0.2502 0.4054 0.137 Uiso 1 1 calc R U . . .
O43 O 0.6973(6) -0.1962(6) 0.3865(3) 0.059(3) Uani 1 1 d D U . . .
O44 O 0.6074(6) -0.1927(6) 0.3701(3) 0.058(2) Uani 1 1 d D U . . .
C177 C 0.6846(12) -0.3017(7) 0.3009(4) 0.080(5) Uani 1 1 d D U . . .
C178 C 0.7147(10) -0.3727(7) 0.3036(6) 0.100(5) Uani 1 1 d D U . . .
H17C H 0.7300 -0.3874 0.2828 0.120 Uiso 1 1 calc R U . . .
H17D H 0.7525 -0.3888 0.3175 0.120 Uiso 1 1 calc R U . . .
C179 C 0.6726(11) -0.3998(10) 0.3157(5) 0.137(7) Uani 1 1 d DG U . . .
C180 C 0.6292(13) -0.4017(12) 0.2952(5) 0.189(9) Uani 1 1 d DG U . . .
H180 H 0.6255 -0.3836 0.2744 0.226 Uiso 1 1 calc R U . . .
C181 C 0.5911(12) -0.4301(14) 0.3052(8) 0.192(9) Uani 1 1 d DG U . . .
H181 H 0.5615 -0.4314 0.2912 0.231 Uiso 1 1 calc R U . . .
C182 C 0.5965(13) -0.4565(13) 0.3357(8) 0.211(11) Uani 1 1 d DG U . . .
H182 H 0.5705 -0.4759 0.3425 0.253 Uiso 1 1 calc R U . . .
C183 C 0.6399(14) -0.4547(12) 0.3561(6) 0.173(9) Uani 1 1 d DG U . . .
H183 H 0.6436 -0.4727 0.3769 0.208 Uiso 1 1 calc R U . . .
C184 C 0.6780(11) -0.4263(11) 0.3461(5) 0.168(8) Uani 1 1 d DG U . . .
H184 H 0.7077 -0.4250 0.3601 0.202 Uiso 1 1 calc R U . . .
O45 O 0.6711(7) -0.2754(6) 0.3258(3) 0.062(3) Uani 1 1 d D U . . .
O46 O 0.6820(8) -0.2752(7) 0.2739(3) 0.081(3) Uani 1 1 d D U . . .
C185 C 0.6774(9) 0.3379(7) 0.2566(3) 0.058(3) Uani 1 1 d D U . . .
C186 C 0.6577(9) 0.4069(7) 0.2467(5) 0.087(4) Uani 1 1 d D U . . .
H18G H 0.6833 0.4210 0.2587 0.105 Uiso 1 1 calc R U . . .
H18H H 0.6676 0.4112 0.2243 0.105 Uiso 1 1 calc R U . . .
C187 C 0.5885(8) 0.4480(9) 0.2517(5) 0.124(7) Uani 1 1 d DG U . . .
C188 C 0.5464(11) 0.4728(11) 0.2266(4) 0.162(9) Uani 1 1 d DG U . . .
H188 H 0.5621 0.4680 0.2059 0.195 Uiso 1 1 calc R U . . .
C189 C 0.4812(10) 0.5047(12) 0.2318(6) 0.166(9) Uani 1 1 d DG U . . .
H189 H 0.4524 0.5217 0.2146 0.199 Uiso 1 1 calc R U . . .
C190 C 0.4582(8) 0.5118(12) 0.2621(7) 0.186(10) Uani 1 1 d DG U . . .
H190 H 0.4136 0.5336 0.2657 0.223 Uiso 1 1 calc R U . . .
C191 C 0.5003(12) 0.4870(13) 0.2872(6) 0.169(9) Uani 1 1 d DG U . . .
H191 H 0.4846 0.4919 0.3080 0.203 Uiso 1 1 calc R U . . .
C192 C 0.5655(11) 0.4551(11) 0.2820(4) 0.154(8) Uani 1 1 d DG U . . .
H192 H 0.5943 0.4382 0.2992 0.185 Uiso 1 1 calc R U . . .
O47 O 0.6806(6) 0.3006(5) 0.2374(3) 0.053(2) Uani 1 1 d D U . . .
O48 O 0.6741(6) 0.3262(6) 0.2854(3) 0.056(2) Uani 1 1 d D U . . .
C193 C 0.9351(9) -0.1099(7) 0.0679(4) 0.058(4) Uani 1 1 d D U . . .
C194 C 0.9764(10) -0.1540(7) 0.0439(3) 0.070(4) Uani 1 1 d D U . . .
H19A H 1.0207 -0.1760 0.0520 0.084 Uiso 1 1 calc R U . . .
H19B H 0.9613 -0.1857 0.0421 0.084 Uiso 1 1 calc R U . . .
C195 C 0.9775(6) -0.1250(6) 0.0123(2) 0.054(4) Uani 1 1 d DG U . . .
C196 C 0.9449(6) -0.1324(6) -0.0121(3) 0.064(4) Uani 1 1 d DG U . . .
H196 H 0.9214 -0.1554 -0.0083 0.077 Uiso 1 1 calc R U . . .
C197 C 0.9468(6) -0.1060(7) -0.0419(2) 0.073(5) Uani 1 1 d DG U . . .
H197 H 0.9246 -0.1110 -0.0585 0.087 Uiso 1 1 calc R U . . .
C198 C 0.9813(7) -0.0722(6) -0.0473(2) 0.067(5) Uani 1 1 d DG U . . .
H198 H 0.9826 -0.0542 -0.0677 0.081 Uiso 1 1 calc R U . . .
C199 C 1.0139(6) -0.0649(6) -0.0230(3) 0.072(5) Uani 1 1 d DG U . . .
H199 H 1.0375 -0.0418 -0.0267 0.086 Uiso 1 1 calc R U . . .
C200 C 1.0120(6) -0.0912(6) 0.0069(3) 0.067(4) Uani 1 1 d DG U . . .
H200 H 1.0343 -0.0862 0.0235 0.081 Uiso 1 1 calc R U . . .
O49 O 0.9022(6) -0.1257(6) 0.0877(3) 0.061(3) Uani 1 1 d D U . . .
O50 O 0.9375(7) -0.0590(6) 0.0689(3) 0.064(2) Uani 1 1 d D U . . .
C201 C 1.1188(7) -0.2361(8) 0.3107(3) 0.056(3) Uani 1 1 d D U . . .
C202 C 1.1568(8) -0.2593(11) 0.3407(4) 0.096(5) Uani 1 1 d D U . . .
H20A H 1.1465 -0.2231 0.3529 0.115 Uiso 1 1 calc R U . . .
H20B H 1.1423 -0.2871 0.3530 0.115 Uiso 1 1 calc R U . . .
C203 C 1.2271(7) -0.2931(8) 0.3378(5) 0.100(5) Uani 1 1 d DG U . . .
C204 C 1.2611(10) -0.2622(9) 0.3252(6) 0.168(9) Uani 1 1 d DG U . . .
H204 H 1.2397 -0.2187 0.3198 0.201 Uiso 1 1 calc R U . . .
C205 C 1.3263(10) -0.2951(13) 0.3205(7) 0.172(9) Uani 1 1 d DG U . . .
H205 H 1.3496 -0.2740 0.3118 0.206 Uiso 1 1 calc R U . . .
C206 C 1.3576(7) -0.3589(13) 0.3283(6) 0.174(9) Uani 1 1 d DG U . . .
H206 H 1.4022 -0.3813 0.3251 0.209 Uiso 1 1 calc R U . . .
C207 C 1.3236(10) -0.3898(8) 0.3410(6) 0.141(8) Uani 1 1 d DG U . . .
H207 H 1.3450 -0.4333 0.3464 0.169 Uiso 1 1 calc R U . . .
C208 C 1.2583(9) -0.3569(8) 0.3457(5) 0.134(7) Uani 1 1 d DG U . . .
H208 H 1.2351 -0.3780 0.3543 0.161 Uiso 1 1 calc R U . . .
O51 O 1.1417(6) -0.2204(7) 0.2863(3) 0.068(2) Uani 1 1 d D U . . .
O52 O 1.0622(6) -0.2276(6) 0.3099(3) 0.061(3) Uani 1 1 d D U . . .
C209 C 0.5042(8) 0.1169(7) 0.1834(3) 0.060(4) Uani 1 1 d D U . . .
C210 C 0.4547(9) 0.1796(8) 0.1701(4) 0.093(5) Uani 1 1 d D U . . .
H21A H 0.4246 0.1996 0.1870 0.111 Uiso 1 1 calc R U . . .
H21B H 0.4765 0.2056 0.1640 0.111 Uiso 1 1 calc R U . . .
C211 C 0.4172(9) 0.1807(10) 0.1429(4) 0.131(7) Uani 1 1 d DG U . . .
C212 C 0.3551(9) 0.1884(10) 0.1461(4) 0.161(8) Uani 1 1 d DG U . . .
H212 H 0.3376 0.1876 0.1663 0.194 Uiso 1 1 calc DR U . . .
C213 C 0.3185(9) 0.1972(10) 0.1198(4) 0.171(9) Uani 1 1 d DG U . . .
H213 H 0.2761 0.2024 0.1219 0.205 Uiso 1 1 calc DR U . . .
C214 C 0.3440(11) 0.1983(12) 0.0902(4) 0.190(9) Uani 1 1 d DG U . . .
H214 H 0.3190 0.2043 0.0722 0.228 Uiso 1 1 calc R U . . .
C215 C 0.4061(11) 0.1906(12) 0.0871(4) 0.167(8) Uani 1 1 d DG U . . .
H215 H 0.4236 0.1913 0.0669 0.200 Uiso 1 1 calc R U . . .
C216 C 0.4427(8) 0.1818(11) 0.1134(5) 0.152(8) Uani 1 1 d DG U . . .
H216 H 0.4852 0.1766 0.1112 0.182 Uiso 1 1 calc R U . . .
O53 O 0.5438(6) 0.0766(6) 0.1660(3) 0.055(3) Uani 1 1 d D U . . .
O54 O 0.5129(6) 0.1082(6) 0.2124(3) 0.064(3) Uani 1 1 d D U . . .
C217 C 0.7902(8) -0.2615(8) 0.1129(5) 0.103(5) Uani 1 1 d D U . . .
C218 C 0.7501(9) -0.2940(10) 0.1075(7) 0.136(6) Uani 1 1 d D U . . .
H21C H 0.7398 -0.3086 0.1281 0.163 Uiso 1 1 calc R U . . .
H21D H 0.7093 -0.2627 0.0978 0.163 Uiso 1 1 calc R U . . .
C219 C 0.7767(10) -0.3470(8) 0.0882(4) 0.144(7) Uani 1 1 d DG U . . .
C220 C 0.7930(12) -0.3330(10) 0.0582(5) 0.184(9) Uani 1 1 d DG U . . .
H220 H 0.7943 -0.2946 0.0530 0.221 Uiso 1 1 calc R U . . .
C221 C 0.8076(12) -0.3754(14) 0.0358(5) 0.184(9) Uani 1 1 d DG U . . .
H221 H 0.8187 -0.3659 0.0153 0.220 Uiso 1 1 calc R U . . .
C222 C 0.8057(13) -0.4316(12) 0.0433(6) 0.202(10) Uani 1 1 d DG U . . .
H222 H 0.8157 -0.4606 0.0280 0.243 Uiso 1 1 calc R U . . .
C223 C 0.7894(13) -0.4456(7) 0.0733(7) 0.174(9) Uani 1 1 d DG U . . .
H223 H 0.7882 -0.4840 0.0785 0.208 Uiso 1 1 calc R U . . .
C224 C 0.7749(10) -0.4032(7) 0.0958(5) 0.170(8) Uani 1 1 d DG U . . .
H224 H 0.7638 -0.4127 0.1162 0.204 Uiso 1 1 calc DR U . . .
O55 O 0.7632(8) -0.2092(7) 0.1242(4) 0.105(4) Uani 1 1 d D U . . .
O56 O 0.8431(7) -0.2793(7) 0.0988(4) 0.092(3) Uani 1 1 d D U . . .
C225 C 1.1068(8) -0.3363(7) 0.2614(5) 0.072(4) Uani 1 1 d D U . . .
C226 C 1.1693(8) -0.3598(9) 0.2796(5) 0.097(4) Uani 1 1 d D U . . .
H22A H 1.1792 -0.3246 0.2816 0.116 Uiso 1 1 calc R U . . .
H22B H 1.1641 -0.3762 0.3008 0.116 Uiso 1 1 calc R U . . .
C227 C 1.2230(8) -0.4095(9) 0.2638(5) 0.116(6) Uani 1 1 d DG U . . .
C228 C 1.2251(10) -0.4678(10) 0.2636(5) 0.155(8) Uani 1 1 d DG U . . .
H228 H 1.1959 -0.4775 0.2758 0.187 Uiso 1 1 calc R U . . .
C229 C 1.2700(13) -0.5120(9) 0.2455(6) 0.158(9) Uani 1 1 d DG U . . .
H229 H 1.2715 -0.5519 0.2454 0.189 Uiso 1 1 calc R U . . .
C230 C 1.3128(11) -0.4979(12) 0.2276(6) 0.177(10) Uani 1 1 d DG U . . .
H230 H 1.3435 -0.5281 0.2153 0.213 Uiso 1 1 calc R U . . .
C231 C 1.3107(11) -0.4395(13) 0.2279(6) 0.159(9) Uani 1 1 d DG U . . .
H231 H 1.3399 -0.4298 0.2157 0.191 Uiso 1 1 calc R U . . .
C232 C 1.2658(10) -0.3953(9) 0.2460(6) 0.152(8) Uani 1 1 d DG U . . .
H232 H 1.2643 -0.3554 0.2461 0.183 Uiso 1 1 calc R U . . .
O57 O 1.0818(7) -0.3722(6) 0.2589(3) 0.068(2) Uani 1 1 d D U . . .
O58 O 1.0851(7) -0.2826(6) 0.2483(3) 0.066(3) Uani 1 1 d D U . . .
C234 C 0.7757(19) -0.2587(10) 0.4974(4) 0.069(5) Uani 0.5 1 d D U P C 1
H23A H 0.7897 -0.2350 0.5102 0.083 Uiso 0.5 1 calc R U P C 1
H23B H 0.7316 -0.2496 0.5038 0.083 Uiso 0.5 1 calc R U P C 1
C235 C 0.8175(12) -0.3264(9) 0.5052(7) 0.065(6) Uani 0.5 1 d DG U P C 1
C236 C 0.8833(13) -0.3483(13) 0.5056(8) 0.081(8) Uani 0.5 1 d DG U P C 1
H236 H 0.9011 -0.3201 0.5016 0.097 Uiso 0.5 1 calc R U P C 1
C237 C 0.9230(11) -0.4115(14) 0.5119(9) 0.083(8) Uani 0.5 1 d DG U P C 1
H237 H 0.9680 -0.4265 0.5122 0.099 Uiso 0.5 1 calc R U P C 1
C238 C 0.8969(15) -0.4527(9) 0.5178(10) 0.090(9) Uani 0.5 1 d DG U P C 1
H238 H 0.9241 -0.4959 0.5221 0.108 Uiso 0.5 1 calc R U P C 1
C239 C 0.8312(15) -0.4308(11) 0.5173(10) 0.092(8) Uani 0.5 1 d DG U P C 1
H239 H 0.8134 -0.4590 0.5213 0.110 Uiso 0.5 1 calc R U P C 1
C240 C 0.7915(11) -0.3676(12) 0.5110(8) 0.082(8) Uani 0.5 1 d DG U P C 1
H240 H 0.7465 -0.3526 0.5107 0.098 Uiso 0.5 1 calc R U P C 1
C233 C 0.7741(11) -0.2349(7) 0.4633(3) 0.065(3) Uani 1 1 d D U . . .
O59 O 0.7733(7) -0.1825(5) 0.4552(3) 0.061(2) Uani 1 1 d D U . . .
O60 O 0.7804(7) -0.2703(6) 0.4430(3) 0.062(2) Uani 1 1 d D U . . .
C34C C 0.772(2) -0.2543(11) 0.4978(4) 0.071(6) Uani 0.5 1 d D U P C 2
H34E H 0.7976 -0.2402 0.5094 0.086 Uiso 0.5 1 calc R U P C 2
H34F H 0.7270 -0.2315 0.5048 0.086 Uiso 0.5 1 calc R U P C 2
C35C C 0.7937(14) -0.3215(11) 0.5069(8) 0.075(7) Uani 0.5 1 d DG U P C 2
C36C C 0.8579(13) -0.3633(15) 0.5056(9) 0.100(8) Uani 0.5 1 d DG U P C 2
H36C H 0.8882 -0.3490 0.4988 0.120 Uiso 0.5 1 calc R U P C 2
C37C C 0.8780(15) -0.4262(13) 0.5142(11) 0.102(8) Uani 0.5 1 d DG U P C 2
H37C H 0.9219 -0.4547 0.5133 0.123 Uiso 0.5 1 calc R U P C 2
C38C C 0.834(2) -0.4472(10) 0.5242(11) 0.125(10) Uani 0.5 1 d DG U P C 2
H38C H 0.8475 -0.4901 0.5300 0.150 Uiso 0.5 1 calc R U P C 2
C39C C 0.7695(19) -0.4053(15) 0.5255(11) 0.115(9) Uani 0.5 1 d DG U P C 2
H39C H 0.7393 -0.4197 0.5323 0.137 Uiso 0.5 1 calc R U P C 2
C40C C 0.7495(13) -0.3425(13) 0.5169(9) 0.107(9) Uani 0.5 1 d DG U P C 2
H40C H 0.7055 -0.3139 0.5178 0.129 Uiso 0.5 1 calc R U P C 2
C241 C 0.8895(7) -0.0526(7) 0.4482(3) 0.043(2) Uani 1 1 d D U . . .
C242 C 0.9164(6) -0.0538(9) 0.4802(3) 0.063(4) Uani 1 1 d D U . . .
H24A H 0.8934 -0.0120 0.4881 0.076 Uiso 1 1 calc R U . . .
H24B H 0.9086 -0.0835 0.4950 0.076 Uiso 1 1 calc R U . . .
C243 C 0.9860(4) -0.0721(6) 0.4797(3) 0.056(4) Uani 1 1 d DG U . . .
C244 C 1.0074(5) -0.0305(5) 0.4663(3) 0.059(4) Uani 1 1 d DG U . . .
H244 H 0.9779 0.0086 0.4568 0.071 Uiso 1 1 calc R U . . .
C245 C 1.0721(6) -0.0463(6) 0.4669(3) 0.066(4) Uani 1 1 d DG U . . .
H245 H 1.0867 -0.0179 0.4577 0.080 Uiso 1 1 calc R U . . .
C246 C 1.1152(4) -0.1036(7) 0.4808(4) 0.079(5) Uani 1 1 d DG U . . .
H246 H 1.1594 -0.1143 0.4812 0.094 Uiso 1 1 calc R U . . .
C247 C 1.0938(5) -0.1451(6) 0.4942(4) 0.082(5) Uani 1 1 d DG U . . .
H247 H 1.1233 -0.1843 0.5037 0.098 Uiso 1 1 calc R U . . .
C248 C 1.0292(6) -0.1294(6) 0.4936(3) 0.072(5) Uani 1 1 d DG U . . .
H248 H 1.0145 -0.1578 0.5028 0.086 Uiso 1 1 calc R U . . .
O61 O 0.8828(5) -0.0090(5) 0.4279(3) 0.044(2) Uani 1 1 d D U . . .
O62 O 0.8821(5) -0.0981(5) 0.4414(2) 0.040(2) Uani 1 1 d D U . . .
C251 C 0.2884(8) 0.0838(12) 0.1989(7) 0.085(7) Uani 0.5 1 d DG U P D 1
C252 C 0.2612(10) 0.0727(12) 0.1735(7) 0.081(8) Uani 0.5 1 d DG U P D 1
H252 H 0.2853 0.0374 0.1623 0.098 Uiso 0.5 1 calc DR U P D 1
C253 C 0.1989(11) 0.1135(14) 0.1645(7) 0.078(8) Uani 0.5 1 d DG U P D 1
H253 H 0.1804 0.1059 0.1472 0.094 Uiso 0.5 1 calc R U P D 1
C254 C 0.1638(9) 0.1652(13) 0.1810(8) 0.083(9) Uani 0.5 1 d DG U P D 1
H254 H 0.1212 0.1930 0.1749 0.099 Uiso 0.5 1 calc R U P D 1
C255 C 0.1909(11) 0.1763(12) 0.2064(8) 0.087(8) Uani 0.5 1 d DG U P D 1
H255 H 0.1669 0.2116 0.2177 0.104 Uiso 0.5 1 calc R U P D 1
C256 C 0.2532(11) 0.1356(14) 0.2154(7) 0.089(8) Uani 0.5 1 d DG U P D 1
H256 H 0.2718 0.1431 0.2328 0.106 Uiso 0.5 1 calc R U P D 1
C249 C 0.4014(8) 0.0622(8) 0.2205(5) 0.082(5) Uani 1 1 d D U . . .
C250 C 0.3575(7) 0.0440(8) 0.2040(6) 0.093(5) Uani 1 1 d D U . . .
H25A H 0.3761 0.0331 0.1831 0.112 Uiso 1 1 calc R U . D 1
H25B H 0.3617 0.0048 0.2153 0.112 Uiso 1 1 calc R U . D 1
O63 O 0.4531(7) 0.0192(6) 0.2328(4) 0.075(3) Uani 1 1 d D U . . .
O64 O 0.3843(6) 0.1175(6) 0.2257(3) 0.065(2) Uani 1 1 d D U . . .
C51C C 0.2913(8) 0.0960(10) 0.1988(6) 0.084(6) Uani 0.5 1 d DG U P D 2
C52C C 0.2736(6) 0.1357(9) 0.1717(5) 0.107(9) Uani 0.5 1 d DG U P D 2
H52C H 0.3028 0.1284 0.1549 0.128 Uiso 0.5 1 calc DR U P D 2
C53C C 0.2133(8) 0.1861(10) 0.1691(6) 0.099(9) Uani 0.5 1 d DG U P D 2
H53C H 0.2012 0.2133 0.1506 0.118 Uiso 0.5 1 calc DR U P D 2
C54C C 0.1707(9) 0.1968(12) 0.1937(7) 0.108(10) Uani 0.5 1 d DG U P D 2
H54C H 0.1295 0.2313 0.1920 0.129 Uiso 0.5 1 calc R U P D 2
C55C C 0.1884(10) 0.1571(13) 0.2209(6) 0.105(9) Uani 0.5 1 d DG U P D 2
H55C H 0.1592 0.1644 0.2377 0.126 Uiso 0.5 1 calc R U P D 2
C56C C 0.2487(10) 0.1067(13) 0.2234(5) 0.097(9) Uani 0.5 1 d DG U P D 2
H56C H 0.2608 0.0796 0.2419 0.116 Uiso 0.5 1 calc R U P D 2
C257 C 1.0174(7) -0.0878(7) 0.1322(4) 0.059(3) Uani 1 1 d D U . . .
C258 C 1.0865(6) -0.1171(9) 0.1429(4) 0.079(4) Uani 1 1 d D U . . .
H25C H 1.0960 -0.0841 0.1498 0.094 Uiso 1 1 calc R U . . .
H25D H 1.0920 -0.1469 0.1612 0.094 Uiso 1 1 calc R U . . .
C259 C 1.1340(6) -0.1505(7) 0.1186(3) 0.070(4) Uani 1 1 d DG U . . .
C260 C 1.1894(8) -0.2041(8) 0.1273(3) 0.110(7) Uani 1 1 d DG U . . .
H260 H 1.1956 -0.2213 0.1483 0.132 Uiso 1 1 calc R U . . .
C261 C 1.2355(7) -0.2325(8) 0.1051(5) 0.112(7) Uani 1 1 d DG U . . .
H261 H 1.2734 -0.2691 0.1110 0.134 Uiso 1 1 calc R U . . .
C262 C 1.2264(8) -0.2074(9) 0.0743(4) 0.124(8) Uani 1 1 d DG U . . .
H262 H 1.2580 -0.2268 0.0591 0.149 Uiso 1 1 calc R U . . .
C263 C 1.1710(10) -0.1538(10) 0.0657(3) 0.127(8) Uani 1 1 d DG U . . .
H263 H 1.1648 -0.1366 0.0446 0.152 Uiso 1 1 calc R U . . .
C264 C 1.1248(7) -0.1254(7) 0.0878(4) 0.112(7) Uani 1 1 d DG U . . .
H264 H 1.0870 -0.0888 0.0819 0.134 Uiso 1 1 calc R U . . .
O65 O 0.9877(6) -0.1205(5) 0.1338(3) 0.055(2) Uani 1 1 d D U . . .
O66 O 0.9918(6) -0.0319(5) 0.1215(3) 0.058(2) Uani 1 1 d D U . . .
C265 C 0.5717(6) -0.0012(8) 0.4260(3) 0.044(3) Uani 1 1 d D U . . .
C266 C 0.5473(9) 0.0135(7) 0.4589(3) 0.073(5) Uani 1 1 d D U . . .
H26E H 0.5578 0.0460 0.4654 0.088 Uiso 1 1 calc R U . . .
H26D H 0.5003 0.0306 0.4588 0.088 Uiso 1 1 calc R U . . .
C267 C 0.5743(6) -0.0414(6) 0.4823(3) 0.059(4) Uani 1 1 d DG U . . .
C268 C 0.6098(7) -0.0413(6) 0.5074(3) 0.075(5) Uani 1 1 d DG U . . .
H268 H 0.6173 -0.0064 0.5096 0.090 Uiso 1 1 calc R U . . .
C269 C 0.6344(7) -0.0922(8) 0.5294(3) 0.086(5) Uani 1 1 d DG U . . .
H269 H 0.6587 -0.0921 0.5466 0.103 Uiso 1 1 calc R U . . .
C270 C 0.6234(8) -0.1433(6) 0.5262(3) 0.092(6) Uani 1 1 d DG U . . .
H270 H 0.6402 -0.1781 0.5413 0.110 Uiso 1 1 calc R U . . .
C271 C 0.5879(8) -0.1435(6) 0.5011(4) 0.092(6) Uani 1 1 d DG U . . .
H271 H 0.5804 -0.1784 0.4990 0.110 Uiso 1 1 calc R U . . .
C272 C 0.5633(7) -0.0925(7) 0.4792(3) 0.083(5) Uani 1 1 d DG U . . .
H272 H 0.5391 -0.0926 0.4620 0.100 Uiso 1 1 calc R U . . .
O67 O 0.6293(5) -0.0373(6) 0.4215(3) 0.053(3) Uani 1 1 d D U . . .
O68 O 0.5329(6) 0.0250(7) 0.4043(3) 0.066(3) Uani 1 1 d D U . . .
C273 C 0.6236(10) 0.3569(7) 0.1418(4) 0.080(3) Uani 1 1 d D U . . .
C274 C 0.5885(11) 0.4024(9) 0.1142(4) 0.115(6) Uani 1 1 d D U . . .
H27A H 0.6206 0.4096 0.1013 0.138 Uiso 1 1 calc R U . . .
H27B H 0.5714 0.3812 0.1014 0.138 Uiso 1 1 calc R U . . .
C275 C 0.5360(9) 0.4636(7) 0.1193(5) 0.130(6) Uani 1 1 d DG U . . .
C276 C 0.5418(11) 0.4952(9) 0.1435(5) 0.204(10) Uani 1 1 d DG U . . .
H276 H 0.5805 0.4788 0.1550 0.244 Uiso 1 1 calc R U . . .
C277 C 0.4910(15) 0.5509(9) 0.1508(6) 0.214(11) Uani 1 1 d DG U . . .
H277 H 0.4950 0.5725 0.1673 0.256 Uiso 1 1 calc DR U . . .
C278 C 0.4343(12) 0.5750(8) 0.1339(7) 0.212(11) Uani 1 1 d DG U . . .
H278 H 0.3996 0.6130 0.1389 0.255 Uiso 1 1 calc R U . . .
C279 C 0.4285(8) 0.5434(11) 0.1097(6) 0.170(9) Uani 1 1 d DG U . . .
H279 H 0.3898 0.5598 0.0982 0.204 Uiso 1 1 calc R U . . .
C280 C 0.4793(10) 0.4877(9) 0.1024(5) 0.158(8) Uani 1 1 d DG U . . .
H280 H 0.4754 0.4661 0.0859 0.190 Uiso 1 1 calc R U . . .
O69 O 0.6151(7) 0.3736(6) 0.1694(3) 0.072(3) Uani 1 1 d D U . . .
O70 O 0.6606(7) 0.3020(6) 0.1363(3) 0.070(2) Uani 1 1 d D U . . .
C283 C 0.4288(13) 0.2749(10) 0.4483(6) 0.097(8) Uani 0.5 1 d DG U P E 2
C284 C 0.4563(16) 0.2700(13) 0.4771(7) 0.107(10) Uani 0.5 1 d DG U P E 2
H284 H 0.4882 0.2309 0.4855 0.128 Uiso 0.5 1 calc R U P E 2
C285 C 0.437(2) 0.3223(17) 0.4936(7) 0.118(10) Uani 0.5 1 d DG U P E 2
H285 H 0.4559 0.3190 0.5133 0.142 Uiso 0.5 1 calc R U P E 2
C286 C 0.391(2) 0.3795(14) 0.4814(10) 0.129(11) Uani 0.5 1 d DG U P E 2
H286 H 0.3774 0.4152 0.4927 0.155 Uiso 0.5 1 calc R U P E 2
C287 C 0.3630(19) 0.3843(10) 0.4525(10) 0.125(9) Uani 0.5 1 d DG U P E 2
H287 H 0.3311 0.4234 0.4441 0.150 Uiso 0.5 1 calc R U P E 2
C288 C 0.3822(16) 0.3320(12) 0.4360(7) 0.113(9) Uani 0.5 1 d DG U P E 2
H288 H 0.3634 0.3354 0.4163 0.136 Uiso 0.5 1 calc R U P E 2
C281 C 0.5109(6) 0.2033(9) 0.4118(3) 0.051(4) Uani 1 1 d D U . . .
C282 C 0.4488(7) 0.2210(8) 0.4298(4) 0.067(4) Uani 1 1 d D U . . .
H28A H 0.4173 0.2180 0.4163 0.081 Uiso 1 1 calc R U . E 1
H28B H 0.4570 0.1903 0.4481 0.081 Uiso 1 1 calc R U . E 1
O71 O 0.5075(6) 0.2025(6) 0.3827(2) 0.052(2) Uani 1 1 d D U . . .
O72 O 0.5621(5) 0.1818(6) 0.4269(3) 0.048(2) Uani 1 1 d D U . . .
C23C C 0.4203(11) 0.2848(10) 0.4411(8) 0.105(7) Uani 0.5 1 d DG U P E 1
C24C C 0.4578(14) 0.3133(13) 0.4477(4) 0.136(10) Uani 0.5 1 d DG U P E 1
H24C H 0.5029 0.2913 0.4462 0.163 Uiso 0.5 1 calc DR U P E 1
C25C C 0.429(2) 0.3739(14) 0.4564(9) 0.137(10) Uani 0.5 1 d DG U P E 1
H25E H 0.4549 0.3934 0.4609 0.164 Uiso 0.5 1 calc R U P E 1
C26C C 0.363(2) 0.4061(10) 0.4585(11) 0.144(11) Uani 0.5 1 d DG U P E 1
H26C H 0.3438 0.4476 0.4645 0.172 Uiso 0.5 1 calc R U P E 1
C27C C 0.3259(14) 0.3776(13) 0.4520(9) 0.118(8) Uani 0.5 1 d DG U P E 1
H27C H 0.2808 0.3996 0.4534 0.142 Uiso 0.5 1 calc R U P E 1
C28C C 0.3544(11) 0.3170(14) 0.4432(9) 0.108(8) Uani 0.5 1 d DG U P E 1
H28C H 0.3288 0.2975 0.4387 0.129 Uiso 0.5 1 calc R U P E 1
C289 C 0.9647(7) 0.0885(10) 0.3861(3) 0.065(3) Uani 1 1 d D U . . .
C290 C 1.0227(8) 0.0901(8) 0.4005(5) 0.072(4) Uani 1 1 d D U . . .
H29A H 1.0227 0.0789 0.4232 0.087 Uiso 1 1 calc R U . . .
H29B H 1.0616 0.0571 0.3919 0.087 Uiso 1 1 calc R U . . .
C291 C 1.0284(8) 0.1492(6) 0.3963(4) 0.081(5) Uani 1 1 d DG U . . .
C292 C 1.0450(9) 0.1710(8) 0.4216(3) 0.115(6) Uani 1 1 d DG U . . .
H292 H 1.0518 0.1486 0.4415 0.138 Uiso 1 1 calc R U . . .
C293 C 1.0515(9) 0.2255(8) 0.4177(4) 0.106(6) Uani 1 1 d DG U . . .
H293 H 1.0628 0.2404 0.4350 0.128 Uiso 1 1 calc R U . . .
C294 C 1.0415(9) 0.2582(7) 0.3885(5) 0.113(7) Uani 1 1 d DG U . . .
H294 H 1.0460 0.2954 0.3859 0.135 Uiso 1 1 calc R U . . .
C295 C 1.0249(8) 0.2364(7) 0.3632(4) 0.093(5) Uani 1 1 d DG U . . .
H295 H 1.0181 0.2588 0.3433 0.111 Uiso 1 1 calc R U . . .
C296 C 1.0184(8) 0.1819(8) 0.3671(3) 0.092(5) Uani 1 1 d DG U . . .
H296 H 1.0071 0.1670 0.3498 0.110 Uiso 1 1 calc R U . . .
O73 O 0.9186(6) 0.0951(7) 0.4039(3) 0.060(3) Uani 1 1 d D U . . .
O74 O 0.9615(6) 0.0872(7) 0.3577(3) 0.063(3) Uani 1 1 d D U . . .
C297 C 1.0146(8) -0.2820(8) 0.0976(5) 0.081(5) Uani 1 1 d D U . . .
C298 C 1.0770(9) -0.3363(8) 0.0884(4) 0.097(4) Uani 1 1 d D U . . .
H29C H 1.1122 -0.3401 0.1017 0.116 Uiso 1 1 calc R U . . .
H29D H 1.0732 -0.3756 0.0916 0.116 Uiso 1 1 calc R U . . .
C299 C 1.0913(10) -0.3257(10) 0.0549(4) 0.120(6) Uani 1 1 d DG U . . .
C300 C 1.1429(10) -0.3133(11) 0.0483(5) 0.164(8) Uani 1 1 d DG U . . .
H300 H 1.1679 -0.3121 0.0648 0.197 Uiso 1 1 calc R U . . .
C301 C 1.1577(11) -0.3027(12) 0.0175(6) 0.173(9) Uani 1 1 d DG U . . .
H301 H 1.1929 -0.2942 0.0130 0.207 Uiso 1 1 calc R U . . .
C302 C 1.1210(14) -0.3045(11) -0.0066(5) 0.172(9) Uani 1 1 d DG U . . .
H302 H 1.1312 -0.2972 -0.0277 0.206 Uiso 1 1 calc R U . . .
C303 C 1.0695(13) -0.3169(11) 0.0000(4) 0.148(8) Uani 1 1 d DG U . . .
H303 H 1.0444 -0.3182 -0.0165 0.178 Uiso 1 1 calc R U . . .
C304 C 1.0547(9) -0.3276(10) 0.0308(5) 0.148(8) Uani 1 1 d DG U . . .
H304 H 1.0194 -0.3361 0.0353 0.178 Uiso 1 1 calc R U . . .
O75 O 1.0198(7) -0.2452(6) 0.1154(3) 0.071(3) Uani 1 1 d D U . . .
O76 O 0.9645(7) -0.2733(7) 0.0851(4) 0.077(3) Uani 1 1 d D U . . .
C305 C 0.3508(8) 0.2389(7) 0.2587(5) 0.074(4) Uani 1 1 d D U . . .
C306 C 0.2965(8) 0.3038(8) 0.2604(6) 0.095(5) Uani 1 1 d D U . . .
H30A H 0.3129 0.3291 0.2703 0.114 Uiso 1 1 calc R U . . .
H30B H 0.2839 0.3225 0.2388 0.114 Uiso 1 1 calc R U . . .
C307 C 0.2379(8) 0.3095(9) 0.2774(4) 0.110(6) Uani 1 1 d DG U . . .
C308 C 0.2009(10) 0.2852(10) 0.2652(5) 0.134(7) Uani 1 1 d DG U . . .
H308 H 0.2121 0.2667 0.2459 0.161 Uiso 1 1 calc R U . . .
C309 C 0.1475(10) 0.2879(12) 0.2812(6) 0.149(8) Uani 1 1 d DG U . . .
H309 H 0.1222 0.2712 0.2729 0.178 Uiso 1 1 calc R U . . .
C310 C 0.1311(9) 0.3148(12) 0.3094(6) 0.171(9) Uani 1 1 d DG U . . .
H310 H 0.0947 0.3167 0.3204 0.205 Uiso 1 1 calc R U . . .
C311 C 0.1682(11) 0.3392(12) 0.3216(4) 0.155(8) Uani 1 1 d DG U . . .
H311 H 0.1570 0.3576 0.3409 0.186 Uiso 1 1 calc R U . . .
C312 C 0.2216(10) 0.3365(10) 0.3056(5) 0.138(7) Uani 1 1 d DG U . . .
H312 H 0.2469 0.3531 0.3139 0.166 Uiso 1 1 calc R U . . .
O77 O 0.3539(6) 0.1936(6) 0.2770(3) 0.066(3) Uani 1 1 d D U . . .
O78 O 0.3930(6) 0.2302(6) 0.2382(3) 0.069(3) Uani 1 1 d D U . . .
C313 C 0.9882(8) -0.3363(6) 0.3274(5) 0.067(4) Uani 1 1 d D U . . .
C314 C 1.0063(10) -0.4054(6) 0.3261(5) 0.094(5) Uani 1 1 d D U . . .
H31A H 0.9680 -0.4117 0.3308 0.113 Uiso 1 1 calc R U . . .
H31B H 1.0195 -0.4169 0.3045 0.113 Uiso 1 1 calc R U . . .
C315 C 1.0583(8) -0.4481(8) 0.3479(4) 0.100(5) Uani 1 1 d DG U . . .
C316 C 1.1213(10) -0.4683(10) 0.3385(5) 0.155(8) Uani 1 1 d DG U . . .
H316 H 1.1305 -0.4560 0.3182 0.186 Uiso 1 1 calc R U . . .
C317 C 1.1707(8) -0.5065(12) 0.3590(6) 0.158(8) Uani 1 1 d DG U . . .
H317 H 1.2137 -0.5203 0.3526 0.189 Uiso 1 1 calc R U . . .
C318 C 1.1572(11) -0.5245(11) 0.3888(6) 0.168(9) Uani 1 1 d DG U . . .
H318 H 1.1909 -0.5507 0.4027 0.202 Uiso 1 1 calc R U . . .
C319 C 1.0942(13) -0.5044(11) 0.3981(4) 0.148(8) Uani 1 1 d DG U . . .
H319 H 1.0849 -0.5167 0.4185 0.177 Uiso 1 1 calc R U . . .
C320 C 1.0448(9) -0.4661(10) 0.3777(5) 0.140(8) Uani 1 1 d DG U . . .
H320 H 1.0018 -0.4524 0.3841 0.168 Uiso 1 1 calc R U . . .
O79 O 1.0274(6) -0.3218(6) 0.3394(3) 0.058(2) Uani 1 1 d D U . . .
O80 O 0.9325(6) -0.2961(6) 0.3197(3) 0.063(3) Uani 1 1 d D U . . .
C321 C 0.4245(7) -0.0282(6) 0.4035(4) 0.064(3) Uani 1 1 d D U . . .
C322 C 0.3786(9) -0.0416(7) 0.4245(6) 0.114(6) Uani 1 1 d D U . . .
H32A H 0.3723 -0.0193 0.4435 0.137 Uiso 1 1 calc R U . . .
H32B H 0.3369 -0.0238 0.4136 0.137 Uiso 1 1 calc R U . . .
C323 C 0.3968(10) -0.1072(8) 0.4342(4) 0.130(6) Uani 1 1 d DG U . . .
C324 C 0.3995(11) -0.1206(10) 0.4663(4) 0.166(8) Uani 1 1 d DG U . . .
H324 H 0.3959 -0.0900 0.4798 0.199 Uiso 1 1 calc R U . . .
C325 C 0.4074(13) -0.1787(11) 0.4788(5) 0.158(8) Uani 1 1 d DG U . . .
H325 H 0.4093 -0.1878 0.5008 0.189 Uiso 1 1 calc R U . . .
C326 C 0.4128(13) -0.2233(8) 0.4592(8) 0.208(10) Uani 1 1 d DG U . . .
H326 H 0.4182 -0.2630 0.4677 0.250 Uiso 1 1 calc R U . . .
C327 C 0.4101(14) -0.2099(9) 0.4270(7) 0.189(9) Uani 1 1 d DG U . . .
H327 H 0.4137 -0.2404 0.4136 0.226 Uiso 1 1 calc R U . . .
C328 C 0.4021(12) -0.1518(10) 0.4145(5) 0.191(9) Uani 1 1 d DG U . . .
H328 H 0.4003 -0.1427 0.3925 0.229 Uiso 1 1 calc R U . . .
O81 O 0.4761(5) -0.0718(5) 0.3953(3) 0.059(2) Uani 1 1 d D U . . .
O82 O 0.4094(5) 0.0286(5) 0.3957(3) 0.062(2) Uani 1 1 d D U . . .
C329 C 0.6199(11) -0.1899(10) 0.1147(4) 0.151(5) Uani 1 1 d D U . . .
C330 C 0.5857(16) -0.2145(14) 0.0948(5) 0.170(6) Uani 1 1 d D U . . .
H33A H 0.5500 -0.1788 0.0836 0.204 Uiso 1 1 calc R U . . .
H33B H 0.6157 -0.2393 0.0789 0.204 Uiso 1 1 calc R U . . .
C331 C 0.5606(10) -0.2532(9) 0.1127(6) 0.240(8) Uani 1 1 d DG U . . .
C332 C 0.5533(8) -0.2433(10) 0.1442(6) 0.267(9) Uani 1 1 d DG U . . .
H332 H 0.5646 -0.2141 0.1521 0.321 Uiso 1 1 calc DR U . . .
C333 C 0.5295(10) -0.2762(9) 0.1642(7) 0.285(10) Uani 1 1 d DG U . . .
H333 H 0.5246 -0.2694 0.1858 0.342 Uiso 1 1 calc DR U . . .
C334 C 0.5131(13) -0.3189(9) 0.1527(8) 0.310(11) Uani 1 1 d DG U . . .
H334 H 0.4968 -0.3413 0.1664 0.372 Uiso 1 1 calc R U . . .
C335 C 0.5203(13) -0.3288(10) 0.1212(9) 0.284(10) Uani 1 1 d DG U . . .
H335 H 0.5091 -0.3580 0.1133 0.340 Uiso 1 1 calc R U . . .
C336 C 0.5441(12) -0.2960(10) 0.1012(7) 0.274(9) Uani 1 1 d DG U . . .
H336 H 0.5491 -0.3027 0.0796 0.329 Uiso 1 1 calc R U . . .
O83 O 0.6243(11) -0.1412(9) 0.1049(4) 0.143(4) Uani 1 1 d D U . . .
O84 O 0.6239(9) -0.2082(9) 0.1435(4) 0.132(4) Uani 1 1 d D U . . .
C339 C 1.0900(10) 0.0436(17) 0.1703(6) 0.079(7) Uani 0.5 1 d DG U P F 1
C340 C 1.1534(11) 0.0162(19) 0.1799(7) 0.112(9) Uani 0.5 1 d DG U P F 1
H40D H 1.1636 0.0112 0.2015 0.134 Uiso 0.5 1 calc R U P F 1
C341 C 1.2018(11) -0.004(2) 0.1580(10) 0.118(9) Uani 0.5 1 d DG U P F 1
H41D H 1.2451 -0.0226 0.1645 0.141 Uiso 0.5 1 calc R U P F 1
C342 C 1.1869(17) 0.004(2) 0.1264(9) 0.127(11) Uani 0.5 1 d DG U P F 1
H42D H 1.2200 -0.0102 0.1114 0.152 Uiso 0.5 1 calc R U P F 1
C343 C 1.1235(19) 0.031(2) 0.1168(6) 0.116(10) Uani 0.5 1 d DG U P F 1
H43D H 1.1133 0.0360 0.0953 0.139 Uiso 0.5 1 calc R U P F 1
C344 C 1.0750(14) 0.051(2) 0.1388(7) 0.111(10) Uani 0.5 1 d DG U P F 1
H44D H 1.0317 0.0697 0.1322 0.134 Uiso 0.5 1 calc R U P F 1
C337 C 0.9881(6) 0.0442(6) 0.1933(4) 0.047(3) Uani 1 1 d D U . . .
C338 C 1.0390(8) 0.0657(9) 0.1940(5) 0.074(4) Uani 1 1 d D U . . .
H33C H 1.0178 0.1118 0.1918 0.089 Uiso 1 1 calc R U . F 1
H33D H 1.0595 0.0527 0.2149 0.089 Uiso 1 1 calc R U . F 1
O85 O 1.0050(6) -0.0134(5) 0.1984(3) 0.047(2) Uani 1 1 d D U . . .
O86 O 0.9311(5) 0.0826(5) 0.1885(3) 0.052(2) Uani 1 1 d D U . . .
C39D C 1.0963(12) 0.0203(14) 0.1710(6) 0.070(9) Uani 0.5 1 d DG U P G 2
C40D C 1.1566(14) -0.0224(14) 0.1819(5) 0.063(8) Uani 0.5 1 d DG U P G 2
H40E H 1.1647 -0.0314 0.2037 0.076 Uiso 0.5 1 calc R U P G 2
C41D C 1.2051(11) -0.0518(13) 0.1609(7) 0.077(9) Uani 0.5 1 d DG U P G 2
H41E H 1.2463 -0.0810 0.1683 0.092 Uiso 0.5 1 calc R U P G 2
C42D C 1.1932(12) -0.0387(14) 0.1290(6) 0.066(8) Uani 0.5 1 d DG U P G 2
H42C H 1.2263 -0.0588 0.1146 0.080 Uiso 0.5 1 calc R U P G 2
C43D C 1.1329(14) 0.0040(13) 0.1181(5) 0.062(8) Uani 0.5 1 d DG U P G 2
H43A H 1.1248 0.0130 0.0963 0.075 Uiso 0.5 1 calc R U P G 2
C44D C 1.0844(11) 0.0334(13) 0.1391(7) 0.059(8) Uani 0.5 1 d DG U P G 2
H44A H 1.0432 0.0626 0.1317 0.071 Uiso 0.5 1 calc R U P G 2
C345 C 0.7200(13) -0.3996(9) 0.2037(4) 0.095(3) Uani 1 1 d D U . . .
C346 C 0.7165(9) -0.4547(8) 0.1906(6) 0.112(5) Uani 1 1 d D U . . .
H34C H 0.6880 -0.4668 0.2038 0.134 Uiso 1 1 calc R U . . .
H34D H 0.6980 -0.4421 0.1693 0.134 Uiso 1 1 calc R U . . .
C347 C 0.7803(8) -0.5091(8) 0.1894(5) 0.115(6) Uani 1 1 d DG U . . .
C348 C 0.7968(10) -0.5568(10) 0.2131(5) 0.154(9) Uani 1 1 d DG U . . .
H348 H 0.7661 -0.5561 0.2282 0.184 Uiso 1 1 calc R U . . .
C349 C 0.8583(12) -0.6054(9) 0.2147(5) 0.155(9) Uani 1 1 d DG U . . .
H349 H 0.8696 -0.6380 0.2309 0.186 Uiso 1 1 calc R U . . .
C350 C 0.9032(8) -0.6064(9) 0.1926(6) 0.162(10) Uani 1 1 d DG U . . .
H350 H 0.9452 -0.6397 0.1937 0.195 Uiso 1 1 calc R U . . .
C351 C 0.8867(9) -0.5588(11) 0.1690(5) 0.153(9) Uani 1 1 d DG U . . .
H351 H 0.9174 -0.5595 0.1539 0.184 Uiso 1 1 calc R U . . .
C352 C 0.8252(10) -0.5101(9) 0.1674(4) 0.138(8) Uani 1 1 d DG U . . .
H352 H 0.8139 -0.4776 0.1512 0.166 Uiso 1 1 calc DR U . . .
O87 O 0.7236(11) -0.3584(8) 0.1846(4) 0.107(3) Uani 1 1 d D U . . .
O88 O 0.7189(9) -0.3962(7) 0.2325(4) 0.087(3) Uani 1 1 d D U . . .
C353 C 0.5240(10) -0.0735(13) 0.1660(4) 0.123(6) Uani 1 1 d D U . . .
C354 C 0.5087(11) -0.0316(16) 0.1354(6) 0.155(7) Uani 1 1 d D U . . .
H35A H 0.5120 0.0066 0.1392 0.187 Uiso 1 1 calc R U . . .
H35B H 0.5415 -0.0536 0.1199 0.187 Uiso 1 1 calc R U . . .
C355 C 0.4451(11) -0.0132(12) 0.1216(6) 0.169(7) Uani 1 1 d DG U . . .
C356 C 0.4070(13) 0.0476(11) 0.1098(6) 0.188(8) Uani 1 1 d DG U . . .
H356 H 0.4235 0.0771 0.1080 0.226 Uiso 1 1 calc R U . . .
C357 C 0.3448(12) 0.0653(13) 0.1004(7) 0.199(9) Uani 1 1 d DG U . . .
H357 H 0.3187 0.1068 0.0923 0.239 Uiso 1 1 calc R U . . .
C358 C 0.3207(11) 0.0221(18) 0.1029(8) 0.240(11) Uani 1 1 d DG U . . .
H358 H 0.2781 0.0342 0.0965 0.288 Uiso 1 1 calc R U . . .
C359 C 0.3588(16) -0.0386(17) 0.1148(8) 0.222(10) Uani 1 1 d DG U . . .
H359 H 0.3423 -0.0681 0.1165 0.266 Uiso 1 1 calc R U . . .
C360 C 0.4210(15) -0.0563(11) 0.1242(7) 0.214(10) Uani 1 1 d DG U . . .
H360 H 0.4471 -0.0979 0.1323 0.257 Uiso 1 1 calc R U . . .
O89 O 0.5828(8) -0.1034(9) 0.1714(4) 0.112(4) Uani 1 1 d D U . . .
O90 O 0.4858(8) -0.0680(10) 0.1875(4) 0.121(4) Uani 1 1 d D U . . .
C369 C 0.7823(10) -0.1277(10) 0.0548(4) 0.087(5) Uani 1 1 d D U . . .
C370 C 0.7425(11) -0.1045(12) 0.0254(4) 0.126(7) Uani 1 1 d D U . . .
H37A H 0.7028 -0.1085 0.0299 0.151 Uiso 1 1 calc R U . . .
H37B H 0.7299 -0.0595 0.0218 0.151 Uiso 1 1 calc R U . . .
C371 C 0.7667(12) -0.1317(11) -0.0048(4) 0.139(6) Uani 1 1 d DG U . . .
C372 C 0.7823(14) -0.1932(11) -0.0089(5) 0.194(9) Uani 1 1 d DG U . . .
H372 H 0.7740 -0.2181 0.0071 0.232 Uiso 1 1 calc R U . . .
C373 C 0.8101(14) -0.2184(9) -0.0366(6) 0.191(9) Uani 1 1 d DG U . . .
H373 H 0.8208 -0.2605 -0.0395 0.230 Uiso 1 1 calc R U . . .
C374 C 0.8223(14) -0.1820(12) -0.0601(5) 0.222(11) Uani 1 1 d DG U . . .
H374 H 0.8413 -0.1992 -0.0791 0.266 Uiso 1 1 calc R U . . .
C375 C 0.8067(15) -0.1204(11) -0.0560(5) 0.198(10) Uani 1 1 d DG U . . .
H375 H 0.8150 -0.0956 -0.0721 0.237 Uiso 1 1 calc DR U . . .
C376 C 0.7788(14) -0.0953(9) -0.0283(5) 0.208(10) Uani 1 1 d DG U . . .
H376 H 0.7681 -0.0532 -0.0255 0.250 Uiso 1 1 calc R U . . .
O93 O 0.7642(8) -0.1033(7) 0.0804(3) 0.086(3) Uani 1 1 d D U . . .
O94 O 0.8349(8) -0.1751(7) 0.0530(3) 0.086(3) Uani 1 1 d D U . . .
C377 C 0.9793(9) 0.2061(9) 0.1434(4) 0.062(4) Uani 1 1 d D U . . .
C378 C 1.0223(9) 0.2099(8) 0.1165(5) 0.086(5) Uani 1 1 d D U . . .
H37G H 1.0671 0.1889 0.1240 0.104 Uiso 1 1 calc R U . . .
H37H H 1.0189 0.1865 0.0995 0.104 Uiso 1 1 calc R U . . .
C379 C 1.0079(9) 0.2739(8) 0.1034(5) 0.114(6) Uani 1 1 d DG U . . .
C380 C 1.0478(9) 0.3000(10) 0.1095(6) 0.151(8) Uani 1 1 d DG U . . .
H380 H 1.0888 0.2745 0.1183 0.182 Uiso 1 1 calc R U . . .
C381 C 1.0276(13) 0.3633(10) 0.1026(6) 0.164(8) Uani 1 1 d DG U . . .
H381 H 1.0548 0.3812 0.1068 0.197 Uiso 1 1 calc R U . . .
C382 C 0.9675(14) 0.4006(7) 0.0897(6) 0.168(9) Uani 1 1 d DG U . . .
H382 H 0.9537 0.4439 0.0850 0.202 Uiso 1 1 calc R U . . .
C383 C 0.9276(10) 0.3745(10) 0.0836(6) 0.164(8) Uani 1 1 d DG U . . .
H383 H 0.8865 0.3999 0.0748 0.197 Uiso 1 1 calc R U . . .
C384 C 0.9478(9) 0.3111(11) 0.0905(5) 0.149(8) Uani 1 1 d DG U . . .
H384 H 0.9205 0.2932 0.0863 0.179 Uiso 1 1 calc R U . . .
O95 O 0.9482(6) 0.1755(6) 0.1410(3) 0.057(2) Uani 1 1 d D U . . .
O96 O 0.9787(8) 0.2331(8) 0.1672(3) 0.082(4) Uani 1 1 d D U . . .
C385 C 0.5665(10) -0.2212(9) 0.2223(7) 0.115(5) Uani 1 1 d D U . . .
C386 C 0.5009(11) -0.2085(14) 0.2352(9) 0.176(6) Uani 1 1 d D U . . .
H38A H 0.5034 -0.2126 0.2583 0.211 Uiso 1 1 calc R U . . .
H38B H 0.4705 -0.1648 0.2288 0.211 Uiso 1 1 calc R U . . .
C387 C 0.4751(11) -0.2498(12) 0.2253(7) 0.201(8) Uani 1 1 d DG U . . .
C388 C 0.4401(10) -0.2358(12) 0.1978(7) 0.236(10) Uani 1 1 d DG U . . .
H388 H 0.4331 -0.1995 0.1847 0.284 Uiso 1 1 calc DR U . . .
C389 C 0.4153(13) -0.2749(18) 0.1895(7) 0.232(10) Uani 1 1 d DG U . . .
H389 H 0.3914 -0.2653 0.1708 0.278 Uiso 1 1 calc R U . . .
C390 C 0.4255(16) -0.3279(16) 0.2087(10) 0.244(12) Uani 1 1 d DG U . . .
H390 H 0.4086 -0.3546 0.2031 0.292 Uiso 1 1 calc R U . . .
C391 C 0.4605(16) -0.3419(12) 0.2362(9) 0.221(10) Uani 1 1 d DG U . . .
H391 H 0.4674 -0.3781 0.2493 0.265 Uiso 1 1 calc R U . . .
C392 C 0.4852(14) -0.3028(14) 0.2445(6) 0.229(10) Uani 1 1 d DG U . . .
H392 H 0.5091 -0.3123 0.2632 0.275 Uiso 1 1 calc R U . . .
O97 O 0.5816(10) -0.1784(8) 0.2273(4) 0.115(4) Uani 1 1 d D U . . .
O98 O 0.6075(9) -0.2762(8) 0.2194(5) 0.112(4) Uani 1 1 d D U . . .
C393 C 0.5802(11) 0.0226(9) 0.0664(6) 0.104(4) Uani 1 1 d D U . . .
C394 C 0.5236(11) 0.0381(13) 0.0452(6) 0.148(6) Uani 1 1 d D U . . .
H39A H 0.5186 -0.0002 0.0440 0.178 Uiso 1 1 calc R U . . .
H39B H 0.4846 0.0687 0.0550 0.178 Uiso 1 1 calc R U . . .
C395 C 0.5274(13) 0.0637(12) 0.0128(5) 0.171(8) Uani 1 1 d DG U . . .
C396 C 0.5666(14) 0.0234(11) -0.0086(7) 0.209(11) Uani 1 1 d DG U . . .
H396 H 0.5868 -0.0202 -0.0032 0.251 Uiso 1 1 calc R U . . .
C397 C 0.5760(15) 0.0470(17) -0.0379(7) 0.224(11) Uani 1 1 d DG U . . .
H397 H 0.6028 0.0195 -0.0525 0.269 Uiso 1 1 calc R U . . .
C398 C 0.5464(18) 0.1108(18) -0.0458(6) 0.241(12) Uani 1 1 d DG U . . .
H398 H 0.5529 0.1270 -0.0658 0.289 Uiso 1 1 calc R U . . .
C399 C 0.5072(17) 0.1511(12) -0.0244(8) 0.229(11) Uani 1 1 d DG U . . .
H399 H 0.4870 0.1947 -0.0297 0.274 Uiso 1 1 calc R U . . .
C400 C 0.4978(14) 0.1275(11) 0.0049(7) 0.220(10) Uani 1 1 d DG U . . .
H400 H 0.4710 0.1550 0.0196 0.264 Uiso 1 1 calc R U . . .
O99 O 0.5824(8) 0.0629(8) 0.0810(4) 0.094(4) Uani 1 1 d D U . . .
O100 O 0.6240(8) -0.0327(8) 0.0679(4) 0.100(4) Uani 1 1 d D U . . .
C402 C 1.2348(16) -0.1877(17) 0.1935(7) 0.090(6) Uani 0.5 1 d D U P H 1
H40A H 1.2628 -0.2296 0.1869 0.108 Uiso 0.5 1 calc R U P H 1
H40B H 1.2104 -0.1615 0.1750 0.108 Uiso 0.5 1 calc R U P H 1
C403 C 1.2750(15) -0.1608(15) 0.2049(8) 0.111(7) Uani 0.5 1 d DG U P H 1
C404 C 1.3093(18) -0.1857(16) 0.2325(9) 0.129(10) Uani 0.5 1 d DG U P H 1
H404 H 1.3165 -0.2259 0.2412 0.155 Uiso 0.5 1 calc R U P H 1
C405 C 1.3331(19) -0.152(2) 0.2475(9) 0.136(11) Uani 0.5 1 d DG U P H 1
H405 H 1.3566 -0.1689 0.2664 0.163 Uiso 0.5 1 calc R U P H 1
C406 C 1.323(2) -0.093(2) 0.2347(11) 0.137(11) Uani 0.5 1 d DG U P H 1
H406 H 1.3389 -0.0700 0.2450 0.164 Uiso 0.5 1 calc R U P H 1
C407 C 1.288(2) -0.0683(15) 0.2071(11) 0.134(10) Uani 0.5 1 d DG U P H 1
H407 H 1.2811 -0.0281 0.1984 0.161 Uiso 0.5 1 calc R U P H 1
C408 C 1.2645(18) -0.1021(16) 0.1921(8) 0.121(9) Uani 0.5 1 d DG U P H 1
H408 H 1.2410 -0.0851 0.1732 0.145 Uiso 0.5 1 calc R U P H 1
C401 C 1.1882(8) -0.1927(8) 0.2177(5) 0.088(4) Uani 1 1 d D U . . .
O101 O 1.1493(7) -0.1427(7) 0.2294(4) 0.078(3) Uani 1 1 d D U . . .
O102 O 1.1741(7) -0.2369(7) 0.2183(4) 0.084(3) Uani 1 1 d D U . . .
C42E C 1.2583(11) -0.2069(17) 0.2134(11) 0.099(6) Uani 0.5 1 d D U P H 2
H42E H 1.2855 -0.2499 0.2222 0.119 Uiso 0.5 1 calc R U P H 2
H42F H 1.2674 -0.2047 0.1908 0.119 Uiso 0.5 1 calc R U P H 2
C43E C 1.2752(17) -0.1631(18) 0.2287(9) 0.131(8) Uani 0.5 1 d DG U P H 2
C44E C 1.277(2) -0.167(2) 0.2611(9) 0.148(9) Uani 0.5 1 d DG U P H 2
H44E H 1.2523 -0.1835 0.2729 0.177 Uiso 0.5 1 calc R U P H 2
C45E C 1.315(2) -0.147(2) 0.2762(9) 0.154(10) Uani 0.5 1 d DG U P H 2
H45E H 1.3162 -0.1503 0.2984 0.185 Uiso 0.5 1 calc R U P H 2
C46E C 1.351(2) -0.124(2) 0.2590(13) 0.169(11) Uani 0.5 1 d DG U P H 2
H46E H 1.3771 -0.1102 0.2694 0.202 Uiso 0.5 1 calc R U P H 2
C47E C 1.349(2) -0.120(2) 0.2266(13) 0.150(9) Uani 0.5 1 d DG U P H 2
H47E H 1.3741 -0.1032 0.2148 0.179 Uiso 0.5 1 calc R U P H 2
C48E C 1.311(2) -0.139(2) 0.2114(9) 0.146(9) Uani 0.5 1 d DG U P H 2
H48E H 1.3102 -0.1364 0.1893 0.175 Uiso 0.5 1 calc R U P H 2
C417 C 0.5159(7) -0.1279(10) 0.2936(4) 0.072(4) Uani 1 1 d D U . . .
C418 C 0.4857(11) -0.1351(11) 0.3246(4) 0.114(6) Uani 1 1 d D U . . .
H41A H 0.5160 -0.1430 0.3418 0.137 Uiso 1 1 calc R U . . .
H41B H 0.4470 -0.0959 0.3278 0.137 Uiso 1 1 calc R U . . .
C419 C 0.4687(11) -0.1867(11) 0.3253(7) 0.182(9) Uani 1 1 d DG U . . .
C420 C 0.5167(10) -0.2476(12) 0.3278(7) 0.201(9) Uani 1 1 d DG U . . .
H420 H 0.5596 -0.2560 0.3233 0.241 Uiso 1 1 calc R U . . .
C421 C 0.5021(15) -0.2963(10) 0.3369(8) 0.190(9) Uani 1 1 d DG U . . .
H421 H 0.5349 -0.3379 0.3386 0.228 Uiso 1 1 calc R U . . .
C422 C 0.4394(17) -0.2841(13) 0.3435(8) 0.216(10) Uani 1 1 d DG U . . .
H422 H 0.4295 -0.3173 0.3497 0.259 Uiso 1 1 calc R U . . .
C423 C 0.3914(12) -0.2231(15) 0.3410(8) 0.195(9) Uani 1 1 d DG U . . .
H423 H 0.3486 -0.2148 0.3456 0.234 Uiso 1 1 calc R U . . .
C424 C 0.4060(10) -0.1745(11) 0.3319(7) 0.201(9) Uani 1 1 d DG U . . .
H424 H 0.3732 -0.1328 0.3302 0.241 Uiso 1 1 calc R U . . .
O103 O 0.5761(6) -0.1487(6) 0.2924(3) 0.054(3) Uani 1 1 d D U . . .
O104 O 0.4786(6) -0.0948(7) 0.2715(3) 0.078(3) Uani 1 1 d D U . . .
P1 P 0.8617(2) 0.0192(2) 0.25101(10) 0.0345(10) Uani 1 1 d . . . . .
P2 P 0.6988(2) 0.1582(2) 0.28208(10) 0.0347(10) Uani 1 1 d . . . . .
P3 P 0.8367(2) 0.0220(2) 0.34770(10) 0.0339(10) Uani 1 1 d . . . . .
P4 P 0.7548(2) -0.1928(2) 0.29828(10) 0.0411(12) Uani 1 1 d . . . . .
P5 P 0.7806(2) -0.1095(2) 0.37815(10) 0.0369(11) Uani 1 1 d . . . . .
P6 P 0.5987(2) -0.0590(2) 0.33856(11) 0.0448(12) Uani 1 1 d . . . . .
P7 P 0.6778(2) 0.0755(2) 0.20767(10) 0.0355(10) Uani 1 1 d . . . . .
P8 P 0.7218(2) -0.0149(2) 0.29621(10) 0.0365(11) Uani 1 1 d . . . . .
P9 P 0.5443(2) 0.1184(2) 0.28282(10) 0.0383(11) Uani 1 1 d . . . . .
P10 P 0.7754(2) 0.1748(2) 0.19359(11) 0.0401(11) Uani 1 1 d . . . . .
P11 P 0.8446(2) -0.0053(2) 0.16019(10) 0.0403(11) Uani 1 1 d . . . . .
P12 P 0.9059(2) -0.1440(2) 0.30221(11) 0.0414(12) Uani 1 1 d . . . . .
P13 P 0.6409(2) 0.0796(2) 0.36336(10) 0.0411(12) Uani 1 1 d . . . . .
P14 P 0.9880(3) -0.1515(2) 0.21240(11) 0.0488(13) Uani 1 1 d . . . . .
P15 P 0.9122(3) -0.2797(2) 0.24392(12) 0.0522(14) Uani 1 1 d . . . . .
P16 P 0.6143(3) -0.0504(3) 0.23953(11) 0.0478(13) Uani 1 1 d . . . . .
P17 P 0.8038(2) -0.1084(2) 0.22502(10) 0.0417(12) Uani 1 1 d . . . . .
P18 P 0.6935(3) -0.0603(3) 0.14935(11) 0.0538(14) Uani 1 1 d . . . . .
P19 P 0.8825(3) -0.1946(2) 0.15382(12) 0.0559(15) Uani 1 1 d . . . . .
P20 P 0.7312(3) -0.2169(3) 0.20220(13) 0.0643(16) Uani 1 1 d . . . . .
In1 In 0.72576(6) 0.06975(6) 0.32421(3) 0.0349(3) Uani 1 1 d . . . . .
In2 In 0.61603(6) 0.14843(6) 0.24815(3) 0.0371(3) Uani 1 1 d . U . . .
In3 In 0.74966(6) 0.09799(6) 0.16899(3) 0.0406(3) Uani 1 1 d . U . . .
In4 In 0.84059(6) -0.05092(6) 0.39499(3) 0.0355(3) Uani 1 1 d . U . . .
In5 In 0.60836(6) 0.00212(6) 0.28922(3) 0.0393(3) Uani 1 1 d . . . . .
In6 In 0.76631(6) -0.00312(6) 0.24400(3) 0.0359(3) Uani 1 1 d . . . . .
In7 In 0.79506(6) -0.12295(6) 0.32025(3) 0.0376(3) Uani 1 1 d . . . . .
In8 In 0.62737(7) 0.01018(7) 0.19067(3) 0.0463(3) Uani 1 1 d . U . . .
In9 In 0.66433(6) -0.03425(6) 0.37446(3) 0.0406(3) Uani 1 1 d . U . . .
In10 In 0.53550(6) 0.15348(6) 0.33876(3) 0.0418(3) Uani 1 1 d . U . . .
In11 In 0.90348(6) -0.03848(6) 0.30350(3) 0.0381(3) Uani 1 1 d . U . . .
In12 In 0.92488(6) -0.03387(6) 0.20458(3) 0.0414(3) Uani 1 1 d . U . . .
In13 In 0.91359(7) -0.17703(6) 0.24711(3) 0.0442(3) Uani 1 1 d . . . . .
In14 In 0.79809(6) 0.13564(6) 0.25011(3) 0.0361(3) Uani 1 1 d . U . . .
In15 In 0.72090(7) -0.14461(6) 0.24307(3) 0.0463(3) Uani 1 1 d . . . . .
In16 In 0.86980(7) 0.17666(6) 0.16618(3) 0.0463(3) Uani 1 1 d . U . . .
In17 In 0.98233(7) -0.22192(6) 0.34004(3) 0.0457(3) Uani 1 1 d . U . . .
In18 In 0.80565(7) -0.08815(6) 0.16679(3) 0.0491(4) Uani 1 1 d . . . . .
In19 In 0.44768(6) 0.12992(7) 0.25509(3) 0.0506(4) Uani 1 1 d . U . . .
In20 In 0.65288(7) -0.17748(7) 0.32715(3) 0.0512(4) Uani 1 1 d . U . . .
In21 In 0.89404(7) -0.00895(6) 0.10785(3) 0.0488(4) Uani 1 1 d . U . . .
In22 In 0.65417(6) 0.13061(7) 0.40747(3) 0.0472(4) Uani 1 1 d . U . . .
In23 In 0.85831(6) 0.10808(6) 0.36140(3) 0.0410(3) Uani 1 1 d . U . . .
In24 In 0.79354(7) -0.21098(7) 0.40481(3) 0.0513(4) Uani 1 1 d . U . . .
In25 In 0.65470(6) 0.25572(6) 0.30897(3) 0.0450(3) Uani 1 1 d . U . . .
In26 In 0.49372(6) 0.00189(8) 0.36461(3) 0.0542(4) Uani 1 1 d . U . . .
In27 In 0.68929(7) 0.28315(6) 0.18731(3) 0.0502(4) Uani 1 1 d . U . . .
In28 In 0.99271(8) -0.20298(7) 0.16095(3) 0.0572(4) Uani 1 1 d . U . . .
In29 In 0.85269(8) -0.29713(6) 0.29345(3) 0.0533(4) Uani 1 1 d . U . . .
In30 In 0.84944(9) -0.25803(7) 0.19422(3) 0.0595(4) Uani 1 1 d . U . . .
In31 In 0.52875(9) -0.08040(8) 0.23144(4) 0.0661(5) Uani 1 1 d . U . . .
In32 In 1.08513(7) -0.18752(7) 0.24522(4) 0.0581(4) Uani 1 1 d . U . . .
In33 In 0.68222(9) -0.00561(8) 0.09663(3) 0.0698(5) Uani 1 1 d . U . . .
In34 In 0.87380(9) -0.20396(7) 0.09788(3) 0.0668(5) Uani 1 1 d . U . . .
In35 In 0.70938(10) -0.30186(8) 0.22702(4) 0.0778(5) Uani 1 1 d . U . . .
In36 In 1.01473(9) -0.36160(7) 0.22481(4) 0.0676(5) Uani 1 1 d . U . . .
In37 In 0.67583(10) -0.15776(8) 0.15118(4) 0.0766(5) Uani 1 1 d . U . . .
O105 O 0.8916(6) 0.2246(6) 0.2026(3) 0.056(3) Uani 1 1 d . U . . .
H10C H 0.8616 0.2297 0.2191 0.085 Uiso 1 1 d R U . . .
H10F H 0.9292 0.2296 0.1977 0.085 Uiso 1 1 d R U . . .

loop_
_atom_site_aniso_label
_atom_site_aniso_U_11
_atom_site_aniso_U_22
_atom_site_aniso_U_33
_atom_site_aniso_U_23
_atom_site_aniso_U_13
_atom_site_aniso_U_12
C1 0.043(6) 0.059(9) 0.036(6) -0.006(6) -0.001(4) -0.024(6)
C2 0.057(7) 0.092(8) 0.061(8) -0.016(7) -0.011(5) -0.039(7)
C3 0.081(10) 0.098(8) 0.061(8) -0.022(6) -0.010(6) -0.053(8)
C4 0.126(13) 0.090(8) 0.097(11) -0.017(7) 0.004(9) -0.054(9)
C5 0.135(14) 0.089(8) 0.118(12) -0.025(7) 0.011(10) -0.053(9)
C6 0.114(13) 0.104(9) 0.117(11) -0.034(9) 0.011(9) -0.048(9)
C7 0.089(12) 0.101(9) 0.080(9) -0.027(7) 0.004(8) -0.039(8)
C8 0.084(11) 0.106(9) 0.070(9) -0.027(7) 0.003(7) -0.049(9)
O1 0.040(4) 0.076(7) 0.037(4) -0.013(4) -0.001(2) -0.022(5)
O2 0.048(4) 0.076(7) 0.038(4) -0.011(4) 0.003(3) -0.028(5)
C9 0.057(6) 0.085(10) 0.037(6) 0.016(6) -0.016(5) -0.044(7)
C10 0.063(6) 0.097(11) 0.064(7) 0.012(7) -0.032(3) -0.041(6)
C11 0.058(6) 0.105(7) 0.091(10) -0.001(6) -0.025(6) -0.055(6)
C12 0.096(11) 0.136(9) 0.130(13) 0.023(8) 0.000(8) -0.065(8)
C13 0.132(13) 0.139(8) 0.122(13) 0.015(9) 0.016(9) -0.064(9)
C14 0.115(12) 0.144(11) 0.126(13) 0.001(8) -0.004(9) -0.064(8)
C15 0.101(11) 0.126(8) 0.101(12) -0.011(8) -0.004(8) -0.048(8)
C16 0.098(11) 0.118(7) 0.111(12) -0.016(9) 0.000(8) -0.045(7)
O3 0.057(6) 0.078(6) 0.046(4) 0.019(3) -0.019(3) -0.042(5)
O4 0.072(6) 0.085(5) 0.042(4) 0.012(4) -0.008(4) -0.051(4)
C17 0.043(9) 0.064(3) 0.043(4) -0.009(3) 0.005(7) -0.021(7)
C18 0.091(11) 0.088(6) 0.055(6) -0.023(5) 0.023(8) -0.030(7)
C19 0.095(11) 0.086(5) 0.071(10) -0.034(5) 0.016(7) -0.021(6)
C20 0.109(12) 0.110(7) 0.114(12) -0.027(9) -0.003(8) -0.050(9)
C21 0.127(13) 0.116(9) 0.124(12) -0.039(9) 0.005(9) -0.058(9)
C22 0.145(14) 0.109(9) 0.129(13) -0.016(8) 0.012(9) -0.067(9)
C23 0.131(13) 0.093(6) 0.125(12) -0.006(9) -0.003(9) -0.040(9)
C24 0.099(11) 0.094(7) 0.103(11) -0.007(8) 0.004(8) -0.038(8)
O5 0.064(5) 0.050(4) 0.044(3) -0.010(3) 0.001(4) -0.013(5)
O6 0.051(7) 0.065(3) 0.036(4) -0.004(3) 0.000(4) -0.030(5)
C25 0.050(7) 0.049(2) 0.050(9) -0.008(6) -0.008(6) -0.019(4)
C26 0.082(9) 0.052(3) 0.068(9) 0.009(5) -0.016(7) -0.031(5)
C27 0.079(6) 0.053(7) 0.082(10) -0.001(6) -0.001(6) -0.045(6)
C28 0.086(8) 0.074(10) 0.089(11) -0.013(8) -0.004(8) -0.036(6)
C29 0.115(8) 0.090(11) 0.101(12) -0.032(8) -0.005(9) -0.041(7)
C30 0.124(9) 0.103(11) 0.104(13) -0.030(9) -0.014(9) -0.062(8)
C31 0.096(7) 0.113(11) 0.101(12) -0.025(9) -0.011(8) -0.058(7)
C32 0.079(6) 0.076(10) 0.084(11) -0.010(7) -0.002(7) -0.046(7)
O7 0.049(4) 0.067(5) 0.048(6) -0.011(4) -0.003(3) -0.028(4)
O8 0.062(5) 0.049(2) 0.048(5) -0.003(3) -0.016(4) -0.027(3)
C33 0.033(3) 0.089(3) 0.046(9) 0.005(6) -0.008(4) -0.030(3)
C34 0.031(3) 0.090(7) 0.055(8) 0.002(6) -0.005(5) -0.026(5)
C35 0.041(7) 0.085(7) 0.066(9) 0.002(6) 0.001(6) -0.019(7)
C36 0.074(10) 0.091(8) 0.051(9) 0.000(7) 0.012(7) -0.027(7)
C37 0.080(11) 0.109(9) 0.055(10) -0.015(8) 0.013(7) -0.035(8)
C38 0.074(11) 0.100(8) 0.074(11) -0.015(8) 0.005(8) -0.020(8)
C39 0.114(13) 0.105(8) 0.115(12) -0.033(8) 0.032(9) -0.051(8)
C40 0.095(12) 0.095(7) 0.100(12) -0.014(8) 0.027(9) -0.043(8)
O9 0.033(2) 0.077(4) 0.046(6) -0.005(5) -0.004(4) -0.022(3)
O10 0.031(3) 0.082(3) 0.045(5) 0.001(3) -0.005(4) -0.031(3)
C41 0.044(7) 0.058(5) 0.044(5) -0.007(4) 0.010(4) -0.022(4)
C42 0.045(8) 0.061(5) 0.047(5) -0.004(4) 0.013(5) -0.016(5)
C43 0.048(9) 0.077(6) 0.052(6) 0.006(4) 0.004(7) -0.035(7)
C44 0.069(10) 0.092(7) 0.070(8) -0.006(6) -0.001(8) -0.049(8)
C45 0.087(12) 0.095(7) 0.075(9) -0.006(6) -0.014(9) -0.042(9)
C46 0.080(11) 0.114(9) 0.083(9) 0.009(6) -0.012(9) -0.047(9)
C47 0.095(12) 0.106(7) 0.072(7) 0.028(7) -0.024(9) -0.050(9)
C48 0.080(11) 0.096(7) 0.060(7) 0.021(6) -0.005(8) -0.041(9)
O11 0.043(5) 0.068(5) 0.026(5) -0.003(3) 0.002(3) -0.016(3)
O12 0.030(3) 0.061(6) 0.032(5) -0.006(3) -0.003(2) -0.018(3)
C49 0.056(7) 0.047(2) 0.065(8) -0.007(4) 0.010(5) -0.030(4)
C50 0.092(10) 0.058(5) 0.099(7) -0.011(6) 0.031(6) -0.049(6)
C51 0.129(11) 0.075(7) 0.100(7) 0.018(4) 0.024(7) -0.072(6)
C52 0.148(13) 0.140(12) 0.113(9) -0.010(7) -0.002(9) -0.060(8)
C53 0.144(14) 0.139(11) 0.127(9) -0.005(9) -0.011(9) -0.059(8)
C54 0.149(13) 0.140(11) 0.145(11) -0.010(9) -0.010(11) -0.058(8)
C55 0.132(13) 0.130(10) 0.135(11) 0.001(8) -0.013(10) -0.046(8)
C56 0.115(12) 0.111(9) 0.140(10) 0.004(8) -0.008(9) -0.040(7)
O13 0.066(5) 0.046(6) 0.060(5) -0.007(5) 0.012(4) -0.029(4)
O14 0.073(6) 0.047(3) 0.049(6) -0.001(3) 0.013(4) -0.029(4)
C57 0.039(3) 0.052(7) 0.045(8) -0.009(5) -0.001(5) -0.014(4)
C58 0.063(5) 0.066(8) 0.046(9) -0.015(6) -0.011(5) -0.018(5)
C59 0.069(5) 0.075(8) 0.058(10) -0.014(7) -0.019(6) -0.034(4)
C60 0.066(6) 0.098(9) 0.069(11) -0.009(8) -0.015(8) -0.015(6)
C61 0.071(5) 0.118(10) 0.109(13) -0.012(9) -0.026(9) -0.030(7)
C62 0.112(9) 0.158(12) 0.145(15) -0.019(10) -0.005(10) -0.072(7)
C63 0.124(9) 0.137(11) 0.158(15) -0.004(9) 0.012(10) -0.085(8)
C64 0.115(7) 0.098(10) 0.113(13) -0.017(8) 0.010(10) -0.063(7)
O15 0.041(3) 0.049(6) 0.028(4) 0.003(4) -0.002(3) -0.008(4)
O16 0.046(4) 0.051(5) 0.042(5) -0.008(4) -0.006(4) -0.009(3)
C65 0.063(4) 0.046(4) 0.036(8) 0.000(4) 0.001(5) -0.030(4)
C66 0.075(7) 0.046(4) 0.075(10) 0.002(6) 0.001(6) -0.029(4)
C67 0.066(7) 0.054(8) 0.076(9) -0.008(6) 0.006(7) -0.016(5)
C68 0.086(10) 0.079(10) 0.083(11) 0.009(7) -0.006(7) -0.025(7)
C69 0.103(10) 0.077(9) 0.071(10) -0.004(7) -0.011(7) -0.031(7)
C70 0.096(10) 0.097(11) 0.098(11) 0.010(8) -0.013(9) -0.037(8)
C71 0.075(9) 0.088(10) 0.080(11) -0.003(8) -0.005(7) -0.030(8)
C72 0.077(9) 0.083(10) 0.080(10) -0.008(8) -0.003(7) -0.036(7)
O17 0.054(5) 0.062(5) 0.044(5) 0.008(4) -0.003(4) -0.029(4)
O18 0.048(5) 0.055(4) 0.043(7) 0.018(5) -0.011(4) -0.023(3)
C73 0.061(9) 0.055(4) 0.041(3) -0.001(3) 0.007(6) -0.035(7)
C74 0.079(7) 0.051(5) 0.060(6) 0.004(5) 0.018(6) -0.029(7)
C75 0.085(6) 0.062(9) 0.065(6) 0.023(6) 0.011(5) -0.042(6)
C76 0.122(8) 0.121(13) 0.084(8) -0.011(10) -0.008(7) -0.045(9)
C77 0.128(10) 0.131(14) 0.089(8) 0.001(10) -0.015(6) -0.049(9)
C78 0.119(8) 0.130(14) 0.109(10) 0.010(11) -0.009(8) -0.054(9)
C79 0.087(6) 0.105(13) 0.114(9) 0.000(10) -0.002(7) -0.036(8)
C80 0.076(7) 0.093(12) 0.104(9) -0.002(9) 0.009(6) -0.036(7)
O19 0.059(5) 0.055(3) 0.032(4) 0.000(2) 0.016(4) -0.032(4)
O20 0.065(7) 0.050(4) 0.042(3) -0.007(3) 0.010(4) -0.027(5)
C81 0.068(2) 0.051(9) 0.044(6) 0.004(6) 0.006(4) -0.018(7)
C82 0.066(3) 0.062(10) 0.086(6) 0.008(6) -0.002(6) -0.016(7)
C83 0.082(11) 0.089(7) 0.087(6) 0.000(4) -0.031(7) -0.033(8)
C84 0.127(13) 0.104(7) 0.094(7) 0.028(6) -0.017(10) -0.044(9)
C85 0.127(13) 0.112(7) 0.091(7) 0.024(7) -0.008(10) -0.038(9)
C86 0.155(15) 0.144(11) 0.122(10) -0.008(6) -0.015(11) -0.059(10)
C87 0.157(15) 0.126(8) 0.106(8) -0.031(8) -0.005(11) -0.060(9)
C88 0.154(14) 0.118(8) 0.109(8) -0.026(7) -0.013(11) -0.062(9)
O21 0.067(2) 0.063(7) 0.035(4) 0.012(4) -0.004(2) -0.025(4)
O22 0.079(5) 0.057(7) 0.035(5) -0.005(4) 0.008(3) -0.033(4)
C89 0.105(7) 0.078(5) 0.082(10) -0.036(5) 0.019(6) -0.047(5)
C90 0.105(11) 0.073(5) 0.076(9) -0.023(5) 0.004(7) -0.043(6)
C91 0.109(8) 0.085(8) 0.089(10) -0.012(7) 0.002(7) -0.050(8)
C92 0.116(9) 0.099(12) 0.116(11) -0.002(8) 0.004(8) -0.058(9)
C93 0.119(9) 0.102(12) 0.119(12) -0.001(8) 0.011(8) -0.057(9)
C94 0.126(10) 0.108(12) 0.108(12) -0.001(9) 0.007(8) -0.059(9)
C95 0.120(9) 0.115(12) 0.097(11) 0.006(8) -0.002(8) -0.058(9)
C96 0.103(8) 0.095(12) 0.108(11) 0.006(8) 0.002(8) -0.040(9)
O23 0.112(4) 0.067(5) 0.106(8) -0.015(6) 0.001(4) -0.060(4)
O24 0.126(8) 0.052(3) 0.053(5) -0.008(4) 0.015(4) -0.047(4)
C97 0.067(10) 0.067(7) 0.046(5) -0.003(4) 0.011(7) -0.041(7)
C98 0.085(9) 0.074(6) 0.057(6) 0.003(6) 0.020(6) -0.044(5)
C99 0.107(10) 0.077(6) 0.065(9) 0.010(5) 0.007(7) -0.042(6)
C100 0.104(11) 0.078(7) 0.096(11) -0.003(7) 0.012(8) -0.034(7)
C101 0.119(12) 0.090(7) 0.128(12) -0.014(8) -0.016(9) -0.024(7)
C102 0.136(13) 0.117(9) 0.108(12) -0.002(9) -0.011(9) -0.039(9)
C103 0.121(12) 0.120(10) 0.097(11) 0.000(8) -0.019(9) -0.037(8)
C104 0.111(12) 0.117(9) 0.098(11) -0.001(8) -0.016(8) -0.041(7)
O25 0.085(7) 0.043(6) 0.042(4) 0.007(3) 0.000(5) -0.031(5)
O26 0.078(6) 0.059(6) 0.039(3) 0.001(4) 0.001(4) -0.035(5)
C105 0.038(4) 0.066(8) 0.064(9) -0.020(6) -0.004(5) -0.013(6)
C106 0.045(4) 0.088(8) 0.088(11) -0.014(7) -0.002(6) -0.029(7)
C107 0.077(10) 0.100(8) 0.089(10) -0.021(7) 0.002(7) -0.050(8)
C108 0.116(13) 0.085(9) 0.106(11) -0.019(8) 0.006(9) -0.035(8)
C109 0.100(12) 0.096(9) 0.106(11) -0.031(9) 0.002(8) -0.041(9)
C110 0.120(13) 0.106(10) 0.105(12) -0.019(8) 0.004(9) -0.048(9)
C111 0.086(11) 0.100(10) 0.096(11) -0.011(8) 0.006(8) -0.047(8)
C112 0.089(11) 0.108(10) 0.100(11) -0.011(8) 0.009(8) -0.054(9)
O27 0.047(4) 0.075(8) 0.043(6) -0.014(5) -0.003(4) -0.031(5)
O28 0.055(5) 0.070(4) 0.059(7) -0.022(4) 0.007(4) -0.027(4)
C113 0.065(9) 0.070(9) 0.037(3) -0.003(6) -0.005(5) -0.043(7)
C114 0.083(9) 0.100(9) 0.067(7) -0.013(7) -0.017(5) -0.058(8)
C115 0.068(9) 0.100(7) 0.083(9) -0.023(6) -0.011(6) -0.059(7)
C116 0.091(11) 0.096(9) 0.086(11) -0.010(7) 0.001(8) -0.043(8)
C117 0.109(12) 0.116(9) 0.106(12) -0.008(8) 0.019(9) -0.053(9)
C118 0.119(13) 0.119(9) 0.122(13) 0.002(9) 0.010(9) -0.067(9)
C119 0.116(13) 0.101(8) 0.129(13) -0.012(8) 0.004(9) -0.068(9)
C120 0.100(12) 0.086(7) 0.099(12) -0.008(7) -0.002(8) -0.046(8)
O29 0.064(6) 0.055(6) 0.0369(18) -0.001(3) 0.003(3) -0.026(5)
O30 0.071(7) 0.053(7) 0.042(4) 0.005(5) -0.011(5) -0.042(5)
C121 0.079(4) 0.049(5) 0.042(6) -0.014(4) 0.006(4) -0.025(3)
C122 0.083(5) 0.069(6) 0.067(8) 0.001(5) -0.005(7) -0.022(4)
C123 0.058(9) 0.069(9) 0.083(9) -0.009(7) 0.001(7) -0.007(6)
C124 0.096(12) 0.078(10) 0.083(10) -0.013(8) 0.002(8) -0.024(8)
C125 0.104(12) 0.081(10) 0.085(10) -0.014(7) 0.003(9) -0.021(8)
C126 0.100(12) 0.091(11) 0.089(11) -0.008(8) 0.008(8) -0.016(9)
C127 0.111(12) 0.111(11) 0.093(10) -0.013(9) 0.022(9) -0.041(9)
C128 0.095(12) 0.112(11) 0.086(10) -0.013(8) 0.011(8) -0.043(9)
O31 0.082(5) 0.061(4) 0.053(4) 0.009(4) -0.007(5) -0.031(4)
O32 0.082(3) 0.061(5) 0.044(6) -0.005(4) 0.009(4) -0.029(3)
C129 0.053(4) 0.060(6) 0.051(9) 0.000(5) -0.010(5) -0.032(4)
C130 0.053(4) 0.087(7) 0.059(8) 0.022(6) -0.012(6) -0.038(5)
C131 0.051(8) 0.104(6) 0.093(8) 0.007(5) 0.003(9) -0.027(7)
C132 0.120(14) 0.129(9) 0.096(8) -0.012(7) 0.027(10) -0.044(9)
C133 0.138(14) 0.132(10) 0.118(9) -0.022(6) 0.036(11) -0.051(9)
C134 0.109(14) 0.131(8) 0.126(10) -0.018(9) 0.004(10) -0.042(9)
C135 0.136(14) 0.108(7) 0.123(10) -0.011(7) 0.001(11) -0.027(9)
C136 0.145(14) 0.092(6) 0.122(10) -0.004(6) 0.011(11) -0.042(9)
O33 0.040(4) 0.048(4) 0.041(5) -0.012(3) 0.007(4) -0.016(4)
O34 0.041(3) 0.062(6) 0.042(5) -0.002(4) 0.005(4) -0.019(4)
C137 0.096(5) 0.056(6) 0.093(10) -0.013(8) 0.003(6) -0.039(4)
C138 0.128(10) 0.072(7) 0.129(8) -0.040(9) 0.012(8) -0.044(6)
C139 0.130(8) 0.081(11) 0.121(6) -0.042(8) 0.007(5) -0.052(8)
C140 0.127(7) 0.138(14) 0.130(9) -0.015(11) 0.015(7) -0.056(9)
C141 0.133(9) 0.149(14) 0.132(10) -0.004(11) 0.018(6) -0.054(9)
C142 0.154(10) 0.142(15) 0.131(8) -0.006(11) 0.011(9) -0.072(9)
C143 0.158(10) 0.135(14) 0.124(7) -0.015(11) -0.001(7) -0.065(9)
C144 0.145(10) 0.153(15) 0.131(8) -0.011(11) 0.001(6) -0.061(10)
O35 0.093(5) 0.074(6) 0.074(9) -0.033(7) -0.004(7) -0.044(5)
O36 0.088(6) 0.069(7) 0.069(5) -0.005(5) 0.004(5) -0.038(5)
C147 0.059(10) 0.077(12) 0.054(5) 0.010(5) 0.011(6) -0.035(7)
C148 0.063(11) 0.079(13) 0.066(11) 0.008(9) 0.008(8) -0.032(7)
C149 0.080(12) 0.085(13) 0.074(12) 0.011(10) -0.008(8) -0.029(8)
C150 0.093(13) 0.096(14) 0.087(12) -0.008(9) -0.012(10) -0.046(9)
C151 0.089(12) 0.078(12) 0.079(11) -0.009(10) 0.006(9) -0.046(8)
C152 0.075(12) 0.067(12) 0.086(11) -0.006(9) -0.001(8) -0.036(8)
C145 0.080(7) 0.075(10) 0.046(5) 0.002(7) -0.002(4) -0.039(8)
C146 0.084(9) 0.111(12) 0.056(6) 0.016(6) 0.002(6) -0.048(8)
O37 0.087(4) 0.060(7) 0.048(5) 0.000(5) -0.004(4) -0.050(5)
O38 0.081(5) 0.098(6) 0.032(4) 0.013(4) -0.004(3) -0.044(6)
C47B 0.105(12) 0.110(17) 0.109(12) -0.006(12) 0.002(8) -0.047(11)
C48B 0.106(12) 0.102(17) 0.103(11) -0.011(12) -0.004(9) -0.050(11)
C49B 0.115(12) 0.124(18) 0.106(13) 0.008(12) -0.003(7) -0.054(11)
C50B 0.110(12) 0.113(17) 0.102(11) -0.013(12) -0.003(8) -0.048(11)
C52B 0.111(11) 0.117(17) 0.105(11) -0.010(12) -0.007(9) -0.047(11)
C51B 0.109(12) 0.107(17) 0.100(13) -0.015(12) -0.001(7) -0.041(11)
C153 0.083(7) 0.0498(19) 0.091(9) 0.001(3) 0.010(5) -0.026(3)
C154 0.097(10) 0.050(3) 0.083(8) 0.000(5) 0.007(8) -0.019(5)
C155 0.098(10) 0.063(7) 0.093(10) -0.011(8) 0.006(7) -0.030(7)
C156 0.135(11) 0.121(13) 0.125(12) -0.017(9) -0.007(9) -0.073(9)
C157 0.129(12) 0.142(14) 0.132(13) -0.028(9) -0.023(9) -0.074(10)
C158 0.144(12) 0.134(14) 0.138(12) -0.037(10) -0.004(8) -0.066(10)
C159 0.112(11) 0.108(12) 0.101(10) -0.032(9) 0.012(8) -0.041(9)
C160 0.087(10) 0.094(12) 0.077(10) -0.010(8) -0.002(7) -0.021(8)
O39 0.089(5) 0.052(3) 0.065(7) -0.006(3) 0.010(4) -0.026(3)
O40 0.101(7) 0.045(4) 0.074(6) -0.002(4) 0.020(5) -0.024(4)
C161 0.082(8) 0.082(4) 0.021(6) -0.004(4) 0.004(5) -0.045(5)
C162 0.089(8) 0.086(8) 0.047(6) -0.001(5) -0.019(5) -0.043(5)
C163 0.111(9) 0.087(10) 0.082(8) 0.001(7) -0.012(7) -0.028(6)
C164 0.119(10) 0.100(11) 0.102(9) -0.021(9) 0.013(8) -0.043(7)
C165 0.118(11) 0.104(11) 0.106(9) -0.014(9) 0.008(8) -0.039(7)
C166 0.134(12) 0.145(13) 0.133(11) -0.023(9) -0.017(9) -0.040(8)
C167 0.119(10) 0.125(12) 0.119(10) -0.005(9) -0.028(9) -0.015(7)
C168 0.100(10) 0.134(12) 0.118(10) -0.002(9) -0.034(8) -0.020(7)
O41 0.069(7) 0.058(6) 0.031(5) 0.005(4) -0.007(4) -0.027(5)
O42 0.093(7) 0.089(5) 0.045(5) -0.001(3) 0.004(5) -0.058(5)
C169 0.062(6) 0.057(9) 0.033(2) 0.002(6) 0.005(4) -0.025(7)
C170 0.091(10) 0.090(7) 0.040(4) 0.013(8) 0.008(6) -0.040(7)
C171 0.076(8) 0.098(7) 0.078(11) 0.020(7) 0.025(7) -0.045(6)
C172 0.120(10) 0.088(7) 0.097(12) 0.015(9) -0.002(9) -0.040(7)
C173 0.123(11) 0.089(7) 0.111(13) 0.006(9) 0.002(9) -0.042(8)
C174 0.136(12) 0.115(9) 0.143(14) -0.012(10) 0.000(10) -0.057(8)
C175 0.140(11) 0.119(10) 0.137(14) -0.015(10) -0.017(10) -0.067(8)
C176 0.123(11) 0.121(9) 0.110(13) -0.004(10) -0.005(9) -0.066(8)
O43 0.069(3) 0.068(7) 0.043(5) 0.010(5) -0.005(3) -0.037(4)
O44 0.070(6) 0.072(7) 0.043(3) 0.014(4) 0.000(3) -0.045(6)
C177 0.098(12) 0.064(4) 0.065(3) -0.004(4) 0.015(9) -0.027(7)
C178 0.129(12) 0.064(4) 0.096(10) -0.005(4) 0.008(9) -0.035(8)
C179 0.176(13) 0.100(10) 0.151(10) 0.011(9) -0.003(8) -0.080(9)
C180 0.186(13) 0.209(16) 0.208(13) -0.010(10) -0.013(9) -0.122(11)
C181 0.191(13) 0.211(16) 0.214(12) -0.009(11) -0.012(10) -0.126(11)
C182 0.208(15) 0.220(17) 0.222(14) 0.000(10) 0.007(10) -0.115(12)
C183 0.182(14) 0.174(15) 0.173(11) 0.020(10) 0.028(9) -0.097(11)
C184 0.173(13) 0.171(15) 0.159(10) 0.026(10) 0.035(9) -0.086(10)
O45 0.073(7) 0.064(3) 0.059(3) 0.005(4) -0.006(6) -0.041(5)
O46 0.120(7) 0.082(6) 0.064(3) -0.004(3) 0.008(5) -0.069(6)
C185 0.074(9) 0.064(5) 0.054(3) -0.002(4) -0.003(8) -0.047(6)
C186 0.133(8) 0.063(5) 0.077(9) 0.001(4) -0.005(7) -0.055(8)
C187 0.148(8) 0.072(9) 0.120(7) -0.006(10) -0.001(5) -0.023(7)
C188 0.135(9) 0.168(15) 0.164(9) 0.006(12) -0.025(7) -0.053(10)
C189 0.141(8) 0.175(16) 0.169(9) -0.020(12) -0.009(8) -0.058(10)
C190 0.179(11) 0.197(16) 0.171(12) -0.016(12) 0.002(7) -0.074(10)
C191 0.151(10) 0.182(16) 0.160(9) -0.006(12) 0.022(7) -0.065(10)
C192 0.159(9) 0.144(15) 0.144(8) -0.026(12) 0.035(8) -0.055(10)
O47 0.052(7) 0.055(6) 0.0511(19) -0.007(3) 0.007(3) -0.024(5)
O48 0.065(5) 0.065(6) 0.052(2) -0.006(3) -0.005(4) -0.042(5)
C193 0.074(10) 0.049(7) 0.043(7) -0.007(5) 0.009(6) -0.020(6)
C194 0.092(11) 0.063(7) 0.048(5) -0.017(5) 0.013(5) -0.029(7)
C195 0.054(9) 0.043(8) 0.049(4) -0.017(5) 0.013(5) -0.008(6)
C196 0.069(10) 0.078(10) 0.048(6) -0.017(7) 0.016(6) -0.035(8)
C197 0.089(11) 0.076(10) 0.052(5) -0.004(7) 0.002(7) -0.037(8)
C198 0.063(10) 0.076(10) 0.052(7) -0.005(7) 0.016(7) -0.022(7)
C199 0.067(10) 0.081(10) 0.065(7) -0.008(7) 0.014(7) -0.032(8)
C200 0.084(10) 0.058(9) 0.059(6) -0.010(7) -0.001(7) -0.031(7)
O49 0.071(7) 0.062(5) 0.052(7) -0.009(5) 0.007(5) -0.030(5)
O50 0.102(6) 0.058(4) 0.030(5) -0.005(4) 0.011(4) -0.036(4)
C201 0.061(4) 0.059(9) 0.045(4) -0.024(6) 0.011(4) -0.021(7)
C202 0.100(6) 0.113(11) 0.064(5) -0.001(9) -0.018(5) -0.039(6)
C203 0.095(5) 0.115(7) 0.098(12) -0.004(9) -0.035(7) -0.051(5)
C204 0.141(9) 0.179(11) 0.196(16) 0.010(11) 0.014(11) -0.089(7)
C205 0.144(9) 0.189(11) 0.192(16) 0.012(11) 0.024(11) -0.090(9)
C206 0.157(11) 0.183(11) 0.185(16) -0.010(11) 0.008(11) -0.079(7)
C207 0.124(9) 0.124(9) 0.148(15) -0.014(10) 0.005(11) -0.034(6)
C208 0.121(8) 0.114(8) 0.140(14) -0.008(10) -0.009(11) -0.028(6)
O51 0.053(5) 0.084(6) 0.065(3) -0.002(4) 0.004(3) -0.028(4)
O52 0.067(4) 0.069(7) 0.049(5) -0.016(5) 0.013(3) -0.032(6)
C209 0.074(6) 0.064(7) 0.048(3) 0.012(5) 0.017(4) -0.040(4)
C210 0.087(9) 0.077(8) 0.093(7) 0.019(6) 0.002(7) -0.024(5)
C211 0.110(8) 0.127(14) 0.117(6) 0.019(9) -0.029(5) -0.022(9)
C212 0.139(10) 0.179(16) 0.175(10) -0.018(12) -0.029(7) -0.077(11)
C213 0.138(10) 0.195(16) 0.177(12) -0.021(12) -0.032(7) -0.069(11)
C214 0.174(11) 0.207(17) 0.175(10) -0.022(12) -0.025(9) -0.070(11)
C215 0.174(11) 0.191(16) 0.120(7) -0.018(12) -0.023(8) -0.067(11)
C216 0.174(11) 0.157(15) 0.107(7) -0.018(11) -0.015(7) -0.058(11)
O53 0.059(6) 0.074(6) 0.044(5) -0.004(4) -0.012(4) -0.039(3)
O54 0.072(5) 0.085(6) 0.048(3) -0.001(4) 0.010(3) -0.048(4)
C217 0.119(8) 0.083(8) 0.115(12) 0.003(7) 0.010(7) -0.055(6)
C218 0.132(10) 0.140(10) 0.165(12) -0.022(9) 0.014(10) -0.086(8)
C219 0.152(15) 0.161(10) 0.150(9) -0.030(7) -0.023(10) -0.094(10)
C220 0.194(16) 0.186(12) 0.165(11) -0.031(8) 0.014(11) -0.078(11)
C221 0.201(16) 0.183(13) 0.159(10) -0.026(8) 0.013(12) -0.078(11)
C222 0.222(17) 0.195(12) 0.196(11) -0.031(10) 0.009(12) -0.099(11)
C223 0.197(16) 0.152(10) 0.194(13) -0.041(8) 0.005(11) -0.092(11)
C224 0.189(16) 0.146(9) 0.195(12) -0.035(8) -0.016(11) -0.088(11)
O55 0.137(5) 0.099(7) 0.071(9) -0.002(7) -0.005(5) -0.047(5)
O56 0.124(7) 0.085(6) 0.088(9) -0.013(5) 0.003(6) -0.065(5)
C225 0.093(7) 0.064(5) 0.049(9) 0.002(7) 0.002(6) -0.027(5)
C226 0.109(7) 0.093(8) 0.076(10) 0.019(7) -0.021(5) -0.038(6)
C227 0.087(7) 0.128(9) 0.121(13) -0.014(9) -0.028(7) -0.036(6)
C228 0.165(14) 0.124(9) 0.159(14) -0.037(10) -0.005(10) -0.045(9)
C229 0.163(14) 0.149(10) 0.157(15) -0.044(10) 0.011(11) -0.061(9)
C230 0.177(14) 0.175(11) 0.175(15) -0.018(11) 0.007(10) -0.075(10)
C231 0.153(13) 0.167(12) 0.145(14) -0.024(10) 0.020(10) -0.060(9)
C232 0.124(12) 0.175(11) 0.133(14) -0.011(9) 0.011(10) -0.047(9)
O57 0.089(7) 0.048(5) 0.049(4) 0.002(4) 0.007(4) -0.017(5)
O58 0.072(6) 0.058(3) 0.061(7) -0.004(4) 0.007(5) -0.023(4)
C234 0.074(11) 0.081(7) 0.037(3) 0.013(5) 0.012(9) -0.025(7)
C235 0.070(7) 0.078(7) 0.038(12) 0.009(8) -0.001(11) -0.029(5)
C236 0.070(8) 0.084(9) 0.082(15) -0.001(12) -0.004(12) -0.029(7)
C237 0.072(8) 0.083(10) 0.079(15) -0.010(12) 0.009(12) -0.022(5)
C238 0.093(9) 0.082(10) 0.083(16) -0.003(12) 0.006(12) -0.030(8)
C239 0.096(10) 0.084(7) 0.093(16) 0.010(12) 0.005(12) -0.042(8)
C240 0.082(10) 0.082(8) 0.083(15) -0.006(11) 0.002(12) -0.039(6)
C233 0.079(6) 0.084(7) 0.0341(19) 0.011(3) 0.002(3) -0.042(8)
O59 0.073(6) 0.069(5) 0.030(3) 0.008(3) -0.003(4) -0.025(5)
O60 0.078(5) 0.068(6) 0.038(3) 0.016(3) 0.000(4) -0.034(6)
C34C 0.074(13) 0.090(7) 0.037(3) 0.014(6) 0.011(10) -0.030(7)
C35C 0.086(9) 0.092(8) 0.037(12) 0.020(8) -0.006(11) -0.035(5)
C36C 0.094(9) 0.086(9) 0.105(16) -0.011(11) -0.008(12) -0.026(7)
C37C 0.100(9) 0.091(8) 0.098(16) -0.001(12) -0.007(12) -0.029(7)
C38C 0.129(12) 0.118(11) 0.126(17) -0.002(12) 0.003(12) -0.056(7)
C39C 0.124(11) 0.108(10) 0.122(17) 0.005(11) 0.011(12) -0.065(9)
C40C 0.119(11) 0.106(9) 0.115(17) -0.002(11) 0.003(12) -0.069(8)
C241 0.034(5) 0.059(7) 0.034(3) -0.009(3) -0.008(4) -0.020(6)
C242 0.057(5) 0.092(10) 0.043(5) -0.017(6) -0.016(6) -0.032(6)
C243 0.056(5) 0.077(7) 0.040(9) -0.007(6) -0.022(5) -0.031(5)
C244 0.060(5) 0.063(8) 0.054(10) -0.015(6) -0.014(7) -0.025(6)
C245 0.063(6) 0.082(8) 0.058(10) -0.015(7) -0.004(8) -0.035(6)
C246 0.056(7) 0.098(10) 0.082(12) -0.004(8) -0.021(8) -0.034(6)
C247 0.059(5) 0.082(9) 0.092(12) 0.004(8) -0.020(9) -0.022(6)
C248 0.062(6) 0.081(8) 0.068(11) 0.007(7) -0.014(8) -0.029(6)
O61 0.035(4) 0.060(5) 0.044(5) -0.010(3) -0.001(4) -0.028(5)
O62 0.039(5) 0.054(5) 0.025(3) -0.002(3) -0.007(3) -0.020(4)
C251 0.084(5) 0.088(12) 0.087(13) -0.005(9) -0.013(7) -0.042(7)
C252 0.074(9) 0.083(13) 0.084(13) -0.003(10) -0.014(8) -0.033(8)
C253 0.071(10) 0.079(13) 0.080(13) -0.005(9) -0.005(8) -0.030(8)
C254 0.078(12) 0.088(13) 0.080(14) -0.013(11) -0.002(8) -0.035(8)
C255 0.082(9) 0.098(12) 0.087(13) -0.014(10) -0.004(10) -0.044(7)
C256 0.087(9) 0.097(13) 0.084(13) -0.009(10) -0.009(9) -0.042(7)
C249 0.096(7) 0.106(4) 0.047(10) -0.014(8) -0.019(7) -0.047(4)
C250 0.085(6) 0.096(8) 0.103(12) -0.021(8) -0.022(6) -0.041(5)
O63 0.093(6) 0.089(3) 0.066(8) 0.015(4) -0.018(5) -0.062(3)
O64 0.061(5) 0.100(3) 0.046(5) 0.002(4) -0.015(4) -0.046(4)
C51C 0.087(6) 0.086(12) 0.084(10) -0.018(9) -0.014(5) -0.042(6)
C52C 0.103(11) 0.101(13) 0.104(12) 0.002(9) -0.003(9) -0.038(8)
C53C 0.098(12) 0.099(13) 0.095(11) 0.000(10) -0.011(9) -0.042(8)
C54C 0.100(13) 0.108(14) 0.111(13) 0.000(10) -0.001(9) -0.045(9)
C55C 0.101(10) 0.108(14) 0.098(12) -0.010(10) 0.005(10) -0.041(8)
C56C 0.099(10) 0.096(14) 0.099(12) -0.011(10) -0.001(8) -0.047(8)
C257 0.075(4) 0.063(6) 0.035(8) 0.005(6) 0.008(5) -0.030(3)
C258 0.076(5) 0.070(9) 0.077(7) -0.002(7) -0.002(6) -0.023(4)
C259 0.069(6) 0.071(9) 0.090(7) -0.011(6) 0.010(6) -0.049(5)
C260 0.095(10) 0.102(11) 0.102(9) -0.018(8) 0.016(7) -0.015(6)
C261 0.089(10) 0.115(11) 0.107(9) -0.007(8) 0.025(8) -0.027(7)
C262 0.118(11) 0.134(12) 0.100(8) -0.015(10) 0.015(9) -0.040(7)
C263 0.125(12) 0.137(13) 0.091(8) -0.003(9) 0.020(8) -0.038(8)
C264 0.122(11) 0.119(12) 0.078(7) -0.020(8) 0.005(8) -0.039(8)
O65 0.074(6) 0.051(3) 0.036(6) -0.010(3) 0.028(5) -0.024(3)
O66 0.072(4) 0.058(4) 0.046(6) -0.001(5) 0.005(5) -0.031(4)
C265 0.033(4) 0.064(9) 0.036(3) -0.004(4) -0.0012(17) -0.022(5)
C266 0.074(9) 0.084(8) 0.044(3) 0.001(6) 0.024(5) -0.023(7)
C267 0.049(9) 0.081(7) 0.042(5) -0.002(5) 0.018(5) -0.025(7)
C268 0.049(9) 0.110(9) 0.071(8) 0.009(7) 0.000(6) -0.043(8)
C269 0.076(11) 0.108(10) 0.055(8) 0.000(7) -0.002(7) -0.027(8)
C270 0.086(11) 0.099(9) 0.070(9) 0.013(8) 0.008(7) -0.029(9)
C271 0.099(12) 0.089(8) 0.089(11) 0.008(7) 0.003(8) -0.045(9)
C272 0.085(11) 0.083(8) 0.077(9) 0.000(7) -0.005(8) -0.036(8)
O67 0.036(4) 0.078(8) 0.033(4) 0.014(5) 0.007(4) -0.021(4)
O68 0.047(5) 0.095(7) 0.057(4) 0.007(4) -0.021(4) -0.034(5)
C273 0.090(8) 0.086(6) 0.067(4) 0.033(3) -0.017(6) -0.048(5)
C274 0.114(10) 0.124(8) 0.086(6) 0.059(5) -0.023(8) -0.046(6)
C275 0.159(10) 0.101(7) 0.103(11) 0.066(6) -0.022(7) -0.046(6)
C276 0.212(13) 0.194(13) 0.198(15) -0.030(10) 0.000(10) -0.083(8)
C277 0.211(14) 0.210(13) 0.205(15) -0.043(11) -0.008(9) -0.077(9)
C278 0.209(12) 0.210(14) 0.212(16) -0.024(10) -0.009(11) -0.088(9)
C279 0.135(9) 0.165(13) 0.168(14) -0.005(10) 0.006(9) -0.033(7)
C280 0.105(9) 0.158(12) 0.166(13) 0.029(9) 0.004(8) -0.026(7)
O69 0.069(5) 0.062(4) 0.078(4) 0.024(4) -0.011(6) -0.027(3)
O70 0.070(8) 0.097(6) 0.048(2) 0.020(4) -0.008(4) -0.046(5)
C283 0.075(12) 0.120(8) 0.073(9) -0.013(7) 0.026(6) -0.026(7)
C284 0.106(15) 0.124(11) 0.098(12) -0.020(9) 0.005(10) -0.058(10)
C285 0.122(16) 0.118(12) 0.118(13) -0.022(8) 0.001(11) -0.055(10)
C286 0.134(16) 0.125(11) 0.120(14) -0.018(10) -0.002(11) -0.049(10)
C287 0.131(15) 0.111(8) 0.129(13) -0.022(9) -0.006(11) -0.048(9)
C288 0.114(15) 0.096(7) 0.121(13) -0.011(8) 0.000(11) -0.039(8)
C281 0.042(2) 0.086(10) 0.032(4) 0.002(5) -0.002(3) -0.036(5)
C282 0.042(3) 0.096(7) 0.049(6) 0.015(7) 0.006(5) -0.023(6)
O71 0.046(6) 0.075(7) 0.035(3) -0.005(3) -0.003(3) -0.027(5)
O72 0.040(2) 0.066(5) 0.035(4) 0.000(4) -0.003(2) -0.021(3)
C23C 0.092(7) 0.130(10) 0.092(14) -0.035(11) 0.041(10) -0.048(6)
C24C 0.134(12) 0.136(11) 0.145(17) -0.025(12) -0.004(12) -0.064(8)
C25C 0.138(11) 0.132(12) 0.143(18) -0.019(12) -0.004(12) -0.062(10)
C26C 0.139(12) 0.141(13) 0.150(18) -0.024(12) 0.000(12) -0.060(8)
C27C 0.115(8) 0.101(10) 0.121(16) -0.020(12) 0.007(12) -0.031(6)
C28C 0.094(7) 0.095(10) 0.102(15) -0.009(11) 0.021(12) -0.016(6)
C289 0.043(3) 0.082(7) 0.063(5) -0.005(7) -0.011(3) -0.021(4)
C290 0.050(6) 0.084(8) 0.078(8) 0.001(7) -0.022(5) -0.026(7)
C291 0.067(10) 0.093(9) 0.088(7) -0.010(6) -0.005(8) -0.039(8)
C292 0.135(14) 0.126(10) 0.110(9) -0.023(8) -0.013(10) -0.077(10)
C293 0.113(13) 0.118(10) 0.106(8) -0.020(8) -0.015(10) -0.064(10)
C294 0.112(13) 0.122(11) 0.112(10) -0.013(7) -0.018(10) -0.057(10)
C295 0.094(12) 0.092(9) 0.095(8) -0.011(7) 0.002(9) -0.044(9)
C296 0.089(12) 0.096(9) 0.094(7) -0.007(7) 0.014(9) -0.046(9)
O73 0.051(4) 0.077(7) 0.048(3) 0.007(5) -0.017(3) -0.026(5)
O74 0.044(3) 0.084(7) 0.064(4) -0.017(6) 0.001(3) -0.030(4)
C297 0.116(3) 0.051(8) 0.054(7) -0.015(6) -0.019(6) -0.017(6)
C298 0.108(4) 0.070(9) 0.110(7) -0.046(7) 0.004(7) -0.032(6)
C299 0.104(10) 0.120(13) 0.119(7) -0.040(9) 0.017(6) -0.031(9)
C300 0.153(12) 0.168(15) 0.174(10) 0.015(11) 0.006(9) -0.080(11)
C301 0.160(12) 0.193(16) 0.174(11) 0.009(11) 0.012(8) -0.092(11)
C302 0.175(14) 0.163(16) 0.176(11) -0.015(11) 0.013(9) -0.076(11)
C303 0.163(12) 0.154(15) 0.119(7) -0.010(11) 0.001(9) -0.064(10)
C304 0.168(13) 0.161(15) 0.107(8) -0.024(11) -0.004(8) -0.064(10)
O75 0.109(8) 0.057(5) 0.038(3) -0.014(3) 0.004(4) -0.027(6)
O76 0.106(3) 0.061(5) 0.065(8) -0.002(5) -0.003(3) -0.039(3)
C305 0.071(8) 0.082(3) 0.060(9) 0.003(3) -0.002(6) -0.028(3)
C306 0.079(7) 0.091(5) 0.092(11) -0.004(7) -0.005(7) -0.018(4)
C307 0.076(6) 0.112(12) 0.117(10) -0.017(9) 0.003(7) -0.019(6)
C308 0.122(11) 0.137(14) 0.151(12) 0.004(10) -0.004(8) -0.068(10)
C309 0.128(11) 0.168(15) 0.161(13) -0.005(10) 0.004(9) -0.078(11)
C310 0.163(13) 0.182(16) 0.169(13) -0.016(11) 0.021(10) -0.079(10)
C311 0.154(12) 0.177(15) 0.129(11) -0.028(10) 0.040(8) -0.071(10)
C312 0.129(11) 0.143(14) 0.118(10) -0.025(10) 0.030(8) -0.040(9)
O77 0.056(5) 0.095(5) 0.041(6) 0.004(4) -0.005(4) -0.031(4)
O78 0.065(7) 0.076(3) 0.063(7) 0.014(3) -0.006(5) -0.032(3)
C313 0.072(7) 0.056(3) 0.071(10) -0.014(7) 0.001(7) -0.027(4)
C314 0.128(9) 0.061(4) 0.095(9) -0.027(7) 0.004(8) -0.041(5)
C315 0.125(7) 0.051(7) 0.120(9) -0.007(8) 0.006(6) -0.035(7)
C316 0.123(7) 0.161(15) 0.160(11) 0.001(11) 0.006(7) -0.049(10)
C317 0.124(7) 0.171(15) 0.175(12) 0.005(11) -0.008(7) -0.066(10)
C318 0.156(9) 0.174(15) 0.157(11) -0.004(11) -0.012(10) -0.061(10)
C319 0.160(11) 0.143(14) 0.121(10) 0.009(10) -0.010(7) -0.054(10)
C320 0.156(10) 0.141(14) 0.118(10) 0.017(10) -0.008(7) -0.067(10)
O79 0.063(4) 0.046(2) 0.056(7) -0.006(4) -0.002(4) -0.015(3)
O80 0.070(5) 0.070(5) 0.053(7) -0.004(5) 0.000(4) -0.034(4)
C321 0.060(6) 0.097(5) 0.043(4) 0.000(6) 0.012(5) -0.045(5)
C322 0.090(10) 0.144(7) 0.113(12) 0.020(7) 0.041(8) -0.066(7)
C323 0.122(13) 0.151(8) 0.144(8) 0.017(6) 0.041(10) -0.094(9)
C324 0.165(15) 0.164(10) 0.153(8) 0.055(7) 0.011(12) -0.073(11)
C325 0.165(15) 0.156(11) 0.148(8) 0.032(7) 0.024(11) -0.078(11)
C326 0.217(18) 0.195(12) 0.211(12) -0.009(8) 0.008(12) -0.093(12)
C327 0.209(17) 0.155(9) 0.206(11) -0.026(9) 0.000(12) -0.084(11)
C328 0.199(17) 0.172(10) 0.219(12) -0.016(7) 0.003(12) -0.099(11)
O81 0.051(6) 0.089(4) 0.038(5) 0.017(4) -0.007(4) -0.036(4)
O82 0.043(4) 0.093(5) 0.051(5) 0.007(5) -0.001(3) -0.036(4)
C329 0.150(8) 0.133(9) 0.148(7) -0.042(6) -0.084(7) -0.033(8)
C330 0.159(13) 0.196(13) 0.170(9) -0.037(9) -0.079(9) -0.084(10)
C331 0.219(14) 0.293(14) 0.258(9) -0.045(9) -0.017(11) -0.154(10)
C332 0.277(16) 0.274(15) 0.246(9) -0.019(9) 0.005(11) -0.122(11)
C333 0.293(17) 0.289(15) 0.284(11) -0.017(9) 0.010(11) -0.143(12)
C334 0.320(18) 0.312(16) 0.323(13) -0.026(11) -0.002(12) -0.164(12)
C335 0.296(17) 0.276(14) 0.323(15) -0.020(9) 0.003(11) -0.169(12)
C336 0.296(17) 0.260(14) 0.326(14) -0.028(9) -0.013(11) -0.177(12)
O83 0.157(8) 0.181(10) 0.098(5) -0.045(6) -0.048(5) -0.073(7)
O84 0.139(8) 0.146(9) 0.151(7) -0.051(7) -0.038(7) -0.090(7)
C339 0.096(7) 0.087(15) 0.094(8) 0.003(11) -0.001(5) -0.078(9)
C340 0.090(6) 0.123(17) 0.115(11) -0.008(13) 0.002(6) -0.041(10)
C341 0.099(8) 0.127(17) 0.116(11) -0.014(13) 0.007(6) -0.041(11)
C342 0.120(10) 0.139(17) 0.115(10) -0.012(13) 0.007(10) -0.054(11)
C343 0.122(12) 0.116(17) 0.101(9) -0.021(13) 0.006(6) -0.044(11)
C344 0.119(11) 0.117(17) 0.093(8) -0.013(13) 0.001(7) -0.048(11)
C337 0.061(4) 0.051(4) 0.040(8) -0.010(6) -0.009(6) -0.033(3)
C338 0.082(6) 0.079(9) 0.086(9) -0.014(9) -0.016(7) -0.056(7)
O85 0.053(4) 0.050(3) 0.042(6) -0.007(5) 0.000(5) -0.026(3)
O86 0.059(4) 0.050(3) 0.047(5) -0.002(3) 0.008(4) -0.026(3)
C39D 0.071(10) 0.078(15) 0.063(8) -0.007(11) -0.001(9) -0.034(8)
C40D 0.068(11) 0.065(14) 0.068(9) 0.006(10) 0.001(7) -0.043(9)
C41D 0.070(10) 0.082(14) 0.073(10) -0.002(11) -0.001(8) -0.032(9)
C42D 0.064(9) 0.067(14) 0.072(9) -0.010(11) 0.001(9) -0.033(8)
C43D 0.070(11) 0.050(14) 0.067(9) -0.011(10) 0.003(7) -0.026(9)
C44D 0.068(10) 0.055(13) 0.061(9) -0.023(10) -0.002(8) -0.031(8)
C345 0.122(7) 0.088(5) 0.103(6) -0.025(5) 0.004(8) -0.069(5)
C346 0.144(9) 0.090(6) 0.128(10) -0.034(6) -0.001(8) -0.072(6)
C347 0.145(9) 0.096(5) 0.127(11) -0.040(6) -0.004(7) -0.069(6)
C348 0.156(10) 0.137(11) 0.151(13) -0.005(9) -0.008(9) -0.052(8)
C349 0.151(11) 0.141(12) 0.160(13) -0.007(9) -0.003(9) -0.054(7)
C350 0.160(11) 0.157(13) 0.167(14) -0.012(10) 0.002(9) -0.069(9)
C351 0.147(9) 0.154(13) 0.157(14) -0.019(9) 0.005(9) -0.065(8)
C352 0.146(10) 0.132(12) 0.152(13) -0.036(9) 0.007(8) -0.072(8)
O87 0.168(8) 0.105(8) 0.087(5) -0.029(4) 0.009(5) -0.092(7)
O88 0.113(7) 0.072(3) 0.099(5) -0.009(4) -0.005(7) -0.062(4)
C353 0.153(5) 0.141(11) 0.055(2) -0.046(6) -0.001(4) -0.042(7)
C354 0.143(9) 0.178(14) 0.120(10) 0.016(9) 0.007(8) -0.056(8)
C355 0.207(11) 0.181(10) 0.114(12) 0.003(10) -0.051(10) -0.083(7)
C356 0.161(10) 0.192(10) 0.167(15) 0.003(11) -0.019(11) -0.042(8)
C357 0.177(10) 0.210(11) 0.187(16) 0.002(12) -0.031(11) -0.068(8)
C358 0.231(13) 0.241(13) 0.251(17) -0.012(12) -0.018(12) -0.109(8)
C359 0.210(12) 0.234(12) 0.238(18) -0.017(12) 0.000(12) -0.115(10)
C360 0.217(12) 0.226(12) 0.218(17) -0.027(12) -0.006(11) -0.115(9)
O89 0.141(4) 0.101(8) 0.104(7) -0.007(6) 0.013(4) -0.065(6)
O90 0.117(5) 0.168(9) 0.058(3) -0.023(5) -0.024(3) -0.043(7)
C369 0.109(9) 0.080(8) 0.082(6) -0.005(6) -0.024(6) -0.051(4)
C370 0.122(10) 0.133(11) 0.107(6) -0.004(7) -0.047(6) -0.041(7)
C371 0.160(14) 0.157(9) 0.093(5) -0.003(6) -0.057(7) -0.061(10)
C372 0.216(17) 0.180(10) 0.186(12) -0.065(9) -0.007(11) -0.081(11)
C373 0.212(17) 0.171(10) 0.181(13) -0.045(8) 0.004(12) -0.072(11)
C374 0.223(17) 0.226(13) 0.221(14) -0.018(9) 0.003(11) -0.106(12)
C375 0.198(16) 0.214(12) 0.172(11) -0.006(9) 0.030(11) -0.089(11)
C376 0.206(17) 0.230(12) 0.167(12) 0.001(8) 0.034(12) -0.086(11)
O93 0.110(5) 0.090(4) 0.086(5) -0.008(4) 0.004(5) -0.070(3)
O94 0.117(7) 0.088(7) 0.056(4) -0.003(4) -0.024(4) -0.048(4)
C377 0.054(8) 0.069(9) 0.070(7) -0.019(6) 0.027(7) -0.033(7)
C378 0.072(9) 0.114(8) 0.088(8) -0.024(7) 0.043(7) -0.055(7)
C379 0.112(9) 0.146(9) 0.108(12) 0.016(8) 0.026(8) -0.085(6)
C380 0.174(12) 0.140(9) 0.181(16) -0.010(11) 0.006(11) -0.108(8)
C381 0.193(12) 0.137(9) 0.187(16) -0.004(11) -0.015(11) -0.097(9)
C382 0.169(13) 0.162(11) 0.180(16) -0.016(11) 0.016(11) -0.080(8)
C383 0.169(11) 0.141(9) 0.177(15) -0.003(11) -0.015(11) -0.065(8)
C384 0.143(11) 0.142(9) 0.150(14) 0.007(11) -0.006(10) -0.056(8)
O95 0.066(5) 0.061(6) 0.052(6) -0.005(4) 0.017(4) -0.036(4)
O96 0.097(11) 0.104(11) 0.076(9) -0.028(8) 0.032(8) -0.072(9)
C385 0.139(3) 0.088(5) 0.118(13) -0.025(10) 0.005(7) -0.049(3)
C386 0.140(7) 0.175(10) 0.205(14) -0.031(10) 0.023(9) -0.063(7)
C387 0.166(11) 0.234(12) 0.229(13) -0.004(8) 0.002(10) -0.116(10)
C388 0.245(16) 0.237(14) 0.236(13) -0.036(10) -0.023(11) -0.112(11)
C389 0.241(16) 0.237(14) 0.226(13) -0.029(9) -0.023(11) -0.113(11)
C390 0.250(17) 0.235(14) 0.246(16) -0.027(10) -0.008(11) -0.109(12)
C391 0.233(16) 0.207(12) 0.238(14) -0.016(10) 0.004(11) -0.114(11)
C392 0.242(16) 0.215(12) 0.254(15) -0.012(9) 0.004(11) -0.126(11)
O97 0.163(9) 0.097(3) 0.087(9) -0.022(6) -0.021(7) -0.056(4)
O98 0.125(3) 0.091(4) 0.123(10) -0.022(8) -0.030(5) -0.046(4)
C393 0.102(4) 0.131(7) 0.111(11) -0.011(7) -0.016(5) -0.079(4)
C394 0.126(9) 0.177(11) 0.157(9) -0.028(7) -0.050(7) -0.075(7)
C395 0.172(14) 0.193(9) 0.143(7) -0.024(6) -0.070(8) -0.071(9)
C396 0.206(16) 0.227(12) 0.193(12) -0.029(7) 0.016(12) -0.096(10)
C397 0.224(17) 0.232(12) 0.210(12) -0.013(9) 0.019(11) -0.100(10)
C398 0.252(18) 0.232(13) 0.227(13) -0.013(9) 0.012(12) -0.101(11)
C399 0.230(17) 0.221(11) 0.225(14) -0.001(7) 0.012(12) -0.097(10)
C400 0.223(17) 0.200(9) 0.224(13) 0.003(8) 0.003(11) -0.087(10)
O99 0.085(3) 0.128(6) 0.092(10) -0.017(6) 0.003(4) -0.068(3)
O100 0.115(5) 0.128(6) 0.088(10) -0.014(6) -0.016(6) -0.080(4)
C402 0.074(9) 0.106(11) 0.079(10) -0.005(8) 0.030(7) -0.036(8)
C403 0.097(10) 0.137(11) 0.108(12) 0.009(9) 0.018(9) -0.065(10)
C404 0.127(16) 0.132(13) 0.127(14) -0.007(9) -0.011(10) -0.057(11)
C405 0.139(17) 0.138(14) 0.138(14) -0.012(9) -0.002(11) -0.069(11)
C406 0.137(18) 0.136(14) 0.140(16) -0.009(11) -0.002(11) -0.064(12)
C407 0.139(17) 0.134(12) 0.137(15) -0.014(9) -0.001(11) -0.068(11)
C408 0.126(16) 0.114(11) 0.127(15) -0.012(9) 0.011(11) -0.057(11)
C401 0.080(5) 0.087(7) 0.090(6) -0.009(6) 0.039(5) -0.034(6)
O101 0.085(7) 0.090(5) 0.068(7) -0.016(4) 0.028(6) -0.048(5)
O102 0.076(6) 0.090(6) 0.082(6) -0.028(6) 0.038(5) -0.035(5)
C42E 0.085(6) 0.113(12) 0.100(13) -0.005(10) 0.040(8) -0.048(7)
C43E 0.115(12) 0.145(15) 0.141(10) -0.007(9) 0.001(9) -0.068(11)
C44E 0.150(15) 0.150(16) 0.142(10) -0.022(10) -0.001(10) -0.065(11)
C45E 0.158(16) 0.161(17) 0.146(10) -0.013(11) -0.011(9) -0.074(12)
C46E 0.170(16) 0.176(17) 0.172(14) -0.018(11) -0.001(11) -0.088(12)
C47E 0.148(14) 0.154(16) 0.172(13) -0.007(11) -0.004(10) -0.092(12)
C48E 0.144(15) 0.145(15) 0.175(14) -0.005(11) 0.001(9) -0.091(12)
C417 0.065(4) 0.108(11) 0.034(5) -0.002(6) -0.005(3) -0.031(7)
C418 0.095(9) 0.153(9) 0.069(7) 0.030(9) 0.016(6) -0.041(8)
C419 0.195(11) 0.185(8) 0.168(16) 0.039(10) 0.045(11) -0.101(6)
C420 0.214(11) 0.177(9) 0.226(17) -0.013(12) 0.004(12) -0.102(7)
C421 0.196(10) 0.170(8) 0.205(16) 0.004(12) 0.001(12) -0.086(8)
C422 0.207(13) 0.209(10) 0.235(18) 0.004(12) 0.017(12) -0.101(9)
C423 0.181(10) 0.203(12) 0.227(17) -0.001(12) 0.027(12) -0.113(7)
C424 0.191(9) 0.218(11) 0.233(17) -0.002(12) 0.015(12) -0.131(8)
O103 0.065(4) 0.064(6) 0.041(4) -0.005(5) -0.009(3) -0.035(5)
O104 0.063(4) 0.110(7) 0.073(4) 0.037(5) -0.019(3) -0.057(5)
P1 0.040(3) 0.043(3) 0.027(2) -0.005(2) 0.0045(19) -0.024(2)
P2 0.040(3) 0.046(3) 0.024(2) 0.0018(19) 0.0002(19) -0.025(2)
P3 0.033(2) 0.046(3) 0.024(2) 0.0012(19) -0.0057(18) -0.019(2)
P4 0.069(3) 0.041(3) 0.025(2) 0.007(2) -0.003(2) -0.036(3)
P5 0.040(3) 0.045(3) 0.026(2) 0.003(2) -0.0054(19) -0.020(2)
P6 0.054(3) 0.067(3) 0.025(2) 0.014(2) -0.009(2) -0.041(3)
P7 0.052(3) 0.046(3) 0.017(2) 0.0033(19) -0.0023(19) -0.030(2)
P8 0.044(3) 0.050(3) 0.019(2) 0.0085(19) -0.0084(19) -0.025(2)
P9 0.037(3) 0.056(3) 0.023(2) 0.006(2) -0.0049(19) -0.023(2)
P10 0.048(3) 0.046(3) 0.029(3) -0.001(2) 0.009(2) -0.024(2)
P11 0.064(3) 0.039(3) 0.023(2) 0.0013(19) 0.007(2) -0.029(2)
P12 0.052(3) 0.041(3) 0.026(2) -0.002(2) 0.001(2) -0.017(2)
P13 0.033(2) 0.061(3) 0.026(2) 0.005(2) -0.0045(19) -0.019(2)
P14 0.062(3) 0.050(3) 0.031(3) -0.008(2) 0.009(2) -0.023(3)
P15 0.076(4) 0.046(3) 0.035(3) 0.004(2) 0.004(3) -0.030(3)
P16 0.063(3) 0.065(3) 0.028(3) 0.015(2) -0.010(2) -0.043(3)
P17 0.066(3) 0.050(3) 0.022(2) 0.003(2) 0.001(2) -0.038(3)
P18 0.095(4) 0.062(3) 0.022(3) -0.001(2) -0.003(3) -0.051(3)
P19 0.102(5) 0.045(3) 0.030(3) 0.001(2) -0.001(3) -0.042(3)
P20 0.108(5) 0.076(4) 0.039(3) -0.002(3) -0.005(3) -0.068(4)
In1 0.0341(7) 0.0487(7) 0.0243(6) 0.0026(5) -0.0022(5) -0.0216(6)
In2 0.0389(7) 0.0489(8) 0.0246(6) 0.0047(5) -0.0037(5) -0.0219(6)
In3 0.0573(8) 0.0454(8) 0.0262(7) 0.0031(5) 0.0019(6) -0.0308(7)
In4 0.0332(6) 0.0488(7) 0.0242(6) -0.0002(5) -0.0039(5) -0.0185(6)
In5 0.0428(7) 0.0573(8) 0.0246(7) 0.0103(6) -0.0066(5) -0.0305(6)
In6 0.0502(8) 0.0447(7) 0.0213(6) 0.0016(5) -0.0013(5) -0.0296(6)
In7 0.0508(8) 0.0450(7) 0.0226(6) 0.0038(5) -0.0041(5) -0.0274(6)
In8 0.0692(9) 0.0635(9) 0.0231(7) 0.0084(6) -0.0097(6) -0.0461(8)
In9 0.0390(7) 0.0655(9) 0.0222(6) 0.0085(6) -0.0052(5) -0.0297(7)
In10 0.0292(6) 0.0658(9) 0.0275(7) 0.0046(6) -0.0014(5) -0.0203(6)
In11 0.0419(7) 0.0432(7) 0.0297(7) -0.0030(5) -0.0011(5) -0.0194(6)
In12 0.0541(8) 0.0418(7) 0.0296(7) -0.0057(6) 0.0088(6) -0.0231(6)
In13 0.0664(9) 0.0398(7) 0.0268(7) -0.0010(5) 0.0029(6) -0.0248(7)
In14 0.0444(7) 0.0403(7) 0.0296(7) -0.0017(5) 0.0035(5) -0.0248(6)
In15 0.0751(10) 0.0503(8) 0.0254(7) 0.0051(6) -0.0055(6) -0.0398(7)
In16 0.0602(9) 0.0475(8) 0.0404(8) -0.0009(6) 0.0088(6) -0.0335(7)
In17 0.0535(8) 0.0443(8) 0.0305(7) -0.0007(6) -0.0026(6) -0.0145(6)
In18 0.0835(10) 0.0489(8) 0.0250(7) 0.0001(6) 0.0009(7) -0.0394(8)
In19 0.0449(8) 0.0801(10) 0.0300(7) 0.0126(7) -0.0111(6) -0.0333(7)
In20 0.0697(9) 0.0690(9) 0.0320(7) 0.0127(6) -0.0076(6) -0.0487(8)
In21 0.0739(10) 0.0518(8) 0.0261(7) -0.0008(6) 0.0077(6) -0.0340(7)
In22 0.0391(7) 0.0727(9) 0.0301(7) 0.0000(6) -0.0028(6) -0.0260(7)
In23 0.0429(7) 0.0481(8) 0.0346(7) -0.0062(6) -0.0005(6) -0.0224(6)
In24 0.0709(9) 0.0555(9) 0.0277(7) 0.0113(6) -0.0076(6) -0.0309(7)
In25 0.0442(8) 0.0513(8) 0.0397(8) -0.0085(6) 0.0020(6) -0.0210(6)
In26 0.0438(8) 0.0936(11) 0.0332(7) 0.0174(7) -0.0096(6) -0.0413(8)
In27 0.0595(9) 0.0470(8) 0.0439(8) 0.0071(6) 0.0031(7) -0.0258(7)
In28 0.0850(11) 0.0465(8) 0.0340(8) -0.0067(6) 0.0113(7) -0.0246(8)
In29 0.0845(11) 0.0441(8) 0.0359(8) 0.0069(6) -0.0050(7) -0.0345(8)
In30 0.1049(13) 0.0521(9) 0.0323(8) -0.0020(6) 0.0009(8) -0.0451(9)
In31 0.0967(12) 0.0853(11) 0.0467(9) 0.0126(8) -0.0144(8) -0.0698(10)
In32 0.0611(9) 0.0622(9) 0.0476(9) -0.0107(7) 0.0147(7) -0.0246(8)
In33 0.1138(13) 0.0942(12) 0.0244(8) 0.0082(7) -0.0090(8) -0.0688(11)
In34 0.1117(13) 0.0612(10) 0.0341(8) -0.0073(7) 0.0015(8) -0.0444(9)
In35 0.1304(15) 0.0781(11) 0.0570(10) 0.0000(9) -0.0007(10) -0.0760(11)
In36 0.0999(13) 0.0473(8) 0.0514(10) -0.0047(7) 0.0107(9) -0.0302(9)
In37 0.1380(16) 0.0787(12) 0.0395(9) 0.0008(8) -0.0063(9) -0.0727(12)
O105 0.069(8) 0.060(6) 0.052(5) -0.012(4) 0.011(4) -0.039(6)

loop_
_atom_type_symbol
_atom_type_description
_atom_type_scat_dispersion_real
_atom_type_scat_dispersion_imag
_atom_type_scat_source
C C 0.0033 0.0016 'International Tables Vol C Tables 4.2.6.8 and 6.1.1.4'
H H 0.0000 0.0000 'International Tables Vol C Tables 4.2.6.8 and 6.1.1.4'
O O 0.0106 0.0060 'International Tables Vol C Tables 4.2.6.8 and 6.1.1.4'
P P 0.1023 0.0942 'International Tables Vol C Tables 4.2.6.8 and 6.1.1.4'
In In -0.7276 1.3100 'International Tables Vol C Tables 4.2.6.8 and 6.1.1.4'

loop_
_geom_angle_atom_site_label_1
_geom_angle_atom_site_label_2
_geom_angle_atom_site_label_3
_geom_angle
O1 C1 O2 122.7(9)
O1 C1 C2 119.2(8)
O2 C1 C2 118.0(8)
C3 C2 C1 115.9(7)
C3 C2 H2A 108.3
C1 C2 H2A 108.3
C3 C2 H2B 108.3
C1 C2 H2B 108.3
H2A C2 H2B 107.4
C4 C3 C8 120.0
C4 C3 C2 114.5(8)
C8 C3 C2 125.5(8)
C5 C4 C3 120.0
C5 C4 H4 120.0
C3 C4 H4 120.0
C4 C5 C6 120.0
C4 C5 H5 120.0
C6 C5 H5 120.0
C7 C6 C5 120.0
C7 C6 H6 120.0
C5 C6 H6 120.0
C6 C7 C8 120.0
C6 C7 H7 120.0
C8 C7 H7 120.0
C7 C8 C3 120.0
C7 C8 H8 120.0
C3 C8 H8 120.0
C1 O1 In22 113.3(7)
C1 O2 In23 140.4(8)
O4 C9 O3 121.9(13)
O4 C9 C10 120.0(12)
O3 C9 C10 117.9(12)
C11 C10 C9 113.5(12)
C11 C10 H10A 108.9
C9 C10 H10A 108.9
C11 C10 H10B 108.9
C9 C10 H10B 108.9
H10A C10 H10B 107.7
C12 C11 C16 120.0
C12 C11 C10 117.8(11)
C16 C11 C10 122.0(12)
C13 C12 C11 120.0
C13 C12 H12 120.0
C11 C12 H12 120.0
C12 C13 C14 120.0
C12 C13 H13 120.0
C14 C13 H13 120.0
C15 C14 C13 120.0
C15 C14 H14 120.0
C13 C14 H14 120.0
C14 C15 C16 120.0
C14 C15 H15 120.0
C16 C15 H15 120.0
C15 C16 C11 120.0
C15 C16 H16 120.0
C11 C16 H16 120.0
C9 O3 In26 125.2(10)
C9 O4 In19 142.6(11)
O6 C17 O5 125.3(12)
O6 C17 C18 119.1(12)
O5 C17 C18 115.5(11)
C19 C18 C17 117.9(13)
C19 C18 H18A 107.8
C17 C18 H18A 107.8
C19 C18 H18B 107.8
C17 C18 H18B 107.8
H18A C18 H18B 107.2
C20 C19 C24 120.0
C20 C19 C18 119.1(12)
C24 C19 C18 120.8(12)
C19 C20 C21 120.0
C19 C20 H20 120.0
C21 C20 H20 120.0
C20 C21 C22 120.0
C20 C21 H21 120.0
C22 C21 H21 120.0
C23 C22 C21 120.0
C23 C22 H22 120.0
C21 C22 H22 120.0
C24 C23 C22 120.0
C24 C23 H23 120.0
C22 C23 H23 120.0
C23 C24 C19 120.0
C23 C24 H24 120.0
C19 C24 H24 120.0
C17 O5 In25 110.0(9)
C17 O6 In22 138.4(10)
O8 C25 O7 122.3(12)
O8 C25 C26 118.8(12)
O7 C25 C26 118.9(12)
C27 C26 C25 118.5(12)
C27 C26 H26A 107.7
C25 C26 H26A 107.7
C27 C26 H26B 107.7
C25 C26 H26B 107.7
H26A C26 H26B 107.1
C28 C27 C32 120.0
C28 C27 C26 119.4(10)
C32 C27 C26 120.2(10)
C27 C28 C29 120.0
C27 C28 H28 120.0
C29 C28 H28 120.0
C30 C29 C28 120.0
C30 C29 H29 120.0
C28 C29 H29 120.0
C31 C30 C29 120.0
C31 C30 H30 120.0
C29 C30 H30 120.0
C30 C31 C32 120.0
C30 C31 H31 120.0
C32 C31 H31 120.0
C31 C32 C27 120.0
C31 C32 H32 120.0
C27 C32 H32 120.0
C25 O7 In25 140.9(10)
C25 O8 In23 115.7(9)
O10 C33 O9 119.3(12)
O10 C33 C34 123.8(13)
O9 C33 C34 116.5(12)
O10 C33 In10 64.1(7)
O9 C33 In10 55.3(7)
C34 C33 In10 170.7(11)
C35 C34 C33 120.7(13)
C35 C34 H34A 107.2
C33 C34 H34A 107.2
C35 C34 H34B 107.2
C33 C34 H34B 107.2
H34A C34 H34B 106.8
C36 C35 C40 120.0
C36 C35 C34 118.7(10)
C40 C35 C34 121.1(10)
C37 C36 C35 120.0
C37 C36 H36 120.0
C35 C36 H36 120.0
C38 C37 C36 120.0
C38 C37 H37 120.0
C36 C37 H37 120.0
C37 C38 C39 120.0
C37 C38 H38 120.0
C39 C38 H38 120.0
C40 C39 C38 120.0
C40 C39 H39 120.0
C38 C39 H39 120.0
C39 C40 C35 120.0
C39 C40 H40 120.0
C35 C40 H40 120.0
C33 O9 In10 96.9(8)
C33 O10 In26 137.0(10)
C33 O10 In10 88.3(8)
In26 O10 In10 132.7(5)
O12 C41 O11 120.7(12)
O12 C41 C42 121.3(12)
O11 C41 C42 117.9(11)
C43 C42 C41 116.8(12)
C43 C42 H42A 108.1
C41 C42 H42A 108.1
C43 C42 H42B 108.1
C41 C42 H42B 108.1
H42A C42 H42B 107.3
C44 C43 C48 120.0
C44 C43 C42 122.4(9)
C48 C43 C42 117.6(9)
C43 C44 C45 120.0
C43 C44 H44 120.0
C45 C44 H44 120.0
C46 C45 C44 120.0
C46 C45 H45 120.0
C44 C45 H45 120.0
C47 C46 C45 120.0
C47 C46 H46 120.0
C45 C46 H46 120.0
C46 C47 C48 120.0
C46 C47 H47 120.0
C48 C47 H47 120.0
C47 C48 C43 120.0
C47 C48 H48 120.0
C43 C48 H48 120.0
C41 O11 In22 104.4(8)
C41 O12 In4 138.3(10)
O14 C49 O13 125.3(13)
O14 C49 C50 116.1(12)
O13 C49 C50 118.6(12)
C51 C50 C49 114.0(14)
C51 C50 H50A 108.7
C49 C50 H50A 108.7
C51 C50 H50B 108.7
C49 C50 H50B 108.7
H50A C50 H50B 107.6
C52 C51 C56 120.0
C52 C51 C50 121.5(12)
C56 C51 C50 118.5(12)
C51 C52 C53 120.0
C51 C52 H52 120.0
C53 C52 H52 120.0
C54 C53 C52 120.0
C54 C53 H53 120.0
C52 C53 H53 120.0
C53 C54 C55 120.0
C53 C54 H54 120.0
C55 C54 H54 120.0
C56 C55 C54 120.0
C56 C55 H55 120.0
C54 C55 H55 120.0
C55 C56 C51 120.0
C55 C56 H56 120.0
C51 C56 H56 120.0
C49 O13 In27 126.3(11)
C49 O14 In16 130.0(11)
O16 C57 O15 122.7(12)
O16 C57 C58 119.5(11)
O15 C57 C58 117.5(11)
C59 C58 C57 117.3(12)
C59 C58 H58A 108.0
C57 C58 H58A 108.0
C59 C58 H58B 108.0
C57 C58 H58B 108.0
H58A C58 H58B 107.2
C60 C59 C64 120.0
C60 C59 C58 120.7(11)
C64 C59 C58 119.3(11)
C59 C60 C61 120.0
C59 C60 H60 120.0
C61 C60 H60 120.0
C60 C61 C62 120.0
C60 C61 H61 120.0
C62 C61 H61 120.0
C63 C62 C61 120.0
C63 C62 H62 120.0
C61 C62 H62 120.0
C64 C63 C62 120.0
C64 C63 H63 120.0
C62 C63 H63 120.0
C63 C64 C59 120.0
C63 C64 H64 120.0
C59 C64 H64 120.0
C57 O15 In4 144.8(10)
C57 O16 In17 111.5(9)
O18 C65 O17 121.0(12)
O18 C65 C66 118.0(12)
O17 C65 C66 121.0(13)
C67 C66 C65 115.0(12)
C67 C66 H66A 108.5
C65 C66 H66A 108.5
C67 C66 H66B 108.5
C65 C66 H66B 108.5
H66A C66 H66B 107.5
C68 C67 C72 120.0
C68 C67 C66 119.5(10)
C72 C67 C66 120.4(10)
C67 C68 C69 120.0
C67 C68 H68 120.0
C69 C68 H68 120.0
C70 C69 C68 120.0
C70 C69 H69 120.0
C68 C69 H69 120.0
C71 C70 C69 120.0
C71 C70 H70 120.0
C69 C70 H70 120.0
C70 C71 C72 120.0
C70 C71 H71 120.0
C72 C71 H71 120.0
C71 C72 C67 120.0
C71 C72 H72 120.0
C67 C72 H72 120.0
C65 O17 In27 134.1(11)
C65 O18 In2 120.6(9)
O20 C73 O19 123.8(12)
O20 C73 C74 121.7(12)
O19 C73 C74 114.4(12)
C75 C74 C73 112.0(13)
C75 C74 H74A 109.2
C73 C74 H74A 109.2
C75 C74 H74B 109.2
C73 C74 H74B 109.2
H74A C74 H74B 107.9
C76 C75 C80 120.0
C76 C75 C74 121.4(11)
C80 C75 C74 118.6(11)
C75 C76 C77 120.0
C75 C76 H76 120.0
C77 C76 H76 120.0
C76 C77 C78 120.0
C76 C77 H77 120.0
C78 C77 H77 120.0
C79 C78 C77 120.0
C79 C78 H78 120.0
C77 C78 H78 120.0
C78 C79 C80 120.0
C78 C79 H79 120.0
C80 C79 H79 120.0
C79 C80 C75 120.0
C79 C80 H80 120.0
C75 C80 H80 120.0
C73 O19 In21 120.2(9)
C73 O20 In16 137.7(10)
O22 C81 O21 121.1(13)
O22 C81 C82 120.4(13)
O21 C81 C82 118.4(12)
C83 C82 C81 114.1(12)
C83 C82 H82A 108.7
C81 C82 H82A 108.7
C83 C82 H82B 108.7
C81 C82 H82B 108.7
H82A C82 H82B 107.6
C84 C83 C88 120.0
C84 C83 C82 121.0(11)
C88 C83 C82 118.4(12)
C85 C84 C83 120.0
C85 C84 H84 120.0
C83 C84 H84 120.0
C84 C85 C86 120.0
C84 C85 H85 120.0
C86 C85 H85 120.0
C87 C86 C85 120.0
C87 C86 H86 120.0
C85 C86 H86 120.0
C86 C87 C88 120.0
C86 C87 H87 120.0
C88 C87 H87 120.0
C87 C88 C83 120.0
C87 C88 H88 120.0
C83 C88 H88 120.0
C81 O21 In24 118.8(9)
C81 O22 In17 136.6(11)
O24 C89 O23 121.1(14)
O24 C89 C90 115.8(14)
O23 C89 C90 122.1(15)
C91 C90 C89 115.4(14)
C91 C90 H90A 108.4
C89 C90 H90A 108.4
C91 C90 H90B 108.4
C89 C90 H90B 108.4
H90A C90 H90B 107.5
C92 C91 C96 120.0
C92 C91 C90 122.4(12)
C96 C91 C90 117.1(12)
C93 C92 C91 120.0
C93 C92 H92 120.0
C91 C92 H92 120.0
C92 C93 C94 120.0
C92 C93 H93 120.0
C94 C93 H93 120.0
C95 C94 C93 120.0
C95 C94 H94 120.0
C93 C94 H94 120.0
C94 C95 C96 120.0
C94 C95 H95 120.0
C96 C95 H95 120.0
C95 C96 C91 120.0
C95 C96 H96 120.0
C91 C96 H96 120.0
C89 O23 In35 147.6(12)
C89 O24 In29 105.7(10)
O26 C97 O25 122.4(13)
O26 C97 C98 119.1(13)
O25 C97 C98 117.0(12)
C99 C98 C97 114.1(13)
C99 C98 H98A 108.7
C97 C98 H98A 108.7
C99 C98 H98B 108.7
C97 C98 H98B 108.7
H98A C98 H98B 107.6
C100 C99 C104 120.0
C100 C99 C98 121.2(11)
C104 C99 C98 118.8(11)
C99 C100 C101 120.0
C99 C100 H100 120.0
C101 C100 H100 120.0
C100 C101 C102 120.0
C100 C101 H101 120.0
C102 C101 H101 120.0
C103 C102 C101 120.0
C103 C102 H102 120.0
C101 C102 H102 120.0
C102 C103 C104 120.0
C102 C103 H103 120.0
C104 C103 H103 120.0
C103 C104 C99 120.0
C103 C104 H104 120.0
C99 C104 H104 120.0
C97 O25 In29 123.2(9)
C97 O26 In24 135.9(10)
O28 C105 O27 120.0(12)
O28 C105 C106 121.8(13)
O27 C105 C106 117.1(12)
C107 C106 C105 114.1(14)
C107 C106 H10G 108.7
C105 C106 H10G 108.7
C107 C106 H10H 108.7
C105 C106 H10H 108.7
H10G C106 H10H 107.6
C108 C107 C112 120.0
C108 C107 C106 120.2(11)
C112 C107 C106 119.6(11)
C107 C108 C109 120.0
C107 C108 H108 120.0
C109 C108 H108 120.0
C110 C109 C108 120.0
C110 C109 H109 120.0
C108 C109 H109 120.0
C111 C110 C109 120.0
C111 C110 H110 120.0
C109 C110 H110 120.0
C110 C111 C112 120.0
C110 C111 H111 120.0
C112 C111 H111 120.0
C111 C112 C107 120.0
C111 C112 H112 120.0
C107 C112 H112 120.0
C105 O27 In11 115.7(9)
C105 O28 In32 136.6(11)
O29 C113 O30 120.8(12)
O29 C113 C114 118.4(12)
O30 C113 C114 120.1(12)
C115 C114 C113 118.7(12)
C115 C114 H11A 107.6
C113 C114 H11A 107.6
C115 C114 H11B 107.6
C113 C114 H11B 107.6
H11A C114 H11B 107.1
C116 C115 C120 120.0
C116 C115 C114 122.7(11)
C120 C115 C114 117.2(11)
C115 C116 C117 120.0
C115 C116 H116 120.0
C117 C116 H116 120.0
C118 C117 C116 120.0
C118 C117 H117 120.0
C116 C117 H117 120.0
C119 C118 C117 120.0
C119 C118 H118 120.0
C117 C118 H118 120.0
C118 C119 C120 120.0
C118 C119 H119 120.0
C120 C119 H119 120.0
C119 C120 C115 120.0
C119 C120 H120 120.0
C115 C120 H120 120.0
C113 O29 In23 134.9(10)
C113 O30 In14 109.9(9)
O32 C121 O31 120.5(14)
O32 C121 C122 116.9(13)
O31 C121 C122 122.4(14)
O32 C121 In28 54.1(8)
O31 C121 In28 66.4(8)
C122 C121 In28 169.8(11)
C123 C122 C121 112.1(13)
C123 C122 H12A 109.2
C121 C122 H12A 109.2
C123 C122 H12B 109.2
C121 C122 H12B 109.2
H12A C122 H12B 107.9
C124 C123 C128 120.0
C124 C123 C122 121.2(11)
C128 C123 C122 118.7(11)
C125 C124 C123 120.0
C125 C124 H124 120.0
C123 C124 H124 120.0
C124 C125 C126 120.0
C124 C125 H125 120.0
C126 C125 H125 120.0
C127 C126 C125 120.0
C127 C126 H126 120.0
C125 C126 H126 120.0
C126 C127 C128 120.0
C126 C127 H127 120.0
C128 C127 H127 120.0
C127 C128 C123 120.0
C127 C128 H128 120.0
C123 C128 H128 120.0
C121 O31 In36 133.7(11)
C121 O31 In28 85.6(9)
In36 O31 In28 136.3(6)
C121 O32 In28 98.4(10)
O34 C129 O33 122.8(13)
O34 C129 C130 118.8(13)
O33 C129 C130 118.4(12)
C131 C130 C129 111.4(13)
C131 C130 H13A 109.3
C129 C130 H13A 109.3
C131 C130 H13B 109.3
C129 C130 H13B 109.3
H13A C130 H13B 108.0
C132 C131 C136 120.0
C132 C131 C130 119.8(11)
C136 C131 C130 120.1(11)
C131 C132 C133 120.0
C131 C132 H132 120.0
C133 C132 H132 120.0
C134 C133 C132 120.0
C134 C133 H133 120.0
C132 C133 H133 120.0
C135 C134 C133 120.0
C135 C134 H134 120.0
C133 C134 H134 120.0
C134 C135 C136 120.0
C134 C135 H135 120.0
C136 C135 H135 120.0
C135 C136 C131 120.0
C135 C136 H136 120.0
C131 C136 H136 120.0
C129 O33 In10 138.8(10)
C129 O34 In25 105.3(9)
O36 C137 O35 123.6(14)
O36 C137 C138 119.0(14)
O35 C137 C138 117.3(14)
C139 C138 C137 111.1(14)
C139 C138 H13C 109.4
C137 C138 H13C 109.4
C139 C138 H13D 109.4
C137 C138 H13D 109.4
H13C C138 H13D 108.0
C140 C139 C144 120.0
C140 C139 C138 120.6(13)
C144 C139 C138 119.4(13)
C141 C140 C139 120.0
C141 C140 H140 120.0
C139 C140 H140 120.0
C142 C141 C140 120.0
C142 C141 H141 120.0
C140 C141 H141 120.0
C141 C142 C143 120.0
C141 C142 H142 120.0
C143 C142 H142 120.0
C144 C143 C142 120.0
C144 C143 H143 120.0
C142 C143 H143 120.0
C143 C144 C139 120.0
C143 C144 H144 120.0
C139 C144 H144 120.0
C137 O35 In30 115.0(11)
C137 O36 In36 140.9(16)
C148 C147 C152 120.0
C148 C147 C146 120.6(14)
C152 C147 C146 119.3(14)
C147 C148 C149 120.0
C147 C148 H148 120.0
C149 C148 H148 120.0
C148 C149 C150 120.0
C148 C149 H149 120.0
C150 C149 H149 120.0
C151 C150 C149 120.0
C151 C150 H150 120.0
C149 C150 H150 120.0
C150 C151 C152 120.0
C150 C151 H151 120.0
C152 C151 H151 120.0
C151 C152 C147 120.0
C151 C152 H152 120.0
C147 C152 H152 120.0
O38 C145 O37 121.1(14)
O38 C145 C146 119.2(13)
O37 C145 C146 117.9(13)
C147 C146 C145 114.7(15)
C147 C146 H14A 108.6
C145 C146 H14A 108.6
C147 C146 H14B 108.6
C145 C146 H14B 108.6
H14A C146 H14B 107.6
C145 O37 In21 136.9(11)
C145 O38 In33 115.9(10)
C48B C47B C51B 120.0
C47B C48B C49B 120.0
C47B C48B H48B 120.0
C49B C48B H48B 120.0
C50B C49B C48B 120.0
C50B C49B H49B 120.0
C48B C49B H49B 120.0
C49B C50B C52B 120.0
C49B C50B H50C 120.0
C52B C50B H50C 120.0
C51B C52B C50B 120.0
C51B C52B H52B 120.0
C50B C52B H52B 120.0
C52B C51B C47B 120.0
C52B C51B H51B 120.0
C47B C51B H51B 120.0
O39 C153 O40 119.7(14)
O39 C153 C154 119.8(13)
O40 C153 C154 120.4(14)
O39 C153 In36 59.6(8)
O40 C153 In36 60.8(8)
C154 C153 In36 175.5(18)
C155 C154 C153 114.3(14)
C155 C154 H15A 108.7
C153 C154 H15A 108.7
C155 C154 H15B 108.7
C153 C154 H15B 108.7
H15A C154 H15B 107.6
C156 C155 C160 120.0
C156 C155 C154 121.6(12)
C160 C155 C154 118.4(12)
C155 C156 C157 120.0
C155 C156 H156 120.0
C157 C156 H156 120.0
C158 C157 C156 120.0
C158 C157 H157 120.0
C156 C157 H157 120.0
C159 C158 C157 120.0
C159 C158 H158 120.0
C157 C158 H158 120.0
C158 C159 C160 120.0
C158 C159 H159 120.0
C160 C159 H159 120.0
C159 C160 C155 120.0
C159 C160 H160 120.0
C155 C160 H160 120.0
C153 O39 In36 91.0(9)
C153 O40 In36 89.7(9)
O42 C161 O41 119.3(13)
O42 C161 C162 120.9(14)
O41 C161 C162 119.7(13)
C163 C162 C161 114.7(13)
C163 C162 H16A 108.6
C161 C162 H16A 108.6
C163 C162 H16B 108.6
C161 C162 H16B 108.6
H16A C162 H16B 107.6
C164 C163 C168 120.0
C164 C163 C162 123.2(10)
C168 C163 C162 116.6(10)
C165 C164 C163 120.0
C165 C164 H164 120.0
C163 C164 H164 120.0
C166 C165 C164 120.0
C166 C165 H165 120.0
C164 C165 H165 120.0
C165 C166 C167 120.0
C165 C166 H166 120.0
C167 C166 H166 120.0
C166 C167 C168 120.0
C166 C167 H167 120.0
C168 C167 H167 120.0
C167 C168 C163 120.0
C167 C168 H168 120.0
C163 C168 H168 120.0
C161 O41 In3 115.0(10)
C161 O42 In33 133.4(11)
O44 C169 O43 121.8(12)
O44 C169 C170 117.2(13)
O43 C169 C170 120.8(13)
C171 C170 C169 112.3(13)
C171 C170 H17A 109.2
C169 C170 H17A 109.2
C171 C170 H17B 109.2
C169 C170 H17B 109.2
H17A C170 H17B 107.9
C172 C171 C176 120.0
C172 C171 C170 121.2(12)
C176 C171 C170 118.8(12)
C173 C172 C171 120.0
C173 C172 H172 120.0
C171 C172 H172 120.0
C172 C173 C174 120.0
C172 C173 H173 120.0
C174 C173 H173 120.0
C175 C174 C173 120.0
C175 C174 H174 120.0
C173 C174 H174 120.0
C174 C175 C176 120.0
C174 C175 H175 120.0
C176 C175 H175 120.0
C175 C176 C171 120.0
C175 C176 H176 120.0
C171 C176 H176 120.0
C169 O43 In24 148.5(10)
C169 O44 In20 105.5(9)
O45 C177 O46 125.6(14)
O45 C177 C178 117.0(14)
O46 C177 C178 117.0(14)
C179 C178 C177 115.5(16)
C179 C178 H17C 108.4
C177 C178 H17C 108.4
C179 C178 H17D 108.4
C177 C178 H17D 108.4
H17C C178 H17D 107.5
C180 C179 C184 120.0
C180 C179 C178 118.3(14)
C184 C179 C178 121.6(14)
C181 C180 C179 120.0
C181 C180 H180 120.0
C179 C180 H180 120.0
C182 C181 C180 120.0
C182 C181 H181 120.0
C180 C181 H181 120.0
C181 C182 C183 120.0
C181 C182 H182 120.0
C183 C182 H182 120.0
C182 C183 C184 120.0
C182 C183 H183 120.0
C184 C183 H183 120.0
C183 C184 C179 120.0
C183 C184 H184 120.0
C179 C184 H184 120.0
C177 O45 In20 121.5(11)
C177 O46 In35 137.8(12)
O47 C185 O48 121.7(13)
O47 C185 C186 121.8(14)
O48 C185 C186 114.1(13)
C187 C186 C185 112.9(14)
C187 C186 H18G 109.0
C185 C186 H18G 109.0
C187 C186 H18H 109.0
C185 C186 H18H 109.0
H18G C186 H18H 107.8
C188 C187 C192 120.0
C188 C187 C186 120.6(13)
C192 C187 C186 118.9(13)
C189 C188 C187 120.0
C189 C188 H188 120.0
C187 C188 H188 120.0
C190 C189 C188 120.0
C190 C189 H189 120.0
C188 C189 H189 120.0
C189 C190 C191 120.0
C189 C190 H190 120.0
C191 C190 H190 120.0
C190 C191 C192 120.0
C190 C191 H191 120.0
C192 C191 H191 120.0
C191 C192 C187 120.0
C191 C192 H192 120.0
C187 C192 H192 120.0
C185 O47 In27 144.8(11)
C185 O48 In25 128.4(10)
O50 C193 O49 120.7(12)
O50 C193 C194 118.1(12)
O49 C193 C194 121.0(12)
C195 C194 C193 116.1(12)
C195 C194 H19A 108.3
C193 C194 H19A 108.3
C195 C194 H19B 108.3
C193 C194 H19B 108.3
H19A C194 H19B 107.4
C196 C195 C200 120.0
C196 C195 C194 120.0(10)
C200 C195 C194 120.0(10)
C195 C196 C197 120.0
C195 C196 H196 120.0
C197 C196 H196 120.0
C198 C197 C196 120.0
C198 C197 H197 120.0
C196 C197 H197 120.0
C199 C198 C197 120.0
C199 C198 H198 120.0
C197 C198 H198 120.0
C198 C199 C200 120.0
C198 C199 H199 120.0
C200 C199 H199 120.0
C199 C200 C195 120.0
C199 C200 H200 120.0
C195 C200 H200 120.0
C193 O49 In34 139.1(10)
C193 O50 In21 115.8(9)
O52 C201 O51 118.3(13)
O52 C201 C202 120.6(13)
O51 C201 C202 120.9(13)
C203 C202 C201 116.7(14)
C203 C202 H20A 108.1
C201 C202 H20A 108.1
C203 C202 H20B 108.1
C201 C202 H20B 108.1
H20A C202 H20B 107.3
C204 C203 C208 120.0
C204 C203 C202 120.2(13)
C208 C203 C202 119.6(13)
C205 C204 C203 120.0
C205 C204 H204 120.0
C203 C204 H204 120.0
C206 C205 C204 120.0
C206 C205 H205 120.0
C204 C205 H205 120.0
C205 C206 C207 120.0
C205 C206 H206 120.0
C207 C206 H206 120.0
C208 C207 C206 120.0
C208 C207 H207 120.0
C206 C207 H207 120.0
C207 C208 C203 120.0
C207 C208 H208 120.0
C203 C208 H208 120.0
C201 O51 In32 118.7(10)
C201 O52 In17 142.6(11)
O54 C209 O53 119.0(13)
O54 C209 C210 118.2(13)
O53 C209 C210 121.9(13)
C211 C210 C209 117.3(15)
C211 C210 H21A 108.0
C209 C210 H21A 108.0
C211 C210 H21B 108.0
C209 C210 H21B 108.0
H21A C210 H21B 107.2
C212 C211 C216 120.0
C212 C211 C210 121.7(13)
C216 C211 C210 117.9(12)
C211 C212 C213 120.0
C211 C212 H212 120.0
C213 C212 H212 120.0
C214 C213 C212 120.0
C214 C213 H213 120.0
C212 C213 H213 120.0
C213 C214 C215 120.0
C213 C214 H214 120.0
C215 C214 H214 120.0
C214 C215 C216 120.0
C214 C215 H215 120.0
C216 C215 H215 120.0
C215 C216 C211 120.0
C215 C216 H216 120.0
C211 C216 H216 120.0
C209 O53 In8 112.7(9)
C209 O54 In19 135.1(12)
O55 C217 O56 121.8(11)
O55 C217 C218 117.9(9)
O56 C217 C218 117.8(9)
C219 C218 C217 118.0(8)
C219 C218 H21C 107.8
C217 C218 H21C 107.8
C219 C218 H21D 107.8
C217 C218 H21D 107.8
H21C C218 H21D 107.1
C220 C219 C224 120.0
C220 C219 C218 114.2(9)
C224 C219 C218 124.6(9)
C221 C220 C219 120.0
C221 C220 H220 120.0
C219 C220 H220 120.0
C220 C221 C222 120.0
C220 C221 H221 120.0
C222 C221 H221 120.0
C223 C222 C221 120.0
C223 C222 H222 120.0
C221 C222 H222 120.0
C222 C223 C224 120.0
C222 C223 H223 120.0
C224 C223 H223 120.0
C223 C224 C219 120.0
C223 C224 H224 120.0
C219 C224 H224 120.0
C217 O55 In37 136.6(11)
C217 O56 In34 108.7(9)
O58 C225 O57 123.5(15)
O58 C225 C226 116.6(14)
O57 C225 C226 119.8(14)
C227 C226 C225 111.5(14)
C227 C226 H22A 109.3
C225 C226 H22A 109.3
C227 C226 H22B 109.3
C225 C226 H22B 109.3
H22A C226 H22B 108.0
C228 C227 C232 120.0
C228 C227 C226 119.4(13)
C232 C227 C226 120.0(13)
C227 C228 C229 120.0
C227 C228 H228 120.0
C229 C228 H228 120.0
C230 C229 C228 120.0
C230 C229 H229 120.0
C228 C229 H229 120.0
C229 C230 C231 120.0
C229 C230 H230 120.0
C231 C230 H230 120.0
C232 C231 C230 120.0
C232 C231 H231 120.0
C230 C231 H231 120.0
C231 C232 C227 120.0
C231 C232 H232 120.0
C227 C232 H232 120.0
C225 O57 In36 126.0(11)
C225 O58 In32 147.3(12)
C235 C234 C233 116.2(17)
C235 C234 H23A 108.2
C233 C234 H23A 108.2
C235 C234 H23B 108.2
C233 C234 H23B 108.2
H23A C234 H23B 107.4
C236 C235 C240 120.0
C236 C235 C234 119.4(15)
C240 C235 C234 120.6(15)
C235 C236 C237 120.0
C235 C236 H236 120.0
C237 C236 H236 120.0
C238 C237 C236 120.0
C238 C237 H237 120.0
C236 C237 H237 120.0
C237 C238 C239 120.0
C237 C238 H238 120.0
C239 C238 H238 120.0
C238 C239 C240 120.0
C238 C239 H239 120.0
C240 C239 H239 120.0
C239 C240 C235 120.0
C239 C240 H240 120.0
C235 C240 H240 120.0
O60 C233 O59 119.0(12)
O60 C233 C34C 121.3(14)
O59 C233 C34C 119.6(14)
O60 C233 C234 118.3(14)
O59 C233 C234 122.3(15)
O60 C233 In24 57.1(7)
O59 C233 In24 62.1(7)
C34C C233 In24 173(2)
C234 C233 In24 169.1(18)
C233 O59 In24 88.6(8)
C233 O60 In24 94.7(9)
C35C C34C C233 117.5(18)
C35C C34C H34E 107.9
C233 C34C H34E 107.9
C35C C34C H34F 107.9
C233 C34C H34F 107.9
H34E C34C H34F 107.2
C36C C35C C40C 120.0
C36C C35C C34C 120.5(15)
C40C C35C C34C 119.5(15)
C37C C36C C35C 120.0
C37C C36C H36C 120.0
C35C C36C H36C 120.0
C36C C37C C38C 120.0
C36C C37C H37C 120.0
C38C C37C H37C 120.0
C39C C38C C37C 120.0
C39C C38C H38C 120.0
C37C C38C H38C 120.0
C38C C39C C40C 120.0
C38C C39C H39C 120.0
C40C C39C H39C 120.0
C39C C40C C35C 120.0
C39C C40C H40C 120.0
C35C C40C H40C 120.0
O62 C241 O61 120.9(12)
O62 C241 C242 119.7(12)
O61 C241 C242 118.8(12)
O62 C241 In4 59.3(7)
O61 C241 In4 62.5(7)
C242 C241 In4 177.9(11)
C243 C242 C241 113.0(11)
C243 C242 H24A 109.0
C241 C242 H24A 109.0
C243 C242 H24B 109.0
C241 C242 H24B 109.0
H24A C242 H24B 107.8
C244 C243 C248 120.0
C244 C243 C242 119.7(10)
C248 C243 C242 120.2(10)
C243 C244 C245 120.0
C243 C244 H244 120.0
C245 C244 H244 120.0
C246 C245 C244 120.0
C246 C245 H245 120.0
C244 C245 H245 120.0
C247 C246 C245 120.0
C247 C246 H246 120.0
C245 C246 H246 120.0
C246 C247 C248 120.0
C246 C247 H247 120.0
C248 C247 H247 120.0
C247 C248 C243 120.0
C247 C248 H248 120.0
C243 C248 H248 120.0
C241 O61 In4 88.3(8)
C241 O62 In4 91.8(8)
C252 C251 C256 120.0
C252 C251 C250 116.5(14)
C256 C251 C250 122.9(13)
C253 C252 C251 120.0
C253 C252 H252 120.0
C251 C252 H252 120.0
C254 C253 C252 120.0
C254 C253 H253 120.0
C252 C253 H253 120.0
C253 C254 C255 120.0
C253 C254 H254 120.0
C255 C254 H254 120.0
C256 C255 C254 120.0
C256 C255 H255 120.0
C254 C255 H255 120.0
C255 C256 C251 120.0
C255 C256 H256 120.0
C251 C256 H256 120.0
O64 C249 O63 119.7(14)
O64 C249 C250 120.9(13)
O63 C249 C250 118.8(14)
C251 C250 C249 124.9(14)
C51C C250 C249 113.6(14)
C251 C250 H25A 106.1
C249 C250 H25A 106.1
C251 C250 H25B 106.1
C249 C250 H25B 106.1
H25A C250 H25B 106.3
C249 O63 In31 145.9(12)
C249 O64 In19 114.1(10)
C52C C51C C56C 120.0
C52C C51C C250 122.4(13)
C56C C51C C250 117.4(13)
C51C C52C C53C 120.0
C51C C52C H52C 120.0
C53C C52C H52C 120.0
C54C C53C C52C 120.0
C54C C53C H53C 120.0
C52C C53C H53C 120.0
C53C C54C C55C 120.0
C53C C54C H54C 120.0
C55C C54C H54C 120.0
C54C C55C C56C 120.0
C54C C55C H55C 120.0
C56C C55C H55C 120.0
C55C C56C C51C 120.0
C55C C56C H56C 120.0
C51C C56C H56C 120.0
O66 C257 O65 122.0(14)
O66 C257 C258 118.7(14)
O65 C257 C258 119.3(14)
C259 C258 C257 114.6(13)
C259 C258 H25C 108.6
C257 C258 H25C 108.6
C259 C258 H25D 108.6
C257 C258 H25D 108.6
H25C C258 H25D 107.6
C260 C259 C264 120.0
C260 C259 C258 120.0(10)
C264 C259 C258 119.8(10)
C261 C260 C259 120.0
C261 C260 H260 120.0
C259 C260 H260 120.0
C260 C261 C262 120.0
C260 C261 H261 120.0
C262 C261 H261 120.0
C263 C262 C261 120.0
C263 C262 H262 120.0
C261 C262 H262 120.0
C264 C263 C262 120.0
C264 C263 H263 120.0
C262 C263 H263 120.0
C263 C264 C259 120.0
C263 C264 H264 120.0
C259 C264 H264 120.0
C257 O65 In28 137.8(11)
C257 O66 In21 106.9(10)
O68 C265 O67 122.3(12)
O68 C265 C266 117.3(12)
O67 C265 C266 120.4(12)
C267 C266 C265 113.8(11)
C267 C266 H26E 108.8
C265 C266 H26E 108.8
C267 C266 H26D 108.8
C265 C266 H26D 108.8
H26E C266 H26D 107.7
C268 C267 C272 120.0
C268 C267 C266 120.1(11)
C272 C267 C266 119.9(11)
C267 C268 C269 120.0
C267 C268 H268 120.0
C269 C268 H268 120.0
C270 C269 C268 120.0
C270 C269 H269 120.0
C268 C269 H269 120.0
C269 C270 C271 120.0
C269 C270 H270 120.0
C271 C270 H270 120.0
C272 C271 C270 120.0
C272 C271 H271 120.0
C270 C271 H271 120.0
C271 C272 C267 120.0
C271 C272 H272 120.0
C267 C272 H272 120.0
C265 O67 In9 116.8(9)
C265 O68 In26 140.0(13)
O70 C273 O69 121.3(14)
O70 C273 C274 117.3(14)
O69 C273 C274 121.4(14)
O70 C273 In27 62.7(8)
O69 C273 In27 58.8(8)
C274 C273 In27 176(2)
C275 C274 C273 120.3(14)
C275 C274 H27A 107.2
C273 C274 H27A 107.2
C275 C274 H27B 107.2
C273 C274 H27B 107.2
H27A C274 H27B 106.9
C276 C275 C280 120.0
C276 C275 C274 118.3(13)
C280 C275 C274 121.5(13)
C277 C276 C275 120.0
C277 C276 H276 120.0
C275 C276 H276 120.0
C276 C277 C278 120.0
C276 C277 H277 120.0
C278 C277 H277 120.0
C277 C278 C279 120.0
C277 C278 H278 120.0
C279 C278 H278 120.0
C280 C279 C278 120.0
C280 C279 H279 120.0
C278 C279 H279 120.0
C279 C280 C275 120.0
C279 C280 H280 120.0
C275 C280 H280 120.0
C273 O69 In27 91.4(10)
C273 O70 In27 87.8(10)
C284 C283 C288 120.0
C284 C283 C282 121.5(15)
C288 C283 C282 118.5(15)
C283 C284 C285 120.0
C283 C284 H284 120.0
C285 C284 H284 120.0
C286 C285 C284 120.0
C286 C285 H285 120.0
C284 C285 H285 120.0
C285 C286 C287 120.0
C285 C286 H286 120.0
C287 C286 H286 120.0
C288 C287 C286 120.0
C288 C287 H287 120.0
C286 C287 H287 120.0
C287 C288 C283 120.0
C287 C288 H288 120.0
C283 C288 H288 120.0
O72 C281 O71 124.3(12)
O72 C281 C282 118.3(12)
O71 C281 C282 116.4(12)
C283 C282 C281 115.8(16)
C23C C282 C281 114.4(14)
C23C C282 H28A 108.7
C281 C282 H28A 108.7
C23C C282 H28B 108.7
C281 C282 H28B 108.7
H28A C282 H28B 107.6
C281 O71 In10 151.8(12)
C281 O72 In22 124.2(9)
C24C C23C C28C 120.0
C24C C23C C282 121.7(14)
C28C C23C C282 118.2(14)
C23C C24C C25C 120.0
C23C C24C H24C 120.0
C25C C24C H24C 120.0
C26C C25C C24C 120.0
C26C C25C H25E 120.0
C24C C25C H25E 120.0
C25C C26C C27C 120.0
C25C C26C H26C 120.0
C27C C26C H26C 120.0
C28C C27C C26C 120.0
C28C C27C H27C 120.0
C26C C27C H27C 120.0
C27C C28C C23C 120.0
C27C C28C H28C 120.0
C23C C28C H28C 120.0
O74 C289 O73 122.0(13)
O74 C289 C290 120.1(13)
O73 C289 C290 117.5(13)
O74 C289 In23 60.7(8)
O73 C289 In23 61.5(8)
C290 C289 In23 169.2(14)
C291 C290 C289 118.3(13)
C291 C290 H29A 107.7
C289 C290 H29A 107.7
C291 C290 H29B 107.7
C289 C290 H29B 107.7
H29A C290 H29B 107.1
C292 C291 C296 120.0
C292 C291 C290 119.6(11)
C296 C291 C290 120.4(11)
C291 C292 C293 120.0
C291 C292 H292 120.0
C293 C292 H292 120.0
C294 C293 C292 120.0
C294 C293 H293 120.0
C292 C293 H293 120.0
C295 C294 C293 120.0
C295 C294 H294 120.0
C293 C294 H294 120.0
C294 C295 C296 120.0
C294 C295 H295 120.0
C296 C295 H295 120.0
C295 C296 C291 120.0
C295 C296 H296 120.0
C291 C296 H296 120.0
C289 O73 In23 89.2(9)
C289 O74 In23 90.8(9)
O76 C297 O75 124.6(15)
O76 C297 C298 118.8(13)
O75 C297 C298 116.1(14)
C299 C298 C297 109.9(14)
C299 C298 H29C 109.7
C297 C298 H29C 109.7
C299 C298 H29D 109.7
C297 C298 H29D 109.7
H29C C298 H29D 108.2
C300 C299 C304 120.0
C300 C299 C298 118.0(13)
C304 C299 C298 122.0(13)
C299 C300 C301 120.0
C299 C300 H300 120.0
C301 C300 H300 120.0
C302 C301 C300 120.0
C302 C301 H301 120.0
C300 C301 H301 120.0
C301 C302 C303 120.0
C301 C302 H302 120.0
C303 C302 H302 120.0
C304 C303 C302 120.0
C304 C303 H303 120.0
C302 C303 H303 120.0
C303 C304 C299 120.0
C303 C304 H304 120.0
C299 C304 H304 120.0
C297 O75 In28 145.8(14)
C297 O76 In34 122.9(11)
O78 C305 O77 119.9(13)
O78 C305 C306 118.8(13)
O77 C305 C306 121.3(13)
O78 C305 In19 59.1(8)
O77 C305 In19 60.9(8)
C306 C305 In19 177.4(13)
C307 C306 C305 117.4(14)
C307 C306 H30A 108.0
C305 C306 H30A 108.0
C307 C306 H30B 108.0
C305 C306 H30B 108.0
H30A C306 H30B 107.2
C308 C307 C312 120.0
C308 C307 C306 119.0(13)
C312 C307 C306 121.0(13)
C307 C308 C309 120.0
C307 C308 H308 120.0
C309 C308 H308 120.0
C308 C309 C310 120.0
C308 C309 H309 120.0
C310 C309 H309 120.0
C311 C310 C309 120.0
C311 C310 H310 120.0
C309 C310 H310 120.0
C310 C311 C312 120.0
C310 C311 H311 120.0
C312 C311 H311 120.0
C311 C312 C307 120.0
C311 C312 H312 120.0
C307 C312 H312 120.0
C305 O77 In19 89.9(9)
C305 O78 In19 92.0(10)
O80 C313 O79 121.7(13)
O80 C313 C314 119.2(13)
O79 C313 C314 118.7(12)
C315 C314 C313 114.4(13)
C315 C314 H31A 108.6
C313 C314 H31A 108.6
C315 C314 H31B 108.6
C313 C314 H31B 108.6
H31A C314 H31B 107.6
C316 C315 C320 120.0
C316 C315 C314 119.0(13)
C320 C315 C314 120.9(13)
C315 C316 C317 120.0
C315 C316 H316 120.0
C317 C316 H316 120.0
C318 C317 C316 120.0
C318 C317 H317 120.0
C316 C317 H317 120.0
C317 C318 C319 120.0
C317 C318 H318 120.0
C319 C318 H318 120.0
C320 C319 C318 120.0
C320 C319 H319 120.0
C318 C319 H319 120.0
C319 C320 C315 120.0
C319 C320 H320 120.0
C315 C320 H320 120.0
C313 O79 In17 107.6(9)
C313 O80 In29 134.5(11)
O81 C321 O82 122.5(10)
O81 C321 C322 120.8(8)
O82 C321 C322 116.7(8)
O81 C321 In26 63.2(6)
O82 C321 In26 59.7(6)
C322 C321 In26 174.6(14)
C323 C322 C321 116.7(8)
C323 C322 H32A 108.1
C321 C322 H32A 108.1
C323 C322 H32B 108.1
C321 C322 H32B 108.1
H32A C322 H32B 107.3
C324 C323 C328 120.0
C324 C323 C322 113.9(8)
C328 C323 C322 125.4(9)
C323 C324 C325 120.0
C323 C324 H324 120.0
C325 C324 H324 120.0
C326 C325 C324 120.0
C326 C325 H325 120.0
C324 C325 H325 120.0
C325 C326 C327 120.0
C325 C326 H326 120.0
C327 C326 H326 120.0
C326 C327 C328 120.0
C326 C327 H327 120.0
C328 C327 H327 120.0
C327 C328 C323 120.0
C327 C328 H328 120.0
C323 C328 H328 120.0
C321 O81 In26 87.6(7)
C321 O82 In26 90.9(7)
O83 C329 O84 122.1(12)
O83 C329 C330 119.4(10)
O84 C329 C330 114.8(9)
O83 C329 In37 66.3(8)
O84 C329 In37 59.7(7)
C330 C329 In37 174.3(8)
C331 C330 C329 113.7(7)
C331 C330 H33A 108.8
C329 C330 H33A 108.8
C331 C330 H33B 108.8
C329 C330 H33B 108.8
H33A C330 H33B 107.7
C332 C331 C336 120.0
C332 C331 C330 113.1(8)
C336 C331 C330 126.9(8)
C333 C332 C331 120.0
C333 C332 H332 120.0
C331 C332 H332 120.0
C334 C333 C332 120.0
C334 C333 H333 120.0
C332 C333 H333 120.0
C333 C334 C335 120.0
C333 C334 H334 120.0
C335 C334 H334 120.0
C334 C335 C336 120.0
C334 C335 H335 120.0
C336 C335 H335 120.0
C335 C336 C331 120.0
C335 C336 H336 120.0
C331 C336 H336 120.0
C329 O83 In37 83.2(9)
C329 O84 In37 89.3(8)
C340 C339 C344 120.0
C340 C339 C338 119.2(15)
C344 C339 C338 120.8(15)
C339 C340 C341 120.0
C339 C340 H40D 120.0
C341 C340 H40D 120.0
C342 C341 C340 120.0
C342 C341 H41D 120.0
C340 C341 H41D 120.0
C341 C342 C343 120.0
C341 C342 H42D 120.0
C343 C342 H42D 120.0
C342 C343 C344 120.0
C342 C343 H43D 120.0
C344 C343 H43D 120.0
C343 C344 C339 120.0
C343 C344 H44D 120.0
C339 C344 H44D 120.0
O86 C337 O85 121.7(13)
O86 C337 C338 120.5(13)
O85 C337 C338 117.9(13)
C339 C338 C337 117.4(15)
C339 C338 H33C 108.0
C337 C338 H33C 108.0
C339 C338 H33D 108.0
C337 C338 H33D 108.0
H33C C338 H33D 107.2
C337 O85 In12 112.6(9)
C337 O86 In16 142.3(11)
C40D C39D C44D 120.0
C41D C40D C39D 120.0
C41D C40D H40E 120.0
C39D C40D H40E 120.0
C40D C41D C42D 120.0
C40D C41D H41E 120.0
C42D C41D H41E 120.0
C41D C42D C43D 120.0
C41D C42D H42C 120.0
C43D C42D H42C 120.0
C42D C43D C44D 120.0
C42D C43D H43A 120.0
C44D C43D H43A 120.0
C43D C44D C39D 120.0
C43D C44D H44A 120.0
C39D C44D H44A 120.0
O88 C345 O87 122.1(15)
O88 C345 C346 119.6(15)
O87 C345 C346 118.3(15)
O88 C345 In35 58.6(9)
O87 C345 In35 64.1(9)
C346 C345 In35 172.1(17)
C347 C346 C345 111.9(15)
C347 C346 H34C 109.2
C345 C346 H34C 109.2
C347 C346 H34D 109.2
C345 C346 H34D 109.2
H34C C346 H34D 107.9
C348 C347 C352 120.0
C348 C347 C346 118.1(13)
C352 C347 C346 121.5(13)
C349 C348 C347 120.0
C349 C348 H348 120.0
C347 C348 H348 120.0
C348 C349 C350 120.0
C348 C349 H349 120.0
C350 C349 H349 120.0
C351 C350 C349 120.0
C351 C350 H350 120.0
C349 C350 H350 120.0
C350 C351 C352 120.0
C350 C351 H351 120.0
C352 C351 H351 120.0
C351 C352 C347 120.0
C351 C352 H352 120.0
C347 C352 H352 120.0
C345 O87 In35 86.3(10)
C345 O88 In35 92.2(10)
O90 C353 O89 119.5(17)
O90 C353 C354 125.2(18)
O89 C353 C354 112.8(16)
C355 C354 C353 115.7(15)
C355 C354 H35A 108.4
C353 C354 H35A 108.4
C355 C354 H35B 108.4
C353 C354 H35B 108.4
H35A C354 H35B 107.4
C356 C355 C360 120.0
C356 C355 C354 121.3(15)
C360 C355 C354 118.2(14)
C357 C356 C355 120.0
C357 C356 H356 120.0
C355 C356 H356 120.0
C356 C357 C358 120.0
C356 C357 H357 120.0
C358 C357 H357 120.0
C359 C358 C357 120.0
C359 C358 H358 120.0
C357 C358 H358 120.0
C358 C359 C360 120.0
C358 C359 H359 120.0
C360 C359 H359 120.0
C359 C360 C355 120.0
C359 C360 H360 120.0
C355 C360 H360 120.0
C353 O89 In37 145.1(16)
C353 O90 In31 111.5(14)
O94 C369 O93 120.7(15)
O94 C369 C370 115.9(13)
O93 C369 C370 123.4(15)
C371 C370 C369 122.2(16)
C371 C370 H37A 106.8
C369 C370 H37A 106.8
C371 C370 H37B 106.8
C369 C370 H37B 106.8
H37A C370 H37B 106.6
C372 C371 C376 120.0
C372 C371 C370 121.8(14)
C376 C371 C370 117.9(14)
C371 C372 C373 120.0
C371 C372 H372 120.0
C373 C372 H372 120.0
C374 C373 C372 120.0
C374 C373 H373 120.0
C372 C373 H373 120.0
C373 C374 C375 120.0
C373 C374 H374 120.0
C375 C374 H374 120.0
C376 C375 C374 120.0
C376 C375 H375 120.0
C374 C375 H375 120.0
C375 C376 C371 120.0
C375 C376 H376 120.0
C371 C376 H376 120.0
C369 O93 In33 136.0(13)
C369 O94 In34 107.8(11)
O96 C377 O95 123.9(13)
O96 C377 C378 116.5(13)
O95 C377 C378 119.6(13)
C379 C378 C377 115.4(14)
C379 C378 H37G 108.4
C377 C378 H37G 108.4
C379 C378 H37H 108.4
C377 C378 H37H 108.4
H37G C378 H37H 107.5
C380 C379 C384 120.0
C380 C379 C378 120.6(13)
C384 C379 C378 118.1(13)
C381 C380 C379 120.0
C381 C380 H380 120.0
C379 C380 H380 120.0
C382 C381 C380 120.0
C382 C381 H381 120.0
C380 C381 H381 120.0
C381 C382 C383 120.0
C381 C382 H382 120.0
C383 C382 H382 120.0
C382 C383 C384 120.0
C382 C383 H383 120.0
C384 C383 H383 120.0
C383 C384 C379 120.0
C383 C384 H384 120.0
C379 C384 H384 120.0
C377 O95 In16 130.8(10)
O98 C385 O97 122.4(18)
O98 C385 C386 119.7(18)
O97 C385 C386 112.1(16)
C387 C386 C385 114.9(17)
C387 C386 H38A 108.5
C385 C386 H38A 108.5
C387 C386 H38B 108.5
C385 C386 H38B 108.5
H38A C386 H38B 107.5
C388 C387 C392 120.0
C388 C387 C386 121.5(15)
C392 C387 C386 118.4(15)
C389 C388 C387 120.0
C389 C388 H388 120.0
C387 C388 H388 120.0
C388 C389 C390 120.0
C388 C389 H389 120.0
C390 C389 H389 120.0
C391 C390 C389 120.0
C391 C390 H390 120.0
C389 C390 H390 120.0
C390 C391 C392 120.0
C390 C391 H391 120.0
C392 C391 H391 120.0
C391 C392 C387 120.0
C391 C392 H392 120.0
C387 C392 H392 120.0
C385 O97 In31 134.3(15)
C385 O98 In35 119.0(14)
O99 C393 O100 122.5(17)
O99 C393 C394 120.4(17)
O100 C393 C394 117.2(16)
O99 C393 In33 62.3(10)
O100 C393 In33 60.4(10)
C394 C393 In33 173.8(18)
C395 C394 C393 115.9(18)
C395 C394 H39A 108.3
C393 C394 H39A 108.3
C395 C394 H39B 108.3
C393 C394 H39B 108.3
H39A C394 H39B 107.4
C396 C395 C400 120.0
C396 C395 C394 119.0(15)
C400 C395 C394 120.6(15)
C397 C396 C395 120.0
C397 C396 H396 120.0
C395 C396 H396 120.0
C398 C397 C396 120.0
C398 C397 H397 120.0
C396 C397 H397 120.0
C397 C398 C399 120.0
C397 C398 H398 120.0
C399 C398 H398 120.0
C400 C399 C398 120.0
C400 C399 H399 120.0
C398 C399 H399 120.0
C399 C400 C395 120.0
C399 C400 H400 120.0
C395 C400 H400 120.0
C393 O99 In33 88.9(12)
C393 O100 In33 89.9(11)
C403 C402 C401 113.8(17)
C403 C402 H40A 108.8
C401 C402 H40A 108.8
C403 C402 H40B 108.8
C401 C402 H40B 108.8
H40A C402 H40B 107.7
C404 C403 C408 120.0
C404 C403 C402 120.0(15)
C408 C403 C402 117.9(16)
C405 C404 C403 120.0
C405 C404 H404 120.0
C403 C404 H404 120.0
C406 C405 C404 120.0
C406 C405 H405 120.0
C404 C405 H405 120.0
C405 C406 C407 120.0
C405 C406 H406 120.0
C407 C406 H406 120.0
C408 C407 C406 120.0
C408 C407 H407 120.0
C406 C407 H407 120.0
C407 C408 C403 120.0
C407 C408 H408 120.0
C403 C408 H408 120.0
O102 C401 O101 118.7(13)
O102 C401 C402 120.1(16)
O101 C401 C402 117.1(17)
O102 C401 C42E 118.3(16)
O101 C401 C42E 119.8(15)
O102 C401 In32 58.2(8)
O101 C401 In32 60.5(8)
C402 C401 In32 163(2)
C42E C401 In32 159(2)
C401 O101 In32 90.3(10)
C401 O102 In32 93.2(9)
C43E C42E C401 113.2(17)
C43E C42E H42E 108.9
C401 C42E H42E 108.9
C43E C42E H42F 108.9
C401 C42E H42F 108.9
H42E C42E H42F 107.8
C44E C43E C48E 120.0
C44E C43E C42E 118.0(17)
C48E C43E C42E 117.1(15)
C45E C44E C43E 120.0
C45E C44E H44E 120.0
C43E C44E H44E 120.0
C44E C45E C46E 120.0
C44E C45E H45E 120.0
C46E C45E H45E 120.0
C47E C46E C45E 120.0
C47E C46E H46E 120.0
C45E C46E H46E 120.0
C46E C47E C48E 120.0
C46E C47E H47E 120.0
C48E C47E H47E 120.0
C47E C48E C43E 120.0
C47E C48E H48E 120.0
C43E C48E H48E 120.0
O104 C417 O103 123.5(13)
O104 C417 C418 117.3(14)
O103 C417 C418 118.7(14)
C419 C418 C417 111.2(16)
C419 C418 H41A 109.4
C417 C418 H41A 109.4
C419 C418 H41B 109.4
C417 C418 H41B 109.4
H41A C418 H41B 108.0
C420 C419 C424 120.0
C420 C419 C418 119.3(15)
C424 C419 C418 118.4(14)
C421 C420 C419 120.0
C421 C420 H420 120.0
C419 C420 H420 120.0
C420 C421 C422 120.0
C420 C421 H421 120.0
C422 C421 H421 120.0
C423 C422 C421 120.0
C423 C422 H422 120.0
C421 C422 H422 120.0
C422 C423 C424 120.0
C422 C423 H423 120.0
C424 C423 H423 120.0
C423 C424 C419 120.0
C423 C424 H424 120.0
C419 C424 H424 120.0
C417 O103 In20 135.0(10)
C417 O104 In31 112.4(10)
In14 P1 In11 116.50(17)
In14 P1 In12 122.21(18)
In11 P1 In12 115.43(18)
In14 P1 In6 96.25(16)
In11 P1 In6 100.85(16)
In12 P1 In6 97.38(15)
In25 P2 In14 115.98(18)
In25 P2 In1 106.64(16)
In14 P2 In1 107.95(17)
In25 P2 In2 113.45(17)
In14 P2 In2 108.82(16)
In1 P2 In2 103.04(16)
In23 P3 In1 107.75(17)
In23 P3 In11 114.97(18)
In1 P3 In11 101.34(15)
In23 P3 In4 112.58(17)
In1 P3 In4 108.29(17)
In11 P3 In4 111.05(17)
In15 P4 In7 103.50(16)
In15 P4 In20 106.11(19)
In7 P4 In20 107.68(17)
In15 P4 In29 106.43(17)
In7 P4 In29 105.88(19)
In20 P4 In29 125.31(18)
In24 P5 In9 109.35(18)
In24 P5 In7 107.28(17)
In9 P5 In7 95.46(15)
In24 P5 In4 123.40(18)
In9 P5 In4 107.77(17)
In7 P5 In4 110.01(18)
In9 P6 In26 95.91(18)
In9 P6 In5 98.67(17)
In26 P6 In5 110.2(2)
In9 P6 In20 112.52(19)
In26 P6 In20 128.3(2)
In5 P6 In20 107.04(18)
In2 P7 In8 114.56(18)
In2 P7 In3 122.29(19)
In8 P7 In3 117.18(17)
In2 P7 In6 96.67(15)
In8 P7 In6 101.54(16)
In3 P7 In6 96.50(16)
In6 P8 In1 102.80(17)
In6 P8 In5 108.86(16)
In1 P8 In5 111.71(18)
In6 P8 In7 106.83(17)
In1 P8 In7 112.90(17)
In5 P8 In7 113.03(18)
In19 P9 In5 101.35(18)
In19 P9 In2 112.98(17)
In5 P9 In2 101.27(16)
In19 P9 In10 120.43(18)
In5 P9 In10 104.66(16)
In2 P9 In10 112.97(19)
In27 P10 In16 105.73(18)
In27 P10 In14 111.70(17)
In16 P10 In14 112.4(2)
In27 P10 In3 113.5(2)
In16 P10 In3 107.85(17)
In14 P10 In3 105.70(18)
In21 P11 In3 114.13(18)
In21 P11 In18 109.03(17)
In3 P11 In18 107.13(19)
In21 P11 In12 112.5(2)
In3 P11 In12 108.99(17)
In18 P11 In12 104.50(17)
In17 P12 In7 107.82(18)
In17 P12 In11 112.1(2)
In7 P12 In11 102.32(16)
In17 P12 In13 115.51(18)
In7 P12 In13 105.14(19)
In11 P12 In13 112.73(18)
In22 P13 In1 107.99(19)
In22 P13 In10 106.04(18)
In1 P13 In10 107.41(17)
In22 P13 In9 116.20(18)
In1 P13 In9 100.74(17)
In10 P13 In9 117.7(2)
In32 P14 In13 103.52(19)
In32 P14 In12 113.6(2)
In13 P14 In12 100.50(18)
In32 P14 In28 120.3(2)
In13 P14 In28 104.9(2)
In12 P14 In28 111.1(2)
In36 P15 In13 113.1(2)
In36 P15 In30 96.77(18)
In13 P15 In30 100.65(19)
In36 P15 In29 123.6(2)
In13 P15 In29 106.98(19)
In30 P15 In29 113.1(2)
In31 P16 In15 110.5(2)
In31 P16 In8 110.00(19)
In15 P16 In8 101.55(19)
In31 P16 In5 116.6(2)
In15 P16 In5 104.12(18)
In8 P16 In5 112.8(2)
In6 P17 In18 103.27(17)
In6 P17 In13 108.10(18)
In18 P17 In13 111.86(19)
In6 P17 In15 105.92(18)
In18 P17 In15 113.07(19)
In13 P17 In15 113.76(18)
In33 P18 In18 105.0(2)
In33 P18 In8 113.7(2)
In18 P18 In8 101.45(18)
In33 P18 In37 114.46(19)
In18 P18 In37 110.8(2)
In8 P18 In37 110.5(2)
In34 P19 In18 109.3(2)
In34 P19 In28 105.4(2)
In18 P19 In28 106.2(2)
In34 P19 In30 119.7(2)
In18 P19 In30 99.3(2)
In28 P19 In30 115.9(2)
In35 P20 In30 109.0(3)
In35 P20 In15 108.3(2)
In30 P20 In15 96.7(2)
In35 P20 In37 120.4(2)
In30 P20 In37 107.7(2)
In15 P20 In37 112.0(2)
P8 In1 P13 96.83(16)
P8 In1 P3 105.00(15)
P13 In1 P3 113.42(15)
P8 In1 P2 103.71(15)
P13 In1 P2 117.26(15)
P3 In1 P2 116.93(15)
O18 In2 P7 118.8(3)
O18 In2 P9 98.0(3)
P7 In2 P9 116.71(16)
O18 In2 P2 106.9(4)
P7 In2 P2 106.50(15)
P9 In2 P2 109.30(15)
O41 In3 P10 100.1(3)
O41 In3 P7 113.7(4)
P10 In3 P7 104.95(15)
O41 In3 P11 115.4(3)
P10 In3 P11 115.20(17)
P7 In3 P11 107.09(15)
O62 In4 O15 83.9(4)
O62 In4 O12 89.9(4)
O15 In4 O12 172.8(4)
O62 In4 O61 57.8(3)
O15 In4 O61 94.0(4)
O12 In4 O61 79.5(4)
O62 In4 P3 149.6(3)
O15 In4 P3 85.8(3)
O12 In4 P3 97.8(3)
O61 In4 P3 94.6(3)
O62 In4 P5 104.2(3)
O15 In4 P5 95.8(3)
O12 In4 P5 89.3(3)
O61 In4 P5 158.4(3)
P3 In4 P5 105.24(15)
O62 In4 C241 28.9(3)
O15 In4 C241 91.7(5)
O12 In4 C241 81.1(5)
O61 In4 C241 29.2(3)
P3 In4 C241 123.5(3)
P5 In4 C241 131.1(3)
P9 In5 P8 104.00(16)
P9 In5 P6 120.32(16)
P8 In5 P6 99.17(15)
P9 In5 P16 113.36(16)
P8 In5 P16 103.06(16)
P6 In5 P16 113.55(17)
P17 In6 P8 102.33(15)
P17 In6 P7 108.47(16)
P8 In6 P7 110.17(15)
P17 In6 P1 109.86(16)
P8 In6 P1 109.22(15)
P7 In6 P1 115.93(15)
P12 In7 P5 112.25(16)
P12 In7 P8 105.54(16)
P5 In7 P8 102.48(15)
P12 In7 P4 113.46(16)
P5 In7 P4 117.16(16)
P8 In7 P4 104.21(16)
O53 In8 P7 103.4(4)
O53 In8 P18 103.7(3)
P7 In8 P18 111.45(17)
O53 In8 P16 118.6(4)
P7 In8 P16 106.87(16)
P18 In8 P16 112.48(18)
O67 In9 P5 104.4(3)
O67 In9 P6 108.2(4)
P5 In9 P6 116.04(17)
O67 In9 P13 103.1(4)
P5 In9 P13 114.57(16)
P6 In9 P13 109.42(16)
O33 In10 O9 99.2(4)
O33 In10 O71 84.6(5)
O9 In10 O71 76.9(4)
O33 In10 O10 154.7(4)
O9 In10 O10 55.5(4)
O71 In10 O10 89.2(4)
O33 In10 P13 102.9(3)
O9 In10 P13 152.7(3)
O71 In10 P13 89.3(3)
O10 In10 P13 101.5(3)
O33 In10 P9 90.2(3)
O9 In10 P9 92.0(3)
O71 In10 P9 166.8(3)
O10 In10 P9 90.4(3)
P13 In10 P9 103.67(15)
O33 In10 C33 127.1(4)
O9 In10 C33 27.9(3)
O71 In10 C33 82.9(5)
O10 In10 C33 27.7(3)
P13 In10 C33 128.1(3)
P9 In10 C33 90.6(4)
O27 In11 P1 109.8(4)
O27 In11 P12 112.9(4)
P1 In11 P12 106.47(15)
O27 In11 P3 103.2(3)
P1 In11 P3 111.58(14)
P12 In11 P3 112.98(15)
O85 In12 P1 108.6(3)
O85 In12 P14 97.4(3)
P1 In12 P14 115.77(16)
O85 In12 P11 119.9(3)
P1 In12 P11 106.32(15)
P14 In12 P11 109.17(17)
P14 In13 P15 118.84(17)
P14 In13 P17 105.37(17)
P15 In13 P17 97.48(18)
P14 In13 P12 114.10(17)
P15 In13 P12 114.46(17)
P17 In13 P12 103.12(15)
O30 In14 P10 98.5(3)
O30 In14 P1 111.3(3)
P10 In14 P1 106.06(15)
O30 In14 P2 119.3(3)
P10 In14 P2 113.58(16)
P1 In14 P2 107.35(15)
P16 In15 P20 111.1(2)
P16 In15 P4 113.97(16)
P20 In15 P4 117.20(18)
P16 In15 P17 107.00(17)
P20 In15 P17 101.52(18)
P4 In15 P17 104.52(16)
O95 In16 O14 85.0(5)
O95 In16 O20 83.5(5)
O14 In16 O20 97.1(5)
O95 In16 O86 90.1(5)
O14 In16 O86 175.0(5)
O20 In16 O86 83.1(5)
O95 In16 O105 88.2(5)
O14 In16 O105 85.7(5)
O20 In16 O105 171.0(5)
O86 In16 O105 93.3(5)
O95 In16 P10 176.5(4)
O14 In16 P10 95.3(4)
O20 In16 P10 93.0(3)
O86 In16 P10 89.6(3)
O105 In16 P10 95.2(4)
O16 In17 O79 109.1(4)
O16 In17 O22 88.7(5)
O79 In17 O22 86.1(5)
O16 In17 O52 81.6(5)
O79 In17 O52 84.3(5)
O22 In17 O52 163.2(5)
O16 In17 P12 121.3(3)
O79 In17 P12 127.9(4)
O22 In17 P12 106.4(4)
O52 In17 P12 90.4(4)
P19 In18 P17 98.83(17)
P19 In18 P18 111.58(19)
P17 In18 P18 104.29(17)
P19 In18 P11 116.67(19)
P17 In18 P11 102.98(15)
P18 In18 P11 118.91(18)
O64 In19 O4 94.2(5)
O64 In19 O78 84.1(5)
O4 In19 O78 139.0(5)
O64 In19 O77 81.1(5)
O4 In19 O77 81.1(5)
O78 In19 O77 58.1(4)
O64 In19 O54 84.4(5)
O4 In19 O54 128.0(5)
O78 In19 O54 92.7(5)
O77 In19 O54 148.4(5)
O64 In19 P9 164.0(4)
O4 In19 P9 84.7(3)
O78 In19 P9 107.1(4)
O77 In19 P9 114.3(4)
O54 In19 P9 83.8(4)
O64 In19 C305 82.4(7)
O4 In19 C305 110.2(5)
O78 In19 C305 28.9(3)
O77 In19 C305 29.2(3)
O54 In19 C305 121.0(5)
P9 In19 C305 113.0(6)
O44 In20 O103 102.2(5)
O44 In20 O45 77.8(5)
O103 In20 O45 89.7(5)
O44 In20 P4 148.6(3)
O103 In20 P4 108.1(3)
O45 In20 P4 94.3(4)
O44 In20 P6 86.1(4)
O103 In20 P6 85.0(3)
O45 In20 P6 161.6(4)
P4 In20 P6 104.11(15)
O50 In21 O19 92.1(4)
O50 In21 O66 84.7(5)
O19 In21 O66 90.4(5)
O50 In21 O37 88.3(5)
O19 In21 O37 88.6(5)
O66 In21 O37 172.9(5)
O50 In21 P11 149.1(3)
O19 In21 P11 118.1(3)
O66 In21 P11 100.2(4)
O37 In21 P11 86.4(3)
O1 In22 O72 99.3(4)
O1 In22 O11 84.5(5)
O72 In22 O11 83.6(4)
O1 In22 O6 87.0(5)
O72 In22 O6 91.3(4)
O11 In22 O6 169.3(4)
O1 In22 P13 152.8(3)
O72 In22 P13 107.5(3)
O11 In22 P13 103.0(4)
O6 In22 P13 87.5(3)
O8 In23 O74 89.9(5)
O8 In23 O73 85.9(5)
O74 In23 O73 57.8(4)
O8 In23 O2 83.7(5)
O74 In23 O2 143.2(4)
O73 In23 O2 85.6(4)
O8 In23 O29 82.7(4)
O74 In23 O29 82.5(5)
O73 In23 O29 138.7(4)
O2 In23 O29 132.0(4)
O8 In23 P3 151.2(3)
O74 In23 P3 113.9(4)
O73 In23 P3 119.9(4)
O2 In23 P3 85.8(3)
O29 In23 P3 84.6(3)
O8 In23 C289 86.4(6)
O74 In23 C289 28.5(3)
O73 In23 C289 29.3(3)
O2 In23 C289 114.7(4)
O29 In23 C289 110.1(5)
P3 In23 C289 122.2(5)
O26 In24 O60 101.0(5)
O26 In24 O21 88.3(5)
O60 In24 O21 80.2(5)
O26 In24 O43 77.2(5)
O60 In24 O43 86.0(5)
O21 In24 O43 157.7(5)
O26 In24 O59 157.8(4)
O60 In24 O59 57.5(4)
O21 In24 O59 82.9(5)
O43 In24 O59 104.3(5)
O26 In24 P5 103.3(3)
O60 In24 P5 154.6(3)
O21 In24 P5 107.8(4)
O43 In24 P5 92.1(3)
O59 In24 P5 98.8(3)
O26 In24 C233 128.9(5)
O60 In24 C233 28.2(3)
O21 In24 C233 79.1(6)
O43 In24 C233 96.7(6)
O59 In24 C233 29.3(3)
P5 In24 C233 127.8(3)
O48 In25 O5 93.4(5)
O48 In25 O34 87.4(5)
O5 In25 O34 85.3(5)
O48 In25 O7 88.0(5)
O5 In25 O7 85.1(5)
O34 In25 O7 169.1(4)
O48 In25 P2 113.3(3)
O5 In25 P2 152.3(3)
O34 In25 P2 102.4(3)
O7 In25 P2 88.5(3)
O3 In26 O68 158.5(5)
O3 In26 O10 92.4(5)
O68 In26 O10 75.1(5)
O3 In26 O82 80.4(5)
O68 In26 O82 82.1(5)
O10 In26 O82 90.1(4)
O3 In26 O81 89.7(5)
O68 In26 O81 91.8(5)
O10 In26 O81 147.7(4)
O82 In26 O81 58.6(3)
O3 In26 P6 104.0(4)
O68 In26 P6 96.4(4)
O10 In26 P6 106.1(3)
O82 In26 P6 162.9(3)
O81 In26 P6 104.6(3)
O3 In26 C321 82.6(6)
O68 In26 C321 88.3(6)
O10 In26 C321 119.4(4)
O82 In26 C321 29.5(3)
O81 In26 C321 29.2(2)
P6 In26 C321 133.8(3)
O13 In27 O69 80.6(5)
O13 In27 O47 94.6(5)
O69 In27 O47 97.8(5)
O13 In27 O17 169.2(4)
O69 In27 O17 89.7(5)
O47 In27 O17 82.0(5)
O13 In27 O70 86.8(5)
O69 In27 O70 59.2(4)
O47 In27 O70 156.4(5)
O17 In27 O70 92.2(5)
O13 In27 P10 98.9(3)
O69 In27 P10 165.4(4)
O47 In27 P10 96.8(3)
O17 In27 P10 91.7(3)
O70 In27 P10 106.3(4)
O13 In27 C273 81.1(7)
O69 In27 C273 29.8(3)
O47 In27 C273 127.6(5)
O17 In27 C273 92.8(7)
O70 In27 C273 29.5(3)
P10 In27 C273 135.6(4)
O65 In28 O32 101.8(5)
O65 In28 O75 83.5(5)
O32 In28 O75 78.4(5)
O65 In28 O31 157.3(5)
O32 In28 O31 55.5(4)
O75 In28 O31 89.9(5)
O65 In28 P19 103.1(4)
O32 In28 P19 150.2(4)
O75 In28 P19 88.3(4)
O31 In28 P19 98.4(3)
O65 In28 P14 90.0(3)
O32 In28 P14 90.3(4)
O75 In28 P14 165.5(4)
O31 In28 P14 91.2(4)
P19 In28 P14 105.79(17)
O65 In28 C121 129.4(5)
O32 In28 C121 27.5(3)
O75 In28 C121 83.2(5)
O31 In28 C121 27.9(3)
P19 In28 C121 125.0(4)
P14 In28 C121 91.0(4)
O24 In29 O25 76.1(5)
O24 In29 O80 103.3(5)
O25 In29 O80 88.8(5)
O24 In29 P4 147.5(4)
O25 In29 P4 94.9(3)
O80 In29 P4 107.7(3)
O24 In29 P15 87.2(4)
O25 In29 P15 160.1(4)
O80 In29 P15 84.5(4)
P4 In29 P15 105.02(16)
O35 In30 P20 98.1(4)
O35 In30 P15 110.3(4)
P20 In30 P15 114.04(19)
O35 In30 P19 108.4(5)
P20 In30 P19 115.3(2)
P15 In30 P19 109.95(19)
O90 In31 O97 90.7(8)
O90 In31 O104 116.9(6)
O97 In31 O104 91.9(7)
O90 In31 O63 80.6(7)
O97 In31 O63 166.4(6)
O104 In31 O63 82.8(6)
O90 In31 P16 122.3(6)
O97 In31 P16 102.1(5)
O104 In31 P16 118.4(4)
O63 In31 P16 91.4(4)
O51 In32 O102 87.8(6)
O51 In32 O101 86.0(6)
O102 In32 O101 57.7(4)
O51 In32 O58 86.3(5)
O102 In32 O58 82.8(5)
O101 In32 O58 139.9(5)
O51 In32 O28 83.6(5)
O102 In32 O28 144.6(5)
O101 In32 O28 87.4(5)
O58 In32 O28 130.5(5)
O51 In32 P14 157.2(4)
O102 In32 P14 112.0(5)
O101 In32 P14 113.7(4)
O58 In32 P14 85.2(4)
O28 In32 P14 86.0(3)
O51 In32 C401 85.5(7)
O102 In32 C401 28.5(3)
O101 In32 C401 29.2(3)
O58 In32 C401 110.9(5)
O28 In32 C401 116.3(5)
P14 In32 C401 117.4(6)
O38 In33 O100 94.4(6)
O38 In33 O99 89.2(6)
O100 In33 O99 58.4(5)
O38 In33 O42 86.1(5)
O100 In33 O42 142.4(6)
O99 In33 O42 84.0(5)
O38 In33 O93 80.4(6)
O100 In33 O93 80.2(6)
O99 In33 O93 136.5(6)
O42 In33 O93 136.4(5)
O38 In33 P18 152.1(4)
O100 In33 P18 107.6(5)
O99 In33 P18 116.7(5)
O42 In33 P18 86.7(3)
O93 In33 P18 86.5(4)
O38 In33 C393 90.5(8)
O100 In33 C393 29.7(4)
O99 In33 C393 28.8(4)
O42 In33 C393 112.8(6)
O93 In33 C393 108.6(6)
P18 In33 C393 117.1(7)
O94 In34 O76 97.3(6)
O94 In34 O56 87.6(7)
O76 In34 O56 85.4(5)
O94 In34 O49 82.7(6)
O76 In34 O49 93.0(5)
O56 In34 O49 169.9(6)
O94 In34 P19 155.8(4)
O76 In34 P19 105.5(4)
O56 In34 P19 102.1(5)
O49 In34 P19 87.9(4)
O46 In35 O88 99.7(6)
O46 In35 O98 86.1(7)
O88 In35 O98 83.2(6)
O46 In35 O23 78.1(6)
O88 In35 O23 85.2(6)
O98 In35 O23 158.5(7)
O46 In35 O87 156.8(6)
O88 In35 O87 58.7(4)
O98 In35 O87 83.0(7)
O23 In35 O87 106.1(7)
O46 In35 P20 103.4(4)
O88 In35 P20 154.7(5)
O98 In35 P20 108.3(5)
O23 In35 P20 89.6(4)
O87 In35 P20 99.5(4)
O46 In35 C345 127.9(6)
O88 In35 C345 29.2(3)
O98 In35 C345 79.8(8)
O23 In35 C345 98.4(7)
O87 In35 C345 29.6(3)
P20 In35 C345 128.6(5)
O57 In36 O39 80.6(5)
O57 In36 O31 96.7(5)
O39 In36 O31 93.5(5)
O57 In36 O40 86.3(6)
O39 In36 O40 58.7(4)
O31 In36 O40 151.2(5)
O57 In36 O36 162.8(5)
O39 In36 O36 83.3(6)
O31 In36 O36 78.3(5)
O40 In36 O36 90.4(6)
O57 In36 P15 103.8(4)
O39 In36 P15 162.9(4)
O31 In36 P15 102.3(4)
O40 In36 P15 104.8(3)
O36 In36 P15 93.4(4)
O57 In36 C153 79.9(7)
O39 In36 C153 29.4(3)
O31 In36 C153 122.8(5)
O40 In36 C153 29.5(3)
O36 In36 C153 89.0(7)
P15 In36 C153 134.2(4)
O84 In37 O89 76.1(8)
O84 In37 O55 100.6(7)
O89 In37 O55 171.8(7)
O84 In37 O83 60.3(4)
O89 In37 O83 87.2(8)
O55 In37 O83 84.7(7)
O84 In37 C329 31.0(3)
O89 In37 C329 86.7(8)
O55 In37 C329 86.8(7)
O83 In37 C329 30.5(3)
O84 In37 P20 98.5(5)
O89 In37 P20 96.3(5)
O55 In37 P20 91.5(5)
O83 In37 P20 157.1(5)
C329 In37 P20 126.9(5)
O84 In37 P18 155.0(5)
O89 In37 P18 87.7(5)
O55 In37 P18 92.9(4)
O83 In37 P18 100.5(5)
C329 In37 P18 130.9(5)
P20 In37 P18 102.19(18)
In16 O105 H10C 106.7
In16 O105 H10F 111.9
H10C O105 H10F 141.1

loop_
_geom_bond_atom_site_label_1
_geom_bond_atom_site_label_2
_geom_bond_distance
C1 O1 1.260(9)
C1 O2 1.265(9)
C1 C2 1.513(10)
C2 C3 1.470(9)
C2 H2A 0.9900
C2 H2B 0.9900
C3 C4 1.3900
C3 C8 1.3900
C4 C5 1.3900
C4 H4 0.9500
C5 C6 1.3900
C5 H5 0.9500
C6 C7 1.3900
C6 H6 0.9500
C7 C8 1.3900
C7 H7 0.9500
C8 H8 0.9500
O1 In22 2.069(11)
O2 In23 2.281(10)
C9 O4 1.250(12)
C9 O3 1.263(12)
C9 C10 1.531(12)
C10 C11 1.512(12)
C10 H10A 0.9900
C10 H10B 0.9900
C11 C12 1.3900
C11 C16 1.3900
C12 C13 1.3900
C12 H12 0.9500
C13 C14 1.3900
C13 H13 0.9500
C14 C15 1.3900
C14 H14 0.9500
C15 C16 1.3900
C15 H15 0.9500
C16 H16 0.9500
O3 In26 2.150(12)
O4 In19 2.233(12)
C17 O6 1.228(11)
C17 O5 1.284(12)
C17 C18 1.528(12)
C18 C19 1.478(12)
C18 H18A 0.9900
C18 H18B 0.9900
C19 C20 1.3900
C19 C24 1.3900
C20 C21 1.3900
C20 H20 0.9500
C21 C22 1.3900
C21 H21 0.9500
C22 C23 1.3900
C22 H22 0.9500
C23 C24 1.3900
C23 H23 0.9500
C24 H24 0.9500
O5 In25 2.134(11)
O6 In22 2.293(12)
C25 O8 1.243(12)
C25 O7 1.262(12)
C25 C26 1.518(12)
C26 C27 1.490(11)
C26 H26A 0.9900
C26 H26B 0.9900
C27 C28 1.3900
C27 C32 1.3900
C28 C29 1.3900
C28 H28 0.9500
C29 C30 1.3900
C29 H29 0.9500
C30 C31 1.3900
C30 H30 0.9500
C31 C32 1.3900
C31 H31 0.9500
C32 H32 0.9500
O7 In25 2.254(11)
O8 In23 2.096(12)
C33 O10 1.257(12)
C33 O9 1.275(12)
C33 C34 1.520(12)
C33 In10 2.708(13)
C34 C35 1.486(11)
C34 H34A 0.9900
C34 H34B 0.9900
C35 C36 1.3900
C35 C40 1.3900
C36 C37 1.3900
C36 H36 0.9500
C37 C38 1.3900
C37 H37 0.9500
C38 C39 1.3900
C38 H38 0.9500
C39 C40 1.3900
C39 H39 0.9500
C40 H40 0.9500
O9 In10 2.241(11)
O10 In26 2.208(12)
O10 In10 2.437(12)
C41 O12 1.252(11)
C41 O11 1.283(11)
C41 C42 1.515(12)
C42 C43 1.484(11)
C42 H42A 0.9900
C42 H42B 0.9900
C43 C44 1.3900
C43 C48 1.3900
C44 C45 1.3900
C44 H44 0.9500
C45 C46 1.3900
C45 H45 0.9500
C46 C47 1.3900
C46 H46 0.9500
C47 C48 1.3900
C47 H47 0.9500
C48 H48 0.9500
O11 In22 2.213(12)
O12 In4 2.270(10)
C49 O14 1.251(12)
C49 O13 1.268(12)
C49 C50 1.538(12)
C50 C51 1.477(12)
C50 H50A 0.9900
C50 H50B 0.9900
C51 C52 1.3900
C51 C56 1.3900
C52 C53 1.3900
C52 H52 0.9500
C53 C54 1.3900
C53 H53 0.9500
C54 C55 1.3900
C54 H54 0.9500
C55 C56 1.3900
C55 H55 0.9500
C56 H56 0.9500
O13 In27 2.159(12)
O14 In16 2.156(12)
C57 O16 1.248(11)
C57 O15 1.275(11)
C57 C58 1.511(12)
C58 C59 1.487(11)
C58 H58A 0.9900
C58 H58B 0.9900
C59 C60 1.3900
C59 C64 1.3900
C60 C61 1.3900
C60 H60 0.9500
C61 C62 1.3900
C61 H61 0.9500
C62 C63 1.3900
C62 H62 0.9500
C63 C64 1.3900
C63 H63 0.9500
C64 H64 0.9500
O15 In4 2.253(10)
O16 In17 2.127(12)
C65 O18 1.255(12)
C65 O17 1.262(11)
C65 C66 1.531(12)
C66 C67 1.486(11)
C66 H66A 0.9900
C66 H66B 0.9900
C67 C68 1.3900
C67 C72 1.3900
C68 C69 1.3900
C68 H68 0.9500
C69 C70 1.3900
C69 H69 0.9500
C70 C71 1.3900
C70 H70 0.9500
C71 C72 1.3900
C71 H71 0.9500
C72 H72 0.9500
O17 In27 2.230(12)
O18 In2 2.124(11)
C73 O20 1.244(11)
C73 O19 1.275(12)
C73 C74 1.519(12)
C74 C75 1.481(12)
C74 H74A 0.9900
C74 H74B 0.9900
C75 C76 1.3900
C75 C80 1.3900
C76 C77 1.3900
C76 H76 0.9500
C77 C78 1.3900
C77 H77 0.9500
C78 C79 1.3900
C78 H78 0.9500
C79 C80 1.3900
C79 H79 0.9500
C80 H80 0.9500
O19 In21 2.137(11)
O20 In16 2.215(11)
C81 O22 1.254(12)
C81 O21 1.255(12)
C81 C82 1.521(13)
C82 C83 1.489(12)
C82 H82A 0.9900
C82 H82B 0.9900
C83 C84 1.3900
C83 C88 1.3900
C84 C85 1.3900
C84 H84 0.9500
C85 C86 1.3900
C85 H85 0.9500
C86 C87 1.3900
C86 H86 0.9500
C87 C88 1.3900
C87 H87 0.9500
C88 H88 0.9500
O21 In24 2.212(13)
O22 In17 2.175(12)
C89 O24 1.243(13)
C89 O23 1.282(12)
C89 C90 1.510(13)
C90 C91 1.495(12)
C90 H90A 0.9900
C90 H90B 0.9900
C91 C92 1.3900
C91 C96 1.3900
C92 C93 1.3900
C92 H92 0.9500
C93 C94 1.3900
C93 H93 0.9500
C94 C95 1.3900
C94 H94 0.9500
C95 C96 1.3900
C95 H95 0.9500
C96 H96 0.9500
O23 In35 2.295(15)
O24 In29 2.180(13)
C97 O26 1.247(12)
C97 O25 1.281(12)
C97 C98 1.511(12)
C98 C99 1.504(12)
C98 H98A 0.9900
C98 H98B 0.9900
C99 C100 1.3900
C99 C104 1.3900
C100 C101 1.3900
C100 H100 0.9500
C101 C102 1.3900
C101 H101 0.9500
C102 C103 1.3900
C102 H102 0.9500
C103 C104 1.3900
C103 H103 0.9500
C104 H104 0.9500
O25 In29 2.194(12)
O26 In24 2.178(12)
C105 O28 1.247(12)
C105 O27 1.267(12)
C105 C106 1.524(12)
C106 C107 1.490(12)
C106 H10G 0.9900
C106 H10H 0.9900
C107 C108 1.3900
C107 C112 1.3900
C108 C109 1.3900
C108 H108 0.9500
C109 C110 1.3900
C109 H109 0.9500
C110 C111 1.3900
C110 H110 0.9500
C111 C112 1.3900
C111 H111 0.9500
C112 H112 0.9500
O27 In11 2.128(12)
O28 In32 2.306(11)
C113 O29 1.263(12)
C113 O30 1.264(12)
C113 C114 1.517(12)
C114 C115 1.475(12)
C114 H11A 0.9900
C114 H11B 0.9900
C115 C116 1.3900
C115 C120 1.3900
C116 C117 1.3900
C116 H116 0.9500
C117 C118 1.3900
C117 H117 0.9500
C118 C119 1.3900
C118 H118 0.9500
C119 C120 1.3900
C119 H119 0.9500
C120 H120 0.9500
O29 In23 2.391(11)
O30 In14 2.190(12)
C121 O32 1.258(12)
C121 O31 1.266(12)
C121 C122 1.524(13)
C121 In28 2.692(14)
C122 C123 1.495(12)
C122 H12A 0.9900
C122 H12B 0.9900
C123 C124 1.3900
C123 C128 1.3900
C124 C125 1.3900
C124 H124 0.9500
C125 C126 1.3900
C125 H125 0.9500
C126 C127 1.3900
C126 H126 0.9500
C127 C128 1.3900
C127 H127 0.9500
C128 H128 0.9500
O31 In36 2.216(13)
O31 In28 2.475(13)
O32 In28 2.204(14)
C129 O34 1.243(12)
C129 O33 1.265(12)
C129 C130 1.530(12)
C130 C131 1.487(12)
C130 H13A 0.9900
C130 H13B 0.9900
C131 C132 1.3900
C131 C136 1.3900
C132 C133 1.3900
C132 H132 0.9500
C133 C134 1.3900
C133 H133 0.9500
C134 C135 1.3900
C134 H134 0.9500
C135 C136 1.3900
C135 H135 0.9500
C136 H136 0.9500
O33 In10 2.181(12)
O34 In25 2.245(12)
C137 O36 1.243(12)
C137 O35 1.244(12)
C137 C138 1.538(13)
C138 C139 1.492(12)
C138 H13C 0.9900
C138 H13D 0.9900
C139 C140 1.3900
C139 C144 1.3900
C140 C141 1.3900
C140 H140 0.9500
C141 C142 1.3900
C141 H141 0.9500
C142 C143 1.3900
C142 H142 0.9500
C143 C144 1.3900
C143 H143 0.9500
C144 H144 0.9500
O35 In30 2.148(13)
O36 In36 2.270(15)
C147 C148 1.3900
C147 C152 1.3900
C147 C146 1.483(12)
C148 C149 1.3900
C148 H148 0.9500
C149 C150 1.3900
C149 H149 0.9500
C150 C151 1.3900
C150 H150 0.9500
C151 C152 1.3900
C151 H151 0.9500
C152 H152 0.9500
C145 O38 1.247(12)
C145 O37 1.264(12)
C145 C146 1.531(13)
C146 H14A 0.9900
C146 H14B 0.9900
O37 In21 2.251(13)
O38 In33 2.106(13)
C47B C48B 1.3900
C47B C51B 1.3900
C48B C49B 1.3900
C48B H48B 0.9500
C49B C50B 1.3900
C49B H49B 0.9500
C50B C52B 1.3900
C50B H50C 0.9500
C52B C51B 1.3900
C52B H52B 0.9500
C51B H51B 0.9500
C153 O39 1.261(12)
C153 O40 1.265(12)
C153 C154 1.512(13)
C153 In36 2.570(14)
C154 C155 1.486(12)
C154 H15A 0.9900
C154 H15B 0.9900
C155 C156 1.3900
C155 C160 1.3900
C156 C157 1.3900
C156 H156 0.9500
C157 C158 1.3900
C157 H157 0.9500
C158 C159 1.3900
C158 H158 0.9500
C159 C160 1.3900
C159 H159 0.9500
C160 H160 0.9500
O39 In36 2.216(13)
O40 In36 2.243(14)
C161 O42 1.262(12)
C161 O41 1.273(12)
C161 C162 1.505(12)
C162 C163 1.486(12)
C162 H16A 0.9900
C162 H16B 0.9900
C163 C164 1.3900
C163 C168 1.3900
C164 C165 1.3900
C164 H164 0.9500
C165 C166 1.3900
C165 H165 0.9500
C166 C167 1.3900
C166 H166 0.9500
C167 C168 1.3900
C167 H167 0.9500
C168 H168 0.9500
O41 In3 2.132(12)
O42 In33 2.296(13)
C169 O44 1.259(12)
C169 O43 1.277(12)
C169 C170 1.522(12)
C170 C171 1.500(12)
C170 H17A 0.9900
C170 H17B 0.9900
C171 C172 1.3900
C171 C176 1.3900
C172 C173 1.3900
C172 H172 0.9500
C173 C174 1.3900
C173 H173 0.9500
C174 C175 1.3900
C174 H174 0.9500
C175 C176 1.3900
C175 H175 0.9500
C176 H176 0.9500
O43 In24 2.284(12)
O44 In20 2.190(12)
C177 O45 1.255(12)
C177 O46 1.263(12)
C177 C178 1.527(13)
C178 C179 1.475(12)
C178 H17C 0.9900
C178 H17D 0.9900
C179 C180 1.3900
C179 C184 1.3900
C180 C181 1.3900
C180 H180 0.9500
C181 C182 1.3900
C181 H181 0.9500
C182 C183 1.3900
C182 H182 0.9500
C183 C184 1.3900
C183 H183 0.9500
C184 H184 0.9500
O45 In20 2.213(13)
O46 In35 2.161(14)
C185 O47 1.254(12)
C185 O48 1.254(12)
C185 C186 1.540(13)
C186 C187 1.494(12)
C186 H18G 0.9900
C186 H18H 0.9900
C187 C188 1.3900
C187 C192 1.3900
C188 C189 1.3900
C188 H188 0.9500
C189 C190 1.3900
C189 H189 0.9500
C190 C191 1.3900
C190 H190 0.9500
C191 C192 1.3900
C191 H191 0.9500
C192 H192 0.9500
O47 In27 2.219(11)
O48 In25 2.124(13)
C193 O50 1.261(12)
C193 O49 1.279(12)
C193 C194 1.528(12)
C194 C195 1.477(11)
C194 H19A 0.9900
C194 H19B 0.9900
C195 C196 1.3900
C195 C200 1.3900
C196 C197 1.3900
C196 H196 0.9500
C197 C198 1.3900
C197 H197 0.9500
C198 C199 1.3900
C198 H198 0.9500
C199 C200 1.3900
C199 H199 0.9500
C200 H200 0.9500
O49 In34 2.281(13)
O50 In21 2.108(12)
C201 O52 1.254(12)
C201 O51 1.271(12)
C201 C202 1.509(13)
C202 C203 1.482(12)
C202 H20A 0.9900
C202 H20B 0.9900
C203 C204 1.3900
C203 C208 1.3900
C204 C205 1.3900
C204 H204 0.9500
C205 C206 1.3900
C205 H205 0.9500
C206 C207 1.3900
C206 H206 0.9500
C207 C208 1.3900
C207 H207 0.9500
C208 H208 0.9500
O51 In32 2.117(14)
O52 In17 2.203(12)
C209 O54 1.256(12)
C209 O53 1.280(12)
C209 C210 1.508(13)
C210 C211 1.480(12)
C210 H21A 0.9900
C210 H21B 0.9900
C211 C212 1.3900
C211 C216 1.3900
C212 C213 1.3900
C212 H212 0.9500
C213 C214 1.3900
C213 H213 0.9500
C214 C215 1.3900
C214 H214 0.9500
C215 C216 1.3900
C215 H215 0.9500
C216 H216 0.9500
O53 In8 2.134(12)
O54 In19 2.290(12)
C217 O55 1.265(10)
C217 O56 1.268(10)
C217 C218 1.510(11)
C218 C219 1.466(10)
C218 H21C 0.9900
C218 H21D 0.9900
C219 C220 1.3900
C219 C224 1.3900
C220 C221 1.3900
C220 H220 0.9500
C221 C222 1.3900
C221 H221 0.9500
C222 C223 1.3900
C222 H222 0.9500
C223 C224 1.3900
C223 H223 0.9500
C224 H224 0.9500
O55 In37 2.213(15)
O56 In34 2.241(14)
C225 O58 1.246(12)
C225 O57 1.263(12)
C225 C226 1.531(13)
C226 C227 1.487(12)
C226 H22A 0.9900
C226 H22B 0.9900
C227 C228 1.3900
C227 C232 1.3900
C228 C229 1.3900
C228 H228 0.9500
C229 C230 1.3900
C229 H229 0.9500
C230 C231 1.3900
C230 H230 0.9500
C231 C232 1.3900
C231 H231 0.9500
C232 H232 0.9500
O57 In36 2.104(15)
O58 In32 2.292(13)
C234 C235 1.491(13)
C234 C233 1.526(13)
C234 H23A 0.9900
C234 H23B 0.9900
C235 C236 1.3900
C235 C240 1.3900
C236 C237 1.3900
C236 H236 0.9500
C237 C238 1.3900
C237 H237 0.9500
C238 C239 1.3900
C238 H238 0.9500
C239 C240 1.3900
C239 H239 0.9500
C240 H240 0.9500
C233 O60 1.236(12)
C233 O59 1.274(12)
C233 C34C 1.524(13)
C233 In24 2.603(13)
O59 In24 2.301(12)
O60 In24 2.193(12)
C34C C35C 1.485(12)
C34C H34E 0.9900
C34C H34F 0.9900
C35C C36C 1.3900
C35C C40C 1.3900
C36C C37C 1.3900
C36C H36C 0.9500
C37C C38C 1.3900
C37C H37C 0.9500
C38C C39C 1.3900
C38C H38C 0.9500
C39C C40C 1.3900
C39C H39C 0.9500
C40C H40C 0.9500
C241 O62 1.252(11)
C241 O61 1.263(12)
C241 C242 1.528(12)
C241 In4 2.589(12)
C242 C243 1.490(11)
C242 H24A 0.9900
C242 H24B 0.9900
C243 C244 1.3900
C243 C248 1.3900
C244 C245 1.3900
C244 H244 0.9500
C245 C246 1.3900
C245 H245 0.9500
C246 C247 1.3900
C246 H246 0.9500
C247 C248 1.3900
C247 H247 0.9500
C248 H248 0.9500
O61 In4 2.297(11)
O62 In4 2.227(11)
C251 C252 1.3900
C251 C256 1.3900
C251 C250 1.480(12)
C252 C253 1.3900
C252 H252 0.9500
C253 C254 1.3900
C253 H253 0.9500
C254 C255 1.3900
C254 H254 0.9500
C255 C256 1.3900
C255 H255 0.9500
C256 H256 0.9500
C249 O64 1.250(12)
C249 O63 1.281(12)
C249 C250 1.512(13)
C250 C51C 1.503(12)
C250 H25A 0.9900
C250 H25B 0.9900
O63 In31 2.260(14)
O64 In19 2.123(13)
C51C C52C 1.3900
C51C C56C 1.3900
C52C C53C 1.3900
C52C H52C 0.9500
C53C C54C 1.3900
C53C H53C 0.9500
C54C C55C 1.3900
C54C H54C 0.9500
C55C C56C 1.3900
C55C H55C 0.9500
C56C H56C 0.9500
C257 O66 1.254(12)
C257 O65 1.268(12)
C257 C258 1.520(13)
C258 C259 1.498(12)
C258 H25C 0.9900
C258 H25D 0.9900
C259 C260 1.3900
C259 C264 1.3900
C260 C261 1.3900
C260 H260 0.9500
C261 C262 1.3900
C261 H261 0.9500
C262 C263 1.3900
C262 H262 0.9500
C263 C264 1.3900
C263 H263 0.9500
C264 H264 0.9500
O65 In28 2.176(12)
O66 In21 2.196(14)
C265 O68 1.241(11)
C265 O67 1.256(11)
C265 C266 1.519(12)
C266 C267 1.491(11)
C266 H26E 0.9900
C266 H26D 0.9900
C267 C268 1.3900
C267 C272 1.3900
C268 C269 1.3900
C268 H268 0.9500
C269 C270 1.3900
C269 H269 0.9500
C270 C271 1.3900
C270 H270 0.9500
C271 C272 1.3900
C271 H271 0.9500
C272 H272 0.9500
O67 In9 2.166(11)
O68 In26 2.195(13)
C273 O70 1.255(12)
C273 O69 1.267(12)
C273 C274 1.524(13)
C273 In27 2.549(15)
C274 C275 1.465(12)
C274 H27A 0.9900
C274 H27B 0.9900
C275 C276 1.3900
C275 C280 1.3900
C276 C277 1.3900
C276 H276 0.9500
C277 C278 1.3900
C277 H277 0.9500
C278 C279 1.3900
C278 H278 0.9500
C279 C280 1.3900
C279 H279 0.9500
C280 H280 0.9500
O69 In27 2.182(13)
O70 In27 2.266(14)
C283 C284 1.3900
C283 C288 1.3900
C283 C282 1.467(12)
C284 C285 1.3900
C284 H284 0.9500
C285 C286 1.3900
C285 H285 0.9500
C286 C287 1.3900
C286 H286 0.9500
C287 C288 1.3900
C287 H287 0.9500
C288 H288 0.9500
C281 O72 1.254(11)
C281 O71 1.257(11)
C281 C282 1.527(12)
C282 C23C 1.497(12)
C282 H28A 0.9900
C282 H28B 0.9900
O71 In10 2.242(11)
O72 In22 2.135(11)
C23C C24C 1.3900
C23C C28C 1.3900
C24C C25C 1.3900
C24C H24C 0.9500
C25C C26C 1.3900
C25C H25E 0.9500
C26C C27C 1.3900
C26C H26C 0.9500
C27C C28C 1.3900
C27C H27C 0.9500
C28C H28C 0.9500
C289 O74 1.229(12)
C289 O73 1.263(12)
C289 C290 1.536(12)
C289 In23 2.577(14)
C290 C291 1.489(12)
C290 H29A 0.9900
C290 H29B 0.9900
C291 C292 1.3900
C291 C296 1.3900
C292 C293 1.3900
C292 H292 0.9500
C293 C294 1.3900
C293 H293 0.9500
C294 C295 1.3900
C294 H294 0.9500
C295 C296 1.3900
C295 H295 0.9500
C296 H296 0.9500
O73 In23 2.264(12)
O74 In23 2.247(12)
C297 O76 1.233(12)
C297 O75 1.273(12)
C297 C298 1.530(13)
C298 C299 1.495(12)
C298 H29C 0.9900
C298 H29D 0.9900
C299 C300 1.3900
C299 C304 1.3900
C300 C301 1.3900
C300 H300 0.9500
C301 C302 1.3900
C301 H301 0.9500
C302 C303 1.3900
C302 H302 0.9500
C303 C304 1.3900
C303 H303 0.9500
C304 H304 0.9500
O75 In28 2.231(11)
O76 In34 2.124(14)
C305 O78 1.258(12)
C305 O77 1.270(12)
C305 C306 1.516(13)
C305 In19 2.603(15)
C306 C307 1.492(12)
C306 H30A 0.9900
C306 H30B 0.9900
C307 C308 1.3900
C307 C312 1.3900
C308 C309 1.3900
C308 H308 0.9500
C309 C310 1.3900
C309 H309 0.9500
C310 C311 1.3900
C310 H310 0.9500
C311 C312 1.3900
C311 H311 0.9500
C312 H312 0.9500
O77 In19 2.273(13)
O78 In19 2.235(14)
C313 O80 1.262(12)
C313 O79 1.263(12)
C313 C314 1.533(13)
C314 C315 1.486(12)
C314 H31A 0.9900
C314 H31B 0.9900
C315 C316 1.3900
C315 C320 1.3900
C316 C317 1.3900
C316 H316 0.9500
C317 C318 1.3900
C317 H317 0.9500
C318 C319 1.3900
C318 H318 0.9500
C319 C320 1.3900
C319 H319 0.9500
C320 H320 0.9500
O79 In17 2.156(12)
O80 In29 2.236(13)
C321 O81 1.259(10)
C321 O82 1.268(10)
C321 C322 1.511(11)
C321 In26 2.579(12)
C322 C323 1.467(10)
C322 H32A 0.9900
C322 H32B 0.9900
C323 C324 1.3900
C323 C328 1.3900
C324 C325 1.3900
C324 H324 0.9500
C325 C326 1.3900
C325 H325 0.9500
C326 C327 1.3900
C326 H326 0.9500
C327 C328 1.3900
C327 H327 0.9500
C328 H328 0.9500
O81 In26 2.303(12)
O82 In26 2.226(11)
C329 O83 1.262(10)
C329 O84 1.273(10)
C329 C330 1.518(11)
C329 In37 2.468(15)
C330 C331 1.471(10)
C330 H33A 0.9900
C330 H33B 0.9900
C331 C332 1.3900
C331 C336 1.3900
C332 C333 1.3900
C332 H332 0.9500
C333 C334 1.3900
C333 H333 0.9500
C334 C335 1.3900
C334 H334 0.9500
C335 C336 1.3900
C335 H335 0.9500
C336 H336 0.9500
O83 In37 2.275(16)
O84 In37 2.130(15)
C339 C340 1.3900
C339 C344 1.3900
C339 C338 1.482(12)
C340 C341 1.3900
C340 H40D 0.9500
C341 C342 1.3900
C341 H41D 0.9500
C342 C343 1.3900
C342 H42D 0.9500
C343 C344 1.3900
C343 H43D 0.9500
C344 H44D 0.9500
C337 O86 1.249(12)
C337 O85 1.263(12)
C337 C338 1.509(12)
C338 H33C 0.9900
C338 H33D 0.9900
O85 In12 2.157(12)
O86 In16 2.217(11)
C39D C40D 1.3900
C39D C44D 1.3900
C40D C41D 1.3900
C40D H40E 0.9500
C41D C42D 1.3900
C41D H41E 0.9500
C42D C43D 1.3900
C42D H42C 0.9500
C43D C44D 1.3900
C43D H43A 0.9500
C44D H44A 0.9500
C345 O88 1.249(13)
C345 O87 1.265(13)
C345 C346 1.528(13)
C345 In35 2.556(15)
C346 C347 1.484(12)
C346 H34C 0.9900
C346 H34D 0.9900
C347 C348 1.3900
C347 C352 1.3900
C348 C349 1.3900
C348 H348 0.9500
C349 C350 1.3900
C349 H349 0.9500
C350 C351 1.3900
C350 H350 0.9500
C351 C352 1.3900
C351 H351 0.9500
C352 H352 0.9500
O87 In35 2.303(16)
O88 In35 2.182(14)
C353 O90 1.240(13)
C353 O89 1.256(13)
C353 C354 1.535(14)
C354 C355 1.481(12)
C354 H35A 0.9900
C354 H35B 0.9900
C355 C356 1.3900
C355 C360 1.3900
C356 C357 1.3900
C356 H356 0.9500
C357 C358 1.3900
C357 H357 0.9500
C358 C359 1.3900
C358 H358 0.9500
C359 C360 1.3900
C359 H359 0.9500
C360 H360 0.9500
O89 In37 2.177(18)
O90 In31 2.107(17)
C369 O94 1.254(13)
C369 O93 1.264(12)
C369 C370 1.510(13)
C370 C371 1.484(12)
C370 H37A 0.9900
C370 H37B 0.9900
C371 C372 1.3900
C371 C376 1.3900
C372 C373 1.3900
C372 H372 0.9500
C373 C374 1.3900
C373 H373 0.9500
C374 C375 1.3900
C374 H374 0.9500
C375 C376 1.3900
C375 H375 0.9500
C376 H376 0.9500
O93 In33 2.421(15)
O94 In34 2.089(15)
C377 O96 1.258(12)
C377 O95 1.267(12)
C377 C378 1.534(12)
C378 C379 1.485(12)
C378 H37G 0.9900
C378 H37H 0.9900
C379 C380 1.3900
C379 C384 1.3900
C380 C381 1.3900
C380 H380 0.9500
C381 C382 1.3900
C381 H381 0.9500
C382 C383 1.3900
C382 H382 0.9500
C383 C384 1.3900
C383 H383 0.9500
C384 H384 0.9500
O95 In16 2.097(12)
C385 O98 1.255(13)
C385 O97 1.274(13)
C385 C386 1.526(14)
C386 C387 1.481(12)
C386 H38A 0.9900
C386 H38B 0.9900
C387 C388 1.3900
C387 C392 1.3900
C388 C389 1.3900
C388 H388 0.9500
C389 C390 1.3900
C389 H389 0.9500
C390 C391 1.3900
C390 H390 0.9500
C391 C392 1.3900
C391 H391 0.9500
C392 H392 0.9500
O97 In31 2.142(17)
O98 In35 2.216(19)
C393 O99 1.228(13)
C393 O100 1.263(13)
C393 C394 1.523(13)
C393 In33 2.549(18)
C394 C395 1.490(13)
C394 H39A 0.9900
C394 H39B 0.9900
C395 C396 1.3900
C395 C400 1.3900
C396 C397 1.3900
C396 H396 0.9500
C397 C398 1.3900
C397 H397 0.9500
C398 C399 1.3900
C398 H398 0.9500
C399 C400 1.3900
C399 H399 0.9500
C400 H400 0.9500
O99 In33 2.258(17)
O100 In33 2.215(16)
C402 C403 1.483(13)
C402 C401 1.521(13)
C402 H40A 0.9900
C402 H40B 0.9900
C403 C404 1.3900
C403 C408 1.3900
C404 C405 1.3900
C404 H404 0.9500
C405 C406 1.3900
C405 H405 0.9500
C406 C407 1.3900
C406 H406 0.9500
C407 C408 1.3900
C407 H407 0.9500
C408 H408 0.9500
C401 O102 1.251(12)
C401 O101 1.278(12)
C401 C42E 1.532(13)
C401 In32 2.617(15)
O101 In32 2.278(15)
O102 In32 2.229(13)
C42E C43E 1.497(13)
C42E H42E 0.9900
C42E H42F 0.9900
C43E C44E 1.3900
C43E C48E 1.3900
C44E C45E 1.3900
C44E H44E 0.9500
C45E C46E 1.3900
C45E H45E 0.9500
C46E C47E 1.3900
C46E H46E 0.9500
C47E C48E 1.3900
C47E H47E 0.9500
C48E H48E 0.9500
C417 O104 1.268(12)
C417 O103 1.270(12)
C417 C418 1.520(13)
C418 C419 1.473(13)
C418 H41A 0.9900
C418 H41B 0.9900
C419 C420 1.3900
C419 C424 1.3900
C420 C421 1.3900
C420 H420 0.9500
C421 C422 1.3900
C421 H421 0.9500
C422 C423 1.3900
C422 H422 0.9500
C423 C424 1.3900
C423 H423 0.9500
C424 H424 0.9500
O103 In20 2.202(12)
O104 In31 2.146(14)
P1 In14 2.519(5)
P1 In11 2.524(5)
P1 In12 2.524(4)
P1 In6 2.565(5)
P2 In25 2.483(5)
P2 In14 2.530(4)
P2 In1 2.535(5)
P2 In2 2.580(5)
P3 In23 2.477(5)
P3 In1 2.532(4)
P3 In11 2.537(4)
P3 In4 2.548(5)
P4 In15 2.537(5)
P4 In7 2.538(5)
P4 In20 2.549(5)
P4 In29 2.552(5)
P5 In24 2.506(5)
P5 In9 2.509(5)
P5 In7 2.533(5)
P5 In4 2.567(5)
P6 In9 2.509(5)
P6 In26 2.516(5)
P6 In5 2.541(5)
P6 In20 2.642(6)
P7 In2 2.511(4)
P7 In8 2.530(5)
P7 In3 2.530(5)
P7 In6 2.551(5)
P8 In6 2.494(4)
P8 In1 2.505(5)
P8 In5 2.533(5)
P8 In7 2.537(5)
P9 In19 2.495(5)
P9 In5 2.512(5)
P9 In2 2.519(5)
P9 In10 2.594(5)
P10 In27 2.480(5)
P10 In16 2.496(5)
P10 In14 2.514(5)
P10 In3 2.519(5)
P11 In21 2.489(4)
P11 In3 2.536(5)
P11 In18 2.545(5)
P11 In12 2.555(5)
P12 In17 2.455(5)
P12 In7 2.527(5)
P12 In11 2.532(5)
P12 In13 2.544(5)
P13 In22 2.455(5)
P13 In1 2.507(5)
P13 In10 2.509(5)
P13 In9 2.555(5)
P14 In32 2.487(6)
P14 In13 2.511(5)
P14 In12 2.540(5)
P14 In28 2.609(5)
P15 In36 2.499(6)
P15 In13 2.514(5)
P15 In30 2.519(6)
P15 In29 2.617(5)
P16 In31 2.473(5)
P16 In15 2.509(6)
P16 In8 2.545(5)
P16 In5 2.551(5)
P17 In6 2.492(5)
P17 In18 2.513(5)
P17 In13 2.518(5)
P17 In15 2.549(5)
P18 In33 2.482(5)
P18 In18 2.533(6)
P18 In8 2.537(5)
P18 In37 2.566(6)
P19 In34 2.462(5)
P19 In18 2.485(6)
P19 In28 2.534(7)
P19 In30 2.549(5)
P20 In35 2.481(6)
P20 In30 2.516(7)
P20 In15 2.518(6)
P20 In37 2.553(6)
In16 O105 2.232(13)
O105 H10C 0.9600
O105 H10F 0.9596

loop_
_platon_squeeze_void_nr
_platon_squeeze_void_average_x
_platon_squeeze_void_average_y
_platon_squeeze_void_average_z
_platon_squeeze_void_volume
_platon_squeeze_void_count_electrons
_platon_squeeze_void_content
1 -0.091 0.500 0.000 1378 356 ' '
2 0.077 0.380 0.386 17 2 ' '
3 0.089 0.764 0.551 20 3 ' '
4 0.087 0.323 0.433 7 2 ' '
5 0.500 0.500 0.500 655 183 ' '
6 0.202 0.649 0.729 10 3 ' '
7 0.296 0.567 0.690 8 1 ' '
8 0.350 0.392 0.880 7 2 ' '
9 0.425 0.400 0.796 7 4 ' '
10 0.575 0.600 0.204 7 3 ' '
11 0.650 0.608 0.120 7 3 ' '
12 0.704 0.433 0.310 8 2 ' '
13 0.798 0.351 0.271 10 3 ' '
14 0.912 0.234 0.447 18 3 ' '
15 0.923 0.620 0.614 17 3 ' '
16 0.912 0.677 0.567 7 1 ' '
